data_4106430
loop_
_publ_author_name
'Xing Lu'
'Yongfu Lian'
'Christine M. Beavers'
'Naomi Mizorogi'
'Zdenek Slanina'
'Shigeru Nagase'
'Takeshi Akasaka'

_publ_section_title
;
 Crystallographic X-ray Analyses of Yb@C2v(3)-C80 Reveal a Feasible Rule
 That Governs the Location of a Rare Earth Metal inside a Medium-Sized
 Fullerene
;
_journal_name_full 'Journal of the American Chemical Society'
_journal_page_first 10772
_journal_page_last 10775
_journal_paper_doi 10.1021/ja204653z
_journal_volume 133
_journal_year 2011
_chemical_formula_moiety 'Yb C116 H44N4Ni, 1.5 (C6H6) (C1 S2)'
_chemical_formula_sum 'C126 H53 N4 Ni S2 Yb'
_chemical_formula_weight 1918.59
_chemical_name_common Yb@C80Ni(OEP)
_chemical_name_systematic
;
 Yb@C80Ni(OEP)
;
_space_group_IT_number 2
_symmetry_cell_setting triclinic
_symmetry_Int_Tables_number 2
_symmetry_space_group_name_Hall '-P 1'
_symmetry_space_group_name_H-M 'P -1'
_atom_sites_solution_hydrogens geom
_atom_sites_solution_primary direct
_atom_sites_solution_secondary difmap
_audit_creation_method SHELXL-97
_cell_angle_alpha 76.668(2)
_cell_angle_beta 73.253(2)
_cell_angle_gamma 64.778(2)
_cell_formula_units_Z 2
_cell_length_a 15.463(3)
_cell_length_b 15.951(4)
_cell_length_c 17.905(4)
_cell_measurement_temperature 123(2)
_cell_volume 3796.0(15)
_computing_structure_refinement 'SHELXL-97 (Sheldrick, 1997)'
_diffrn_ambient_temperature 123(2)
_diffrn_measured_fraction_theta_full 0.967
_diffrn_measured_fraction_theta_max 0.967
_diffrn_radiation_monochromator graphite
_diffrn_radiation_source 'fine-focus sealed tube'
_diffrn_radiation_type MoK\a
_diffrn_radiation_wavelength 0.71073
_diffrn_reflns_av_R_equivalents 0.0271
_diffrn_reflns_av_sigmaI/netI 0.0406
_diffrn_reflns_limit_h_max 13
_diffrn_reflns_limit_h_min -18
_diffrn_reflns_limit_k_max 18
_diffrn_reflns_limit_k_min -18
_diffrn_reflns_limit_l_max 19
_diffrn_reflns_limit_l_min -21
_diffrn_reflns_number 17820
_diffrn_reflns_theta_full 25.03
_diffrn_reflns_theta_max 25.03
_diffrn_reflns_theta_min 1.42
_exptl_absorpt_coefficient_mu 1.596
_exptl_absorpt_correction_T_max 0.6911
_exptl_absorpt_correction_T_min 0.6129
_exptl_absorpt_correction_type numerical
_exptl_crystal_colour Black
_exptl_crystal_density_diffrn 1.678
_exptl_crystal_description Block
_exptl_crystal_F_000 1934
_exptl_crystal_size_max 0.34
_exptl_crystal_size_mid 0.29
_exptl_crystal_size_min 0.25
_refine_diff_density_max 2.025
_refine_diff_density_min -2.315
_refine_diff_density_rms 0.176
_refine_ls_extinction_method none
_refine_ls_goodness_of_fit_ref 1.084
_refine_ls_hydrogen_treatment mixed
_refine_ls_matrix_type full
_refine_ls_number_parameters 616
_refine_ls_number_reflns 12957
_refine_ls_number_restraints 100
_refine_ls_restrained_S_all 1.088
_refine_ls_R_factor_all 0.0862
_refine_ls_R_factor_gt 0.0841
_refine_ls_shift/su_max 0.009
_refine_ls_shift/su_mean 0.001
_refine_ls_structure_factor_coef Fsqd
_refine_ls_weighting_details 'calc w=1/[\s^2^(Fo^2^)+(0.0980P)^2^+43.9907P] where P=(Fo^2^+2Fc^2^)/3'
_refine_ls_weighting_scheme calc
_refine_ls_wR_factor_gt 0.2127
_refine_ls_wR_factor_ref 0.2145
_reflns_number_gt 12439
_reflns_number_total 12957
_reflns_threshold_expression >2sigma(I)
_cod_data_source_file ja204653z_si_003.cif
_cod_data_source_block ybc80niOEP_123k
_cod_original_cell_volume 3796.2(14)
_cod_database_code 4106430

loop_
_symmetry_equiv_pos_as_xyz
'x, y, z'
'-x, -y, -z'

loop_
_atom_site_label
_atom_site_type_symbol
_atom_site_fract_x
_atom_site_fract_y
_atom_site_fract_z
_atom_site_U_iso_or_equiv
_atom_site_adp_type
_atom_site_occupancy
_atom_site_symmetry_multiplicity
_atom_site_calc_flag
_atom_site_refinement_flags
_atom_site_disorder_assembly
_atom_site_disorder_group
C01N C 0.6860(5) 0.4387(5) -0.1039(4) 0.0232(3) Uani 1 1 d . . .
H01A H 0.6671 0.4288 -0.1479 0.035 Uiso 1 1 calc R . .
H01B H 0.6273 0.4654 -0.0636 0.035 Uiso 1 1 calc R . .
H01C H 0.7296 0.3789 -0.0813 0.035 Uiso 1 1 calc R . .
C02N C 0.7390(5) 0.5058(5) -0.1333(4) 0.0232(3) Uani 1 1 d . . .
H02A H 0.7973 0.4790 -0.1748 0.028 Uiso 1 1 calc R . .
H02B H 0.6950 0.5655 -0.1571 0.028 Uiso 1 1 calc R . .
C03N C 0.7709(5) 0.5250(5) -0.0690(4) 0.0232(3) Uani 1 1 d . . .
C04N C 0.7273(5) 0.5972(5) -0.0267(4) 0.0232(3) Uani 1 1 d . . .
C05N C 0.6327(5) 0.6801(5) -0.0314(4) 0.0232(3) Uani 1 1 d . . .
H05A H 0.6207 0.6915 -0.0849 0.028 Uiso 1 1 calc R . .
H05B H 0.6388 0.7361 -0.0224 0.028 Uiso 1 1 calc R . .
C06N C 0.5449(5) 0.6666(5) 0.0286(4) 0.0232(3) Uani 1 1 d . . .
H06A H 0.4853 0.7221 0.0230 0.035 Uiso 1 1 calc R . .
H06B H 0.5555 0.6570 0.0819 0.035 Uiso 1 1 calc R . .
H06C H 0.5377 0.6119 0.0195 0.035 Uiso 1 1 calc R . .
C07N C 0.7863(5) 0.5794(5) 0.0289(4) 0.0232(3) Uani 1 1 d . . .
C08N C 0.7642(5) 0.6384(5) 0.0834(4) 0.0232(3) Uani 1 1 d . . .
C09N C 0.8162(5) 0.6196(5) 0.1402(4) 0.0232(3) Uani 1 1 d . . .
C10N C 0.7895(5) 0.6797(5) 0.1985(4) 0.0232(3) Uani 1 1 d . . .
C11N C 0.7031(5) 0.7712(5) 0.2048(4) 0.0232(3) Uani 1 1 d . . .
H11A H 0.6961 0.8035 0.1513 0.028 Uiso 1 1 calc R . .
H11B H 0.7152 0.8111 0.2322 0.028 Uiso 1 1 calc R . .
C12N C 0.6074(5) 0.7592(5) 0.2492(4) 0.0232(3) Uani 1 1 d . . .
H12A H 0.5534 0.8206 0.2517 0.035 Uiso 1 1 calc R . .
H12B H 0.6134 0.7285 0.3027 0.035 Uiso 1 1 calc R . .
H12C H 0.5943 0.7208 0.2218 0.035 Uiso 1 1 calc R . .
C13N C 0.8555(5) 0.6368(5) 0.2451(4) 0.0232(3) Uani 1 1 d . . .
C14N C 0.8587(5) 0.6697(5) 0.3162(4) 0.0232(3) Uani 1 1 d . . .
H14A H 0.8291 0.7388 0.3101 0.028 Uiso 1 1 calc R . .
H14B H 0.9279 0.6499 0.3186 0.028 Uiso 1 1 calc R . .
C15N C 0.8056(5) 0.6328(5) 0.3929(4) 0.0232(3) Uani 1 1 d . . .
H15A H 0.8105 0.6567 0.4366 0.035 Uiso 1 1 calc R . .
H15B H 0.8354 0.5644 0.4001 0.035 Uiso 1 1 calc R . .
H15C H 0.7365 0.6534 0.3917 0.035 Uiso 1 1 calc R . .
C16N C 0.9231(5) 0.5512(5) 0.2142(4) 0.0232(3) Uani 1 1 d . . .
C17N C 1.0022(5) 0.4882(5) 0.2445(4) 0.0232(3) Uani 1 1 d . . .
C18N C 1.0667(5) 0.4058(5) 0.2161(4) 0.0232(3) Uani 1 1 d . . .
C19N C 1.1480(5) 0.3389(5) 0.2504(4) 0.0232(3) Uani 1 1 d . . .
C20N C 1.1759(5) 0.3496(5) 0.3205(4) 0.0232(3) Uani 1 1 d . . .
H20A H 1.1379 0.4145 0.3330 0.028 Uiso 1 1 calc R . .
H20B H 1.2461 0.3397 0.3063 0.028 Uiso 1 1 calc R . .
C21N C 1.1589(5) 0.2837(5) 0.3930(4) 0.0232(3) Uani 1 1 d . . .
H21A H 1.1784 0.2952 0.4359 0.035 Uiso 1 1 calc R . .
H21B H 1.1980 0.2191 0.3818 0.035 Uiso 1 1 calc R . .
H21C H 1.0894 0.2938 0.4083 0.035 Uiso 1 1 calc R . .
C22N C 1.1924(5) 0.2669(5) 0.2069(4) 0.0232(3) Uani 1 1 d . . .
C23N C 1.2796(5) 0.1773(5) 0.2175(4) 0.0232(3) Uani 1 1 d . . .
H23A H 1.3157 0.1858 0.2508 0.028 Uiso 1 1 calc R . .
H23B H 1.3240 0.1642 0.1656 0.028 Uiso 1 1 calc R . .
C24N C 1.2522(5) 0.0933(5) 0.2551(4) 0.0232(3) Uani 1 1 d . . .
H24A H 1.3117 0.0377 0.2607 0.035 Uiso 1 1 calc R . .
H24B H 1.2182 0.0831 0.2217 0.035 Uiso 1 1 calc R . .
H24C H 1.2091 0.1052 0.3070 0.035 Uiso 1 1 calc R . .
C25N C 1.1387(5) 0.2893(5) 0.1471(4) 0.0232(3) Uani 1 1 d . . .
C26N C 1.1610(5) 0.2298(5) 0.0924(4) 0.0232(3) Uani 1 1 d . . .
C27N C 1.1073(5) 0.2489(5) 0.0366(4) 0.0232(3) Uani 1 1 d . . .
C28N C 1.1281(5) 0.1848(5) -0.0174(4) 0.0232(3) Uani 1 1 d . . .
C29N C 1.2083(5) 0.0894(5) -0.0189(4) 0.0232(3) Uani 1 1 d . . .
H29A H 1.2663 0.0919 -0.0077 0.028 Uiso 1 1 calc R . .
H29B H 1.2273 0.0712 -0.0723 0.028 Uiso 1 1 calc R . .
C30N C 1.1798(5) 0.0159(5) 0.0398(4) 0.0232(3) Uani 1 1 d . . .
H30A H 1.2349 -0.0447 0.0358 0.035 Uiso 1 1 calc R . .
H30B H 1.1232 0.0123 0.0286 0.035 Uiso 1 1 calc R . .
H30C H 1.1629 0.0325 0.0930 0.035 Uiso 1 1 calc R . .
C31N C 1.0598(5) 0.2273(5) -0.0617(4) 0.0232(3) Uani 1 1 d . . .
C32N C 1.0456(5) 0.1904(5) -0.1253(4) 0.0232(3) Uani 1 1 d . . .
H32A H 1.1085 0.1417 -0.1473 0.028 Uiso 1 1 calc R . .
H32B H 1.0268 0.2417 -0.1681 0.028 Uiso 1 1 calc R . .
C33N C 0.9673(5) 0.1488(5) -0.0960(4) 0.0232(3) Uani 1 1 d . . .
H33A H 0.9606 0.1263 -0.1398 0.035 Uiso 1 1 calc R . .
H33B H 0.9045 0.1968 -0.0748 0.035 Uiso 1 1 calc R . .
H33C H 0.9864 0.0966 -0.0547 0.035 Uiso 1 1 calc R . .
C34N C 0.9980(5) 0.3162(5) -0.0348(4) 0.0232(3) Uani 1 1 d . . .
C35N C 0.9194(5) 0.3780(5) -0.0661(4) 0.0232(3) Uani 1 1 d . . .
C36N C 0.8562(5) 0.4625(5) -0.0385(4) 0.0232(3) Uani 1 1 d . . .
N1 N 0.8654(4) 0.4965(4) 0.0216(3) 0.0142(5) Uani 1 1 d . . .
N2 N 0.8984(4) 0.5408(4) 0.1496(3) 0.0142(5) Uani 1 1 d . . .
N3 N 1.0615(4) 0.3741(4) 0.1524(3) 0.0142(5) Uani 1 1 d . . .
N4 N 1.0267(4) 0.3290(4) 0.0261(3) 0.0142(5) Uani 1 1 d . . .
Ni1 Ni 0.96463(5) 0.43638(5) 0.08600(4) 0.01160(19) Uani 1 1 d . . .
H2 H 0.705(5) 0.698(5) 0.082(4) 0.016(18) Uiso 1 1 d . . .
H1 H 0.906(8) 0.362(8) -0.115(6) 0.06(3) Uiso 1 1 d . . .
H4 H 1.225(7) 0.169(7) 0.090(5) 0.04(2) Uiso 1 1 d . . .
H3 H 1.007(7) 0.516(7) 0.289(6) 0.05(3) Uiso 1 1 d . . .
Yb1 Yb 0.75751(12) 0.25725(10) 0.40457(9) 0.0218(3) Uani 0.638(7) 1 d P A 1
C01A C 0.5300(10) 0.3441(10) 0.1506(8) 0.0375(6) Uani 0.638(7) 1 d P A 1
C02A C 0.4885(11) 0.2815(10) 0.1984(8) 0.0375(6) Uani 0.638(7) 1 d P A 1
C03A C 0.6234(11) 0.3095(10) 0.1034(8) 0.0375(6) Uani 0.638(7) 1 d P A 1
C04A C 0.5339(11) 0.1848(10) 0.1971(8) 0.0375(6) Uani 0.638(7) 1 d P A 1
C05A C 0.4286(13) 0.2814(12) 0.4094(8) 0.0375(6) Uani 0.638(7) 1 d P A 1
C06A C 0.4397(11) 0.3169(10) 0.2725(8) 0.0375(6) Uani 0.638(7) 1 d P A 1
C07A C 0.4405(11) 0.2450(10) 0.3411(8) 0.0375(6) Uani 0.638(7) 1 d P A 1
C08A C 0.4843(11) 0.1491(10) 0.3422(8) 0.0375(6) Uani 0.638(7) 1 d P A 1
C09A C 0.5223(11) 0.0872(10) 0.4106(8) 0.0375(6) Uani 0.638(7) 1 d P A 1
C10A C 0.5323(11) 0.1179(10) 0.2656(8) 0.0375(6) Uani 0.638(7) 1 d P A 1
C11A C 0.6037(11) 0.0011(10) 0.3978(9) 0.0375(6) Uani 0.638(7) 1 d P A 1
C12A C 0.6710(11) 0.4238(10) 0.1369(8) 0.0375(6) Uani 0.638(7) 1 d P A 1
C13A C 0.5674(11) 0.4619(10) 0.1892(8) 0.0375(6) Uani 0.638(7) 1 d P A 1
C14A C 0.6917(11) 0.3509(10) 0.0993(8) 0.0375(6) Uani 0.638(7) 1 d P A 1
C15A C 0.5076(11) 0.4204(10) 0.1935(8) 0.0375(6) Uani 0.638(7) 1 d P A 1
C16A C 0.4512(11) 0.4019(10) 0.2743(8) 0.0375(6) Uani 0.638(7) 1 d P A 1
C17A C 0.4594(11) 0.4286(10) 0.3387(8) 0.0375(6) Uani 0.638(7) 1 d P A 1
C18A C 0.4441(11) 0.3747(11) 0.4085(8) 0.0375(6) Uani 0.638(7) 1 d P A 1
C19A C 0.7151(11) 0.4733(10) 0.3043(8) 0.0375(6) Uani 0.638(7) 1 d P A 1
C20A C 0.7334(10) 0.4334(10) 0.1756(8) 0.0375(6) Uani 0.638(7) 1 d P A 1
C21A C 0.6766(11) 0.4807(10) 0.2423(8) 0.0375(6) Uani 0.638(7) 1 d P A 1
C22A C 0.5262(11) 0.4725(11) 0.3338(8) 0.0375(6) Uani 0.638(7) 1 d P A 1
C23A C 0.5759(11) 0.4893(10) 0.2568(8) 0.0375(6) Uani 0.638(7) 1 d P A 1
C24A C 0.6617(11) 0.4695(10) 0.3832(8) 0.0375(6) Uani 0.638(7) 1 d P A 1
C25A C 0.5684(11) 0.4602(11) 0.3988(8) 0.0375(6) Uani 0.638(7) 1 d P A 1
C26A C 0.8172(11) 0.4110(10) 0.3023(8) 0.0375(6) Uani 0.638(7) 1 d P A 1
C27A C 0.8678(11) 0.3500(10) 0.2443(8) 0.0375(6) Uani 0.638(7) 1 d P A 1
C28A C 0.8279(11) 0.3605(10) 0.1796(8) 0.0375(6) Uani 0.638(7) 1 d P A 1
C29A C 0.8515(11) 0.2811(10) 0.1381(8) 0.0375(6) Uani 0.638(7) 1 d P A 1
C30A C 0.7873(11) 0.2784(10) 0.1013(8) 0.0375(6) Uani 0.638(7) 1 d P A 1
C31A C 0.9194(12) 0.1923(10) 0.1662(9) 0.0375(6) Uani 0.638(7) 1 d P A 1
C32A C 0.8233(11) 0.3884(10) 0.3832(8) 0.0375(6) Uani 0.638(7) 1 d P A 1
C33A C 0.8896(11) 0.3030(10) 0.4091(8) 0.0375(6) Uani 0.638(7) 1 d P A 1
C34A C 0.9500(11) 0.2375(10) 0.3516(8) 0.0375(6) Uani 0.638(7) 1 d P A 1
C35A C 0.9423(11) 0.2579(10) 0.2722(8) 0.0375(6) Uani 0.638(7) 1 d P A 1
C36A C 0.9637(11) 0.1835(10) 0.2309(8) 0.0375(6) Uani 0.638(7) 1 d P A 1
C37A C 0.7009(11) 0.3717(10) 0.5030(8) 0.0375(6) Uani 0.638(7) 1 d P A 1
C38A C 0.7256(11) 0.4240(10) 0.4319(8) 0.0375(6) Uani 0.638(7) 1 d P A 1
C39A C 0.4761(11) 0.3610(10) 0.4717(9) 0.0375(6) Uani 0.638(7) 1 d P A 1
C40A C 0.5405(11) 0.4045(10) 0.4719(8) 0.0375(6) Uani 0.638(7) 1 d P A 1
C41A C 0.6083(11) 0.3631(10) 0.5218(8) 0.0375(6) Uani 0.638(7) 1 d P A 1
C42A C 0.9100(11) 0.1090(10) 0.1707(8) 0.0375(6) Uani 0.638(7) 1 d P A 1
C43A C 0.8320(10) 0.1051(10) 0.1425(8) 0.0375(6) Uani 0.638(7) 1 d P A 1
C44A C 0.7772(10) 0.1886(10) 0.1014(8) 0.0375(6) Uani 0.638(7) 1 d P A 1
C45A C 0.6783(11) 0.2090(10) 0.1015(8) 0.0375(6) Uani 0.638(7) 1 d P A 1
C46A C 0.6344(11) 0.1489(10) 0.1450(8) 0.0375(6) Uani 0.638(7) 1 d P A 1
C47A C 0.8236(11) -0.0228(10) 0.2562(8) 0.0375(6) Uani 0.638(7) 1 d P A 1
C48A C 0.7917(11) 0.0369(10) 0.1875(8) 0.0375(6) Uani 0.638(7) 1 d P A 1
C49A C 0.6889(11) 0.0613(10) 0.1860(8) 0.0375(6) Uani 0.638(7) 1 d P A 1
C50A C 0.7617(11) -0.0571(10) 0.3154(8) 0.0375(6) Uani 0.638(7) 1 d P A 1
C51A C 0.6544(10) -0.0168(10) 0.3203(8) 0.0375(6) Uani 0.638(7) 1 d P A 1
C52A C 0.6244(11) 0.0394(10) 0.2543(9) 0.0375(6) Uani 0.638(7) 1 d P A 1
C53A C 0.9480(12) 0.0449(10) 0.2340(9) 0.0375(6) Uani 0.638(7) 1 d P A 1
C54A C 0.9174(11) -0.0474(11) 0.3561(8) 0.0375(6) Uani 0.638(7) 1 d P A 1
C55A C 0.9091(12) -0.0202(11) 0.2776(8) 0.0375(6) Uani 0.638(7) 1 d P A 1
C56A C 0.9650(12) 0.1460(10) 0.3936(8) 0.0375(6) Uani 0.638(7) 1 d P A 1
C57A C 0.9828(11) 0.0741(10) 0.3551(8) 0.0375(6) Uani 0.638(7) 1 d P A 1
C58A C 0.9843(12) 0.0916(10) 0.2738(8) 0.0375(6) Uani 0.638(7) 1 d P A 1
C59A C 0.9481(11) -0.0004(10) 0.3941(8) 0.0375(6) Uani 0.638(7) 1 d P A 1
C60A C 0.8332(11) -0.0424(10) 0.4882(8) 0.0375(6) Uani 0.638(7) 1 d P A 1
C61A C 0.8451(11) -0.0773(10) 0.4169(8) 0.0375(6) Uani 0.638(7) 1 d P A 1
C62A C 0.7690(11) -0.0791(10) 0.3966(8) 0.0375(6) Uani 0.638(7) 1 d P A 1
C63A C 0.7397(11) -0.0075(10) 0.5362(8) 0.0375(6) Uani 0.638(7) 1 d P A 1
C64A C 0.9115(11) 0.1518(10) 0.4737(8) 0.0375(6) Uani 0.638(7) 1 d P A 1
C65A C 0.8693(11) 0.0857(10) 0.5130(8) 0.0375(6) Uani 0.638(7) 1 d P A 1
C66A C 0.8941(11) 0.0053(10) 0.4756(8) 0.0375(6) Uani 0.638(7) 1 d P A 1
C67A C 0.7268(11) 0.2216(10) 0.5659(8) 0.0375(6) Uani 0.638(7) 1 d P A 1
C68A C 0.7721(11) 0.2861(10) 0.5317(8) 0.0375(6) Uani 0.638(7) 1 d P A 1
C69A C 0.8675(11) 0.2504(10) 0.4829(8) 0.0375(6) Uani 0.638(7) 1 d P A 1
C70A C 0.7087(11) 0.0752(10) 0.5719(8) 0.0375(6) Uani 0.638(7) 1 d P A 1
C71A C 0.7683(11) 0.1244(10) 0.5636(8) 0.0375(6) Uani 0.638(7) 1 d P A 1
C72A C 0.4884(11) 0.2721(10) 0.5211(9) 0.0375(6) Uani 0.638(7) 1 d P A 1
C73A C 0.6054(11) 0.1255(10) 0.5706(8) 0.0375(6) Uani 0.638(7) 1 d P A 1
C74A C 0.5650(11) 0.2254(10) 0.5648(8) 0.0375(6) Uani 0.638(7) 1 d P A 1
C75A C 0.6221(11) 0.2721(10) 0.5645(8) 0.0375(6) Uani 0.638(7) 1 d P A 1
C76A C 0.6738(11) -0.0443(10) 0.4445(8) 0.0375(6) Uani 0.638(7) 1 d P A 1
C77A C 0.6606(11) -0.0113(10) 0.5089(9) 0.0375(6) Uani 0.638(7) 1 d P A 1
C78A C 0.5770(11) 0.0772(10) 0.5330(8) 0.0375(6) Uani 0.638(7) 1 d P A 1
C79A C 0.5091(12) 0.1256(10) 0.4807(9) 0.0375(6) Uani 0.638(7) 1 d P A 1
C80A C 0.4612(13) 0.2251(10) 0.4806(9) 0.0375(6) Uani 0.638(7) 1 d P A 1
Yb2 Yb 0.7557(3) 0.2687(4) 0.3877(4) 0.0682(12) Uani 0.362(7) 1 d P A 2
C01B C 0.5239(8) 0.3100(9) 0.1546(5) 0.0365(11) Uani 0.362(7) 1 d PGD A 2
C02B C 0.4845(8) 0.2496(9) 0.2129(6) 0.0365(11) Uani 0.362(7) 1 d PGD A 2
C03B C 0.6188(9) 0.2717(12) 0.1046(7) 0.0365(11) Uani 0.362(7) 1 d PGD A 2
C04B C 0.5376(14) 0.1505(9) 0.2185(9) 0.0365(11) Uani 0.362(7) 1 d PG A 2
C05B C 0.4290(17) 0.2893(17) 0.4235(6) 0.0365(11) Uani 0.362(7) 1 d PGD A 2
C06B C 0.4382(9) 0.2938(9) 0.2833(6) 0.0365(11) Uani 0.362(7) 1 d PGD A 2
C07B C 0.4363(9) 0.2439(9) 0.3626(8) 0.0365(11) Uani 0.362(7) 1 d PG A 2
C08B C 0.4865(8) 0.1441(9) 0.3676(7) 0.0365(11) Uani 0.362(7) 1 d PG A 2
C09B C 0.5227(11) 0.0923(10) 0.4371(7) 0.0365(11) Uani 0.362(7) 1 d PG A 2
C10B C 0.5226(12) 0.1006(10) 0.2968(7) 0.0365(11) Uani 0.362(7) 1 d PG A 2
C11B C 0.5982(11) -0.0020(10) 0.4321(10) 0.0365(11) Uani 0.362(7) 1 d PG A 2
C12B C 0.6551(15) 0.4032(12) 0.1290(8) 0.0365(11) Uani 0.362(7) 1 d PGD A 2
C13B C 0.5647(9) 0.4410(8) 0.1749(6) 0.0365(11) Uani 0.362(7) 1 d PGD A 2
C14B C 0.6919(11) 0.3188(11) 0.0937(8) 0.0365(11) Uani 0.362(7) 1 d PGD A 2
C15B C 0.4990(8) 0.3941(9) 0.1895(5) 0.0365(11) Uani 0.362(7) 1 d PGD A 2
C16B C 0.4445(8) 0.3802(9) 0.2678(6) 0.0365(11) Uani 0.362(7) 1 d PGD A 2
C17B C 0.4599(10) 0.4077(9) 0.3322(5) 0.0365(11) Uani 0.362(7) 1 d PG A 2
C18B C 0.4291(13) 0.3670(13) 0.4103(5) 0.0365(11) Uani 0.362(7) 1 d PGD A 2
C19B C 0.7181(9) 0.4737(12) 0.2769(6) 0.0365(11) Uani 0.362(7) 1 d PGD A 2
C20B C 0.7265(9) 0.4145(14) 0.1577(7) 0.0365(11) Uani 0.362(7) 1 d PGD A 2
C21B C 0.6732(8) 0.4779(9) 0.2156(6) 0.0365(11) Uani 0.362(7) 1 d PGD A 2
C22B C 0.5293(9) 0.4633(16) 0.3160(8) 0.0365(11) Uani 0.362(7) 1 d PG A 2
C23B C 0.5736(7) 0.4849(12) 0.2354(7) 0.0365(11) Uani 0.362(7) 1 d PGD A 2
C24B C 0.6630(10) 0.4769(14) 0.3564(6) 0.0365(11) Uani 0.362(7) 1 d PGD A 2
C25B C 0.5748(11) 0.4630(16) 0.3734(11) 0.0365(11) Uani 0.362(7) 1 d PG A 2
C26B C 0.8154(10) 0.4189(12) 0.2747(8) 0.0365(11) Uani 0.362(7) 1 d PGD A 2
C27B C 0.8618(8) 0.3429(11) 0.2280(7) 0.0365(11) Uani 0.362(7) 1 d PG A 2
C28B C 0.8179(8) 0.3439(9) 0.1666(6) 0.0365(11) Uani 0.362(7) 1 d PG A 2
C29B C 0.8460(9) 0.2591(10) 0.1341(7) 0.0365(11) Uani 0.362(7) 1 d PG A 2
C30B C 0.7828(11) 0.2503(13) 0.0940(9) 0.0365(11) Uani 0.362(7) 1 d PGD A 2
C31B C 0.9150(14) 0.1716(12) 0.1605(8) 0.0365(11) Uani 0.362(7) 1 d PGD A 2
C32B C 0.8287(10) 0.3994(8) 0.3539(9) 0.0365(11) Uani 0.362(7) 1 d PGD A 2
C33B C 0.9005(9) 0.3133(8) 0.3806(7) 0.0365(11) Uani 0.362(7) 1 d PGD A 2
C34B C 0.9553(8) 0.2423(8) 0.3296(7) 0.0365(11) Uani 0.362(7) 1 d PGD A 2
C35B C 0.9325(8) 0.2532(8) 0.2548(5) 0.0365(11) Uani 0.362(7) 1 d PG A 2
C36B C 0.9635(10) 0.1708(9) 0.2180(7) 0.0365(11) Uani 0.362(7) 1 d PGD A 2
C37B C 0.7158(8) 0.3904(9) 0.4806(6) 0.0365(11) Uani 0.362(7) 1 d PGD A 2
C38B C 0.7392(9) 0.4365(9) 0.4032(7) 0.0365(11) Uani 0.362(7) 1 d PGD A 2
C39B C 0.4803(7) 0.3771(11) 0.4760(9) 0.0365(11) Uani 0.362(7) 1 d PGD A 2
C40B C 0.5560(7) 0.4133(8) 0.4566(7) 0.0365(11) Uani 0.362(7) 1 d PG A 2
C41B C 0.6223(8) 0.3828(8) 0.5082(6) 0.0365(11) Uani 0.362(7) 1 d PGD A 2
C42B C 0.9063(13) 0.0837(13) 0.1709(10) 0.0365(11) Uani 0.362(7) 1 d PGD A 2
C43B C 0.8263(7) 0.0746(10) 0.1588(8) 0.0365(11) Uani 0.362(7) 1 d PG A 2
C44B C 0.7732(8) 0.1532(10) 0.1098(8) 0.0365(11) Uani 0.362(7) 1 d PGD A 2
C45B C 0.6714(8) 0.1763(10) 0.1152(8) 0.0365(11) Uani 0.362(7) 1 d PGD A 2
C46B C 0.6244(8) 0.1175(13) 0.1671(10) 0.0365(11) Uani 0.362(7) 1 d PG A 2
C47B C 0.8207(13) -0.0419(12) 0.2775(9) 0.0365(11) Uani 0.362(7) 1 d PG A 2
C48B C 0.7786(9) 0.0166(9) 0.2120(7) 0.0365(11) Uani 0.362(7) 1 d PG A 2
C49B C 0.6779(10) 0.0376(13) 0.2124(9) 0.0365(11) Uani 0.362(7) 1 d PG A 2
C50B C 0.7532(9) -0.0644(9) 0.3481(7) 0.0365(11) Uani 0.362(7) 1 d PG A 2
C51B C 0.6503(9) -0.0301(12) 0.3511(9) 0.0365(11) Uani 0.362(7) 1 d PG A 2
C52B C 0.6110(9) 0.0215(12) 0.2831(10) 0.0365(11) Uani 0.362(7) 1 d PG A 2
C53B C 0.9485(11) 0.0286(13) 0.2404(10) 0.0365(11) Uani 0.362(7) 1 d PGD A 2
C54B C 0.9176(10) -0.0471(13) 0.3757(7) 0.0365(11) Uani 0.362(7) 1 d PGD A 2
C55B C 0.9040(16) -0.0308(16) 0.2968(7) 0.0365(11) Uani 0.362(7) 1 d PG A 2
C56B C 0.9720(14) 0.1572(10) 0.3730(8) 0.0365(11) Uani 0.362(7) 1 d PGD A 2
C57B C 0.9797(9) 0.0764(8) 0.3453(6) 0.0365(11) Uani 0.362(7) 1 d PG A 2
C58B C 0.9878(13) 0.0782(12) 0.2632(5) 0.0365(11) Uani 0.362(7) 1 d PGD A 2
C59B C 0.9549(9) 0.0051(9) 0.4006(6) 0.0365(11) Uani 0.362(7) 1 d PGD A 2
C60B C 0.8395(16) -0.0257(16) 0.5035(7) 0.0365(11) Uani 0.362(7) 1 d PGD A 2
C61B C 0.8519(10) -0.0712(10) 0.4365(8) 0.0365(11) Uani 0.362(7) 1 d PGD A 2
C62B C 0.7684(14) -0.0783(13) 0.4226(9) 0.0365(11) Uani 0.362(7) 1 d PG A 2
C63B C 0.7434(9) 0.0134(10) 0.5529(8) 0.0365(11) Uani 0.362(7) 1 d PGD A 2
C64B C 0.9218(14) 0.1735(11) 0.4579(8) 0.0365(11) Uani 0.362(7) 1 d PGD A 2
C65B C 0.8708(10) 0.1142(8) 0.5021(6) 0.0365(11) Uani 0.362(7) 1 d PG A 2
C66B C 0.9026(7) 0.0233(8) 0.4791(6) 0.0365(11) Uani 0.362(7) 1 d PGD A 2
C67B C 0.7358(7) 0.2481(8) 0.5558(5) 0.0365(11) Uani 0.362(7) 1 d PGD A 2
C68B C 0.7867(8) 0.3060(8) 0.5086(7) 0.0365(11) Uani 0.362(7) 1 d PGD A 2
C69B C 0.8818(9) 0.2647(11) 0.4598(8) 0.0365(11) Uani 0.362(7) 1 d PGD A 2
C70B C 0.7138(10) 0.0993(8) 0.5777(10) 0.0365(11) Uani 0.362(7) 1 d PGD A 2
C71B C 0.7776(8) 0.1495(7) 0.5511(7) 0.0365(11) Uani 0.362(7) 1 d PG A 2
C72B C 0.4923(9) 0.2933(13) 0.5223(11) 0.0365(11) Uani 0.362(7) 1 d PGD A 2
C73B C 0.6128(8) 0.1497(7) 0.5776(5) 0.0365(11) Uani 0.362(7) 1 d PGD A 2
C74B C 0.5740(8) 0.2491(7) 0.5591(9) 0.0365(11) Uani 0.362(7) 1 d PG A 2
C75B C 0.6329(11) 0.2998(8) 0.5547(11) 0.0365(11) Uani 0.362(7) 1 d PGD A 2
C76B C 0.6689(14) -0.0381(9) 0.4686(8) 0.0365(11) Uani 0.362(7) 1 d PG A 2
C77B C 0.6585(8) 0.0083(7) 0.5332(6) 0.0365(11) Uani 0.638(7) 1 d PGD A 2
C78B C 0.5785(7) 0.0953(8) 0.5489(9) 0.0365(11) Uani 0.362(7) 1 d PGD A 2
C79B C 0.5133(19) 0.1344(13) 0.5002(14) 0.0365(11) Uani 0.362(7) 1 d PG A 2
C80B C 0.4668(19) 0.2343(12) 0.4970(13) 0.0365(11) Uani 0.362(7) 1 d PGD A 2
C1S C 0.2898(7) 0.7963(7) 0.2384(5) 0.041(2) Uani 1 1 d . . .
S1 S 0.1933(2) 0.88268(19) 0.24447(17) 0.0581(7) Uani 1 1 d . . .
S2 S 0.3852(2) 0.7072(2) 0.23476(19) 0.0666(8) Uani 1 1 d . . .
C1Y C 0.4758(10) 0.9330(9) 1.0514(10) 0.079(4) Uani 1 1 d . . .
H1Y H 0.4585 0.8864 1.0884 0.095 Uiso 1 1 calc R . .
C2Y C 0.4774(9) 0.9380(9) 0.9753(7) 0.064(3) Uiso 1 1 d . . .
H2Y H 0.4622 0.8943 0.9588 0.076 Uiso 1 1 calc R . .
C3Y C 0.5001(9) 1.0031(9) 0.9226(8) 0.069(3) Uani 1 1 d . . .
H3Y H 0.5003 1.0072 0.8688 0.083 Uiso 1 1 calc R . .
C1Z C 0.0235(7) 0.6823(7) 0.4155(5) 0.042(2) Uani 1 1 d . . .
H1Z H -0.0382 0.7214 0.4428 0.050 Uiso 1 1 calc R . .
C2Z C 0.0637(7) 0.7129(6) 0.3397(6) 0.046(2) Uani 1 1 d . . .
H2Z H 0.0298 0.7735 0.3155 0.056 Uiso 1 1 calc R . .
C3Z C 0.1507(7) 0.6569(7) 0.3002(7) 0.050(2) Uani 1 1 d . . .
H3Z H 0.1765 0.6771 0.2477 0.060 Uiso 1 1 calc R . .
C4Z C 0.2020(8) 0.5705(8) 0.3361(7) 0.059(3) Uani 1 1 d . . .
H4Z H 0.2638 0.5325 0.3080 0.071 Uiso 1 1 calc R . .
C5Z C 0.1668(9) 0.5379(7) 0.4107(7) 0.057(3) Uani 1 1 d . . .
H5Z H 0.2039 0.4787 0.4350 0.068 Uiso 1 1 calc R . .
C6Z C 0.0741(9) 0.5939(8) 0.4511(6) 0.054(3) Uani 1 1 d . . .
H6Z H 0.0464 0.5716 0.5022 0.065 Uiso 1 1 calc R . .

loop_
_atom_site_aniso_label
_atom_site_aniso_U_11
_atom_site_aniso_U_22
_atom_site_aniso_U_33
_atom_site_aniso_U_23
_atom_site_aniso_U_13
_atom_site_aniso_U_12
C01N 0.0246(6) 0.0273(6) 0.0192(6) -0.0010(5) -0.0051(5) -0.0120(5)
C02N 0.0246(6) 0.0273(6) 0.0192(6) -0.0010(5) -0.0051(5) -0.0120(5)
C03N 0.0246(6) 0.0273(6) 0.0192(6) -0.0010(5) -0.0051(5) -0.0120(5)
C04N 0.0246(6) 0.0273(6) 0.0192(6) -0.0010(5) -0.0051(5) -0.0120(5)
C05N 0.0246(6) 0.0273(6) 0.0192(6) -0.0010(5) -0.0051(5) -0.0120(5)
C06N 0.0246(6) 0.0273(6) 0.0192(6) -0.0010(5) -0.0051(5) -0.0120(5)
C07N 0.0246(6) 0.0273(6) 0.0192(6) -0.0010(5) -0.0051(5) -0.0120(5)
C08N 0.0246(6) 0.0273(6) 0.0192(6) -0.0010(5) -0.0051(5) -0.0120(5)
C09N 0.0246(6) 0.0273(6) 0.0192(6) -0.0010(5) -0.0051(5) -0.0120(5)
C10N 0.0246(6) 0.0273(6) 0.0192(6) -0.0010(5) -0.0051(5) -0.0120(5)
C11N 0.0246(6) 0.0273(6) 0.0192(6) -0.0010(5) -0.0051(5) -0.0120(5)
C12N 0.0246(6) 0.0273(6) 0.0192(6) -0.0010(5) -0.0051(5) -0.0120(5)
C13N 0.0246(6) 0.0273(6) 0.0192(6) -0.0010(5) -0.0051(5) -0.0120(5)
C14N 0.0246(6) 0.0273(6) 0.0192(6) -0.0010(5) -0.0051(5) -0.0120(5)
C15N 0.0246(6) 0.0273(6) 0.0192(6) -0.0010(5) -0.0051(5) -0.0120(5)
C16N 0.0246(6) 0.0273(6) 0.0192(6) -0.0010(5) -0.0051(5) -0.0120(5)
C17N 0.0246(6) 0.0273(6) 0.0192(6) -0.0010(5) -0.0051(5) -0.0120(5)
C18N 0.0246(6) 0.0273(6) 0.0192(6) -0.0010(5) -0.0051(5) -0.0120(5)
C19N 0.0246(6) 0.0273(6) 0.0192(6) -0.0010(5) -0.0051(5) -0.0120(5)
C20N 0.0246(6) 0.0273(6) 0.0192(6) -0.0010(5) -0.0051(5) -0.0120(5)
C21N 0.0246(6) 0.0273(6) 0.0192(6) -0.0010(5) -0.0051(5) -0.0120(5)
C22N 0.0246(6) 0.0273(6) 0.0192(6) -0.0010(5) -0.0051(5) -0.0120(5)
C23N 0.0246(6) 0.0273(6) 0.0192(6) -0.0010(5) -0.0051(5) -0.0120(5)
C24N 0.0246(6) 0.0273(6) 0.0192(6) -0.0010(5) -0.0051(5) -0.0120(5)
C25N 0.0246(6) 0.0273(6) 0.0192(6) -0.0010(5) -0.0051(5) -0.0120(5)
C26N 0.0246(6) 0.0273(6) 0.0192(6) -0.0010(5) -0.0051(5) -0.0120(5)
C27N 0.0246(6) 0.0273(6) 0.0192(6) -0.0010(5) -0.0051(5) -0.0120(5)
C28N 0.0246(6) 0.0273(6) 0.0192(6) -0.0010(5) -0.0051(5) -0.0120(5)
C29N 0.0246(6) 0.0273(6) 0.0192(6) -0.0010(5) -0.0051(5) -0.0120(5)
C30N 0.0246(6) 0.0273(6) 0.0192(6) -0.0010(5) -0.0051(5) -0.0120(5)
C31N 0.0246(6) 0.0273(6) 0.0192(6) -0.0010(5) -0.0051(5) -0.0120(5)
C32N 0.0246(6) 0.0273(6) 0.0192(6) -0.0010(5) -0.0051(5) -0.0120(5)
C33N 0.0246(6) 0.0273(6) 0.0192(6) -0.0010(5) -0.0051(5) -0.0120(5)
C34N 0.0246(6) 0.0273(6) 0.0192(6) -0.0010(5) -0.0051(5) -0.0120(5)
C35N 0.0246(6) 0.0273(6) 0.0192(6) -0.0010(5) -0.0051(5) -0.0120(5)
C36N 0.0246(6) 0.0273(6) 0.0192(6) -0.0010(5) -0.0051(5) -0.0120(5)
N1 0.0151(13) 0.0188(13) 0.0112(12) -0.0015(10) -0.0025(10) -0.0093(11)
N2 0.0151(13) 0.0188(13) 0.0112(12) -0.0015(10) -0.0025(10) -0.0093(11)
N3 0.0151(13) 0.0188(13) 0.0112(12) -0.0015(10) -0.0025(10) -0.0093(11)
N4 0.0151(13) 0.0188(13) 0.0112(12) -0.0015(10) -0.0025(10) -0.0093(11)
Ni1 0.0130(4) 0.0164(4) 0.0078(4) -0.0003(3) -0.0030(3) -0.0079(3)
Yb1 0.0276(5) 0.0241(5) 0.0211(5) -0.0043(4) -0.0150(4) -0.0098(3)
C01A 0.0438(12) 0.0360(10) 0.0336(10) 0.0028(7) -0.0099(7) -0.0189(8)
C02A 0.0438(12) 0.0360(10) 0.0336(10) 0.0028(7) -0.0099(7) -0.0189(8)
C03A 0.0438(12) 0.0360(10) 0.0336(10) 0.0028(7) -0.0099(7) -0.0189(8)
C04A 0.0438(12) 0.0360(10) 0.0336(10) 0.0028(7) -0.0099(7) -0.0189(8)
C05A 0.0438(12) 0.0360(10) 0.0336(10) 0.0028(7) -0.0099(7) -0.0189(8)
C06A 0.0438(12) 0.0360(10) 0.0336(10) 0.0028(7) -0.0099(7) -0.0189(8)
C07A 0.0438(12) 0.0360(10) 0.0336(10) 0.0028(7) -0.0099(7) -0.0189(8)
C08A 0.0438(12) 0.0360(10) 0.0336(10) 0.0028(7) -0.0099(7) -0.0189(8)
C09A 0.0438(12) 0.0360(10) 0.0336(10) 0.0028(7) -0.0099(7) -0.0189(8)
C10A 0.0438(12) 0.0360(10) 0.0336(10) 0.0028(7) -0.0099(7) -0.0189(8)
C11A 0.0438(12) 0.0360(10) 0.0336(10) 0.0028(7) -0.0099(7) -0.0189(8)
C12A 0.0438(12) 0.0360(10) 0.0336(10) 0.0028(7) -0.0099(7) -0.0189(8)
C13A 0.0438(12) 0.0360(10) 0.0336(10) 0.0028(7) -0.0099(7) -0.0189(8)
C14A 0.0438(12) 0.0360(10) 0.0336(10) 0.0028(7) -0.0099(7) -0.0189(8)
C15A 0.0438(12) 0.0360(10) 0.0336(10) 0.0028(7) -0.0099(7) -0.0189(8)
C16A 0.0438(12) 0.0360(10) 0.0336(10) 0.0028(7) -0.0099(7) -0.0189(8)
C17A 0.0438(12) 0.0360(10) 0.0336(10) 0.0028(7) -0.0099(7) -0.0189(8)
C18A 0.0438(12) 0.0360(10) 0.0336(10) 0.0028(7) -0.0099(7) -0.0189(8)
C19A 0.0438(12) 0.0360(10) 0.0336(10) 0.0028(7) -0.0099(7) -0.0189(8)
C20A 0.0438(12) 0.0360(10) 0.0336(10) 0.0028(7) -0.0099(7) -0.0189(8)
C21A 0.0438(12) 0.0360(10) 0.0336(10) 0.0028(7) -0.0099(7) -0.0189(8)
C22A 0.0438(12) 0.0360(10) 0.0336(10) 0.0028(7) -0.0099(7) -0.0189(8)
C23A 0.0438(12) 0.0360(10) 0.0336(10) 0.0028(7) -0.0099(7) -0.0189(8)
C24A 0.0438(12) 0.0360(10) 0.0336(10) 0.0028(7) -0.0099(7) -0.0189(8)
C25A 0.0438(12) 0.0360(10) 0.0336(10) 0.0028(7) -0.0099(7) -0.0189(8)
C26A 0.0438(12) 0.0360(10) 0.0336(10) 0.0028(7) -0.0099(7) -0.0189(8)
C27A 0.0438(12) 0.0360(10) 0.0336(10) 0.0028(7) -0.0099(7) -0.0189(8)
C28A 0.0438(12) 0.0360(10) 0.0336(10) 0.0028(7) -0.0099(7) -0.0189(8)
C29A 0.0438(12) 0.0360(10) 0.0336(10) 0.0028(7) -0.0099(7) -0.0189(8)
C30A 0.0438(12) 0.0360(10) 0.0336(10) 0.0028(7) -0.0099(7) -0.0189(8)
C31A 0.0438(12) 0.0360(10) 0.0336(10) 0.0028(7) -0.0099(7) -0.0189(8)
C32A 0.0438(12) 0.0360(10) 0.0336(10) 0.0028(7) -0.0099(7) -0.0189(8)
C33A 0.0438(12) 0.0360(10) 0.0336(10) 0.0028(7) -0.0099(7) -0.0189(8)
C34A 0.0438(12) 0.0360(10) 0.0336(10) 0.0028(7) -0.0099(7) -0.0189(8)
C35A 0.0438(12) 0.0360(10) 0.0336(10) 0.0028(7) -0.0099(7) -0.0189(8)
C36A 0.0438(12) 0.0360(10) 0.0336(10) 0.0028(7) -0.0099(7) -0.0189(8)
C37A 0.0438(12) 0.0360(10) 0.0336(10) 0.0028(7) -0.0099(7) -0.0189(8)
C38A 0.0438(12) 0.0360(10) 0.0336(10) 0.0028(7) -0.0099(7) -0.0189(8)
C39A 0.0438(12) 0.0360(10) 0.0336(10) 0.0028(7) -0.0099(7) -0.0189(8)
C40A 0.0438(12) 0.0360(10) 0.0336(10) 0.0028(7) -0.0099(7) -0.0189(8)
C41A 0.0438(12) 0.0360(10) 0.0336(10) 0.0028(7) -0.0099(7) -0.0189(8)
C42A 0.0438(12) 0.0360(10) 0.0336(10) 0.0028(7) -0.0099(7) -0.0189(8)
C43A 0.0438(12) 0.0360(10) 0.0336(10) 0.0028(7) -0.0099(7) -0.0189(8)
C44A 0.0438(12) 0.0360(10) 0.0336(10) 0.0028(7) -0.0099(7) -0.0189(8)
C45A 0.0438(12) 0.0360(10) 0.0336(10) 0.0028(7) -0.0099(7) -0.0189(8)
C46A 0.0438(12) 0.0360(10) 0.0336(10) 0.0028(7) -0.0099(7) -0.0189(8)
C47A 0.0438(12) 0.0360(10) 0.0336(10) 0.0028(7) -0.0099(7) -0.0189(8)
C48A 0.0438(12) 0.0360(10) 0.0336(10) 0.0028(7) -0.0099(7) -0.0189(8)
C49A 0.0438(12) 0.0360(10) 0.0336(10) 0.0028(7) -0.0099(7) -0.0189(8)
C50A 0.0438(12) 0.0360(10) 0.0336(10) 0.0028(7) -0.0099(7) -0.0189(8)
C51A 0.0438(12) 0.0360(10) 0.0336(10) 0.0028(7) -0.0099(7) -0.0189(8)
C52A 0.0438(12) 0.0360(10) 0.0336(10) 0.0028(7) -0.0099(7) -0.0189(8)
C53A 0.0438(12) 0.0360(10) 0.0336(10) 0.0028(7) -0.0099(7) -0.0189(8)
C54A 0.0438(12) 0.0360(10) 0.0336(10) 0.0028(7) -0.0099(7) -0.0189(8)
C55A 0.0438(12) 0.0360(10) 0.0336(10) 0.0028(7) -0.0099(7) -0.0189(8)
C56A 0.0438(12) 0.0360(10) 0.0336(10) 0.0028(7) -0.0099(7) -0.0189(8)
C57A 0.0438(12) 0.0360(10) 0.0336(10) 0.0028(7) -0.0099(7) -0.0189(8)
C58A 0.0438(12) 0.0360(10) 0.0336(10) 0.0028(7) -0.0099(7) -0.0189(8)
C59A 0.0438(12) 0.0360(10) 0.0336(10) 0.0028(7) -0.0099(7) -0.0189(8)
C60A 0.0438(12) 0.0360(10) 0.0336(10) 0.0028(7) -0.0099(7) -0.0189(8)
C61A 0.0438(12) 0.0360(10) 0.0336(10) 0.0028(7) -0.0099(7) -0.0189(8)
C62A 0.0438(12) 0.0360(10) 0.0336(10) 0.0028(7) -0.0099(7) -0.0189(8)
C63A 0.0438(12) 0.0360(10) 0.0336(10) 0.0028(7) -0.0099(7) -0.0189(8)
C64A 0.0438(12) 0.0360(10) 0.0336(10) 0.0028(7) -0.0099(7) -0.0189(8)
C65A 0.0438(12) 0.0360(10) 0.0336(10) 0.0028(7) -0.0099(7) -0.0189(8)
C66A 0.0438(12) 0.0360(10) 0.0336(10) 0.0028(7) -0.0099(7) -0.0189(8)
C67A 0.0438(12) 0.0360(10) 0.0336(10) 0.0028(7) -0.0099(7) -0.0189(8)
C68A 0.0438(12) 0.0360(10) 0.0336(10) 0.0028(7) -0.0099(7) -0.0189(8)
C69A 0.0438(12) 0.0360(10) 0.0336(10) 0.0028(7) -0.0099(7) -0.0189(8)
C70A 0.0438(12) 0.0360(10) 0.0336(10) 0.0028(7) -0.0099(7) -0.0189(8)
C71A 0.0438(12) 0.0360(10) 0.0336(10) 0.0028(7) -0.0099(7) -0.0189(8)
C72A 0.0438(12) 0.0360(10) 0.0336(10) 0.0028(7) -0.0099(7) -0.0189(8)
C73A 0.0438(12) 0.0360(10) 0.0336(10) 0.0028(7) -0.0099(7) -0.0189(8)
C74A 0.0438(12) 0.0360(10) 0.0336(10) 0.0028(7) -0.0099(7) -0.0189(8)
C75A 0.0438(12) 0.0360(10) 0.0336(10) 0.0028(7) -0.0099(7) -0.0189(8)
C76A 0.0438(12) 0.0360(10) 0.0336(10) 0.0028(7) -0.0099(7) -0.0189(8)
C77A 0.0438(12) 0.0360(10) 0.0336(10) 0.0028(7) -0.0099(7) -0.0189(8)
C78A 0.0438(12) 0.0360(10) 0.0336(10) 0.0028(7) -0.0099(7) -0.0189(8)
C79A 0.0438(12) 0.0360(10) 0.0336(10) 0.0028(7) -0.0099(7) -0.0189(8)
C80A 0.0438(12) 0.0360(10) 0.0336(10) 0.0028(7) -0.0099(7) -0.0189(8)
Yb2 0.0450(15) 0.100(3) 0.093(3) -0.0697(18) 0.0154(13) -0.0486(17)
C01B 0.0386(19) 0.049(2) 0.0263(16) -0.0002(13) 0.0011(12) -0.0289(16)
C02B 0.0386(19) 0.049(2) 0.0263(16) -0.0002(13) 0.0011(12) -0.0289(16)
C03B 0.0386(19) 0.049(2) 0.0263(16) -0.0002(13) 0.0011(12) -0.0289(16)
C04B 0.0386(19) 0.049(2) 0.0263(16) -0.0002(13) 0.0011(12) -0.0289(16)
C05B 0.0386(19) 0.049(2) 0.0263(16) -0.0002(13) 0.0011(12) -0.0289(16)
C06B 0.0386(19) 0.049(2) 0.0263(16) -0.0002(13) 0.0011(12) -0.0289(16)
C07B 0.0386(19) 0.049(2) 0.0263(16) -0.0002(13) 0.0011(12) -0.0289(16)
C08B 0.0386(19) 0.049(2) 0.0263(16) -0.0002(13) 0.0011(12) -0.0289(16)
C09B 0.0386(19) 0.049(2) 0.0263(16) -0.0002(13) 0.0011(12) -0.0289(16)
C10B 0.0386(19) 0.049(2) 0.0263(16) -0.0002(13) 0.0011(12) -0.0289(16)
C11B 0.0386(19) 0.049(2) 0.0263(16) -0.0002(13) 0.0011(12) -0.0289(16)
C12B 0.0386(19) 0.049(2) 0.0263(16) -0.0002(13) 0.0011(12) -0.0289(16)
C13B 0.0386(19) 0.049(2) 0.0263(16) -0.0002(13) 0.0011(12) -0.0289(16)
C14B 0.0386(19) 0.049(2) 0.0263(16) -0.0002(13) 0.0011(12) -0.0289(16)
C15B 0.0386(19) 0.049(2) 0.0263(16) -0.0002(13) 0.0011(12) -0.0289(16)
C16B 0.0386(19) 0.049(2) 0.0263(16) -0.0002(13) 0.0011(12) -0.0289(16)
C17B 0.0386(19) 0.049(2) 0.0263(16) -0.0002(13) 0.0011(12) -0.0289(16)
C18B 0.0386(19) 0.049(2) 0.0263(16) -0.0002(13) 0.0011(12) -0.0289(16)
C19B 0.0386(19) 0.049(2) 0.0263(16) -0.0002(13) 0.0011(12) -0.0289(16)
C20B 0.0386(19) 0.049(2) 0.0263(16) -0.0002(13) 0.0011(12) -0.0289(16)
C21B 0.0386(19) 0.049(2) 0.0263(16) -0.0002(13) 0.0011(12) -0.0289(16)
C22B 0.0386(19) 0.049(2) 0.0263(16) -0.0002(13) 0.0011(12) -0.0289(16)
C23B 0.0386(19) 0.049(2) 0.0263(16) -0.0002(13) 0.0011(12) -0.0289(16)
C24B 0.0386(19) 0.049(2) 0.0263(16) -0.0002(13) 0.0011(12) -0.0289(16)
C25B 0.0386(19) 0.049(2) 0.0263(16) -0.0002(13) 0.0011(12) -0.0289(16)
C26B 0.0386(19) 0.049(2) 0.0263(16) -0.0002(13) 0.0011(12) -0.0289(16)
C27B 0.0386(19) 0.049(2) 0.0263(16) -0.0002(13) 0.0011(12) -0.0289(16)
C28B 0.0386(19) 0.049(2) 0.0263(16) -0.0002(13) 0.0011(12) -0.0289(16)
C29B 0.0386(19) 0.049(2) 0.0263(16) -0.0002(13) 0.0011(12) -0.0289(16)
C30B 0.0386(19) 0.049(2) 0.0263(16) -0.0002(13) 0.0011(12) -0.0289(16)
C31B 0.0386(19) 0.049(2) 0.0263(16) -0.0002(13) 0.0011(12) -0.0289(16)
C32B 0.0386(19) 0.049(2) 0.0263(16) -0.0002(13) 0.0011(12) -0.0289(16)
C33B 0.0386(19) 0.049(2) 0.0263(16) -0.0002(13) 0.0011(12) -0.0289(16)
C34B 0.0386(19) 0.049(2) 0.0263(16) -0.0002(13) 0.0011(12) -0.0289(16)
C35B 0.0386(19) 0.049(2) 0.0263(16) -0.0002(13) 0.0011(12) -0.0289(16)
C36B 0.0386(19) 0.049(2) 0.0263(16) -0.0002(13) 0.0011(12) -0.0289(16)
C37B 0.0386(19) 0.049(2) 0.0263(16) -0.0002(13) 0.0011(12) -0.0289(16)
C38B 0.0386(19) 0.049(2) 0.0263(16) -0.0002(13) 0.0011(12) -0.0289(16)
C39B 0.0386(19) 0.049(2) 0.0263(16) -0.0002(13) 0.0011(12) -0.0289(16)
C40B 0.0386(19) 0.049(2) 0.0263(16) -0.0002(13) 0.0011(12) -0.0289(16)
C41B 0.0386(19) 0.049(2) 0.0263(16) -0.0002(13) 0.0011(12) -0.0289(16)
C42B 0.0386(19) 0.049(2) 0.0263(16) -0.0002(13) 0.0011(12) -0.0289(16)
C43B 0.0386(19) 0.049(2) 0.0263(16) -0.0002(13) 0.0011(12) -0.0289(16)
C44B 0.0386(19) 0.049(2) 0.0263(16) -0.0002(13) 0.0011(12) -0.0289(16)
C45B 0.0386(19) 0.049(2) 0.0263(16) -0.0002(13) 0.0011(12) -0.0289(16)
C46B 0.0386(19) 0.049(2) 0.0263(16) -0.0002(13) 0.0011(12) -0.0289(16)
C47B 0.0386(19) 0.049(2) 0.0263(16) -0.0002(13) 0.0011(12) -0.0289(16)
C48B 0.0386(19) 0.049(2) 0.0263(16) -0.0002(13) 0.0011(12) -0.0289(16)
C49B 0.0386(19) 0.049(2) 0.0263(16) -0.0002(13) 0.0011(12) -0.0289(16)
C50B 0.0386(19) 0.049(2) 0.0263(16) -0.0002(13) 0.0011(12) -0.0289(16)
C51B 0.0386(19) 0.049(2) 0.0263(16) -0.0002(13) 0.0011(12) -0.0289(16)
C52B 0.0386(19) 0.049(2) 0.0263(16) -0.0002(13) 0.0011(12) -0.0289(16)
C53B 0.0386(19) 0.049(2) 0.0263(16) -0.0002(13) 0.0011(12) -0.0289(16)
C54B 0.0386(19) 0.049(2) 0.0263(16) -0.0002(13) 0.0011(12) -0.0289(16)
C55B 0.0386(19) 0.049(2) 0.0263(16) -0.0002(13) 0.0011(12) -0.0289(16)
C56B 0.0386(19) 0.049(2) 0.0263(16) -0.0002(13) 0.0011(12) -0.0289(16)
C57B 0.0386(19) 0.049(2) 0.0263(16) -0.0002(13) 0.0011(12) -0.0289(16)
C58B 0.0386(19) 0.049(2) 0.0263(16) -0.0002(13) 0.0011(12) -0.0289(16)
C59B 0.0386(19) 0.049(2) 0.0263(16) -0.0002(13) 0.0011(12) -0.0289(16)
C60B 0.0386(19) 0.049(2) 0.0263(16) -0.0002(13) 0.0011(12) -0.0289(16)
C61B 0.0386(19) 0.049(2) 0.0263(16) -0.0002(13) 0.0011(12) -0.0289(16)
C62B 0.0386(19) 0.049(2) 0.0263(16) -0.0002(13) 0.0011(12) -0.0289(16)
C63B 0.0386(19) 0.049(2) 0.0263(16) -0.0002(13) 0.0011(12) -0.0289(16)
C64B 0.0386(19) 0.049(2) 0.0263(16) -0.0002(13) 0.0011(12) -0.0289(16)
C65B 0.0386(19) 0.049(2) 0.0263(16) -0.0002(13) 0.0011(12) -0.0289(16)
C66B 0.0386(19) 0.049(2) 0.0263(16) -0.0002(13) 0.0011(12) -0.0289(16)
C67B 0.0386(19) 0.049(2) 0.0263(16) -0.0002(13) 0.0011(12) -0.0289(16)
C68B 0.0386(19) 0.049(2) 0.0263(16) -0.0002(13) 0.0011(12) -0.0289(16)
C69B 0.0386(19) 0.049(2) 0.0263(16) -0.0002(13) 0.0011(12) -0.0289(16)
C70B 0.0386(19) 0.049(2) 0.0263(16) -0.0002(13) 0.0011(12) -0.0289(16)
C71B 0.0386(19) 0.049(2) 0.0263(16) -0.0002(13) 0.0011(12) -0.0289(16)
C72B 0.0386(19) 0.049(2) 0.0263(16) -0.0002(13) 0.0011(12) -0.0289(16)
C73B 0.0386(19) 0.049(2) 0.0263(16) -0.0002(13) 0.0011(12) -0.0289(16)
C74B 0.0386(19) 0.049(2) 0.0263(16) -0.0002(13) 0.0011(12) -0.0289(16)
C75B 0.0386(19) 0.049(2) 0.0263(16) -0.0002(13) 0.0011(12) -0.0289(16)
C76B 0.0386(19) 0.049(2) 0.0263(16) -0.0002(13) 0.0011(12) -0.0289(16)
C77B 0.0386(19) 0.049(2) 0.0263(16) -0.0002(13) 0.0011(12) -0.0289(16)
C78B 0.0386(19) 0.049(2) 0.0263(16) -0.0002(13) 0.0011(12) -0.0289(16)
C79B 0.0386(19) 0.049(2) 0.0263(16) -0.0002(13) 0.0011(12) -0.0289(16)
C80B 0.0386(19) 0.049(2) 0.0263(16) -0.0002(13) 0.0011(12) -0.0289(16)
C1S 0.051(5) 0.054(5) 0.025(4) -0.005(4) -0.009(4) -0.026(5)
S1 0.0613(16) 0.0428(13) 0.0618(16) 0.0002(12) -0.0239(13) -0.0088(12)
S2 0.0385(13) 0.080(2) 0.0674(18) -0.0283(15) -0.0043(12) -0.0050(13)
C1Y 0.065(8) 0.056(7) 0.103(11) -0.010(7) -0.015(7) -0.014(6)
C3Y 0.059(7) 0.074(8) 0.065(7) -0.030(6) -0.023(6) 0.000(6)
C1Z 0.036(5) 0.048(5) 0.044(5) -0.016(4) -0.013(4) -0.010(4)
C2Z 0.044(5) 0.032(5) 0.060(6) -0.016(4) -0.009(4) -0.007(4)
C3Z 0.041(5) 0.049(6) 0.064(6) -0.020(5) 0.001(4) -0.022(4)
C4Z 0.043(6) 0.053(6) 0.072(8) -0.024(6) -0.018(5) 0.002(5)
C5Z 0.079(8) 0.033(5) 0.067(7) -0.016(5) -0.045(6) -0.005(5)
C6Z 0.072(7) 0.058(6) 0.049(6) -0.011(5) -0.030(5) -0.028(6)

loop_
_atom_type_symbol
_atom_type_description
_atom_type_scat_dispersion_real
_atom_type_scat_dispersion_imag
_atom_type_scat_source
C C 0.0033 0.0016 'International Tables Vol C Tables 4.2.6.8 and 6.1.1.4'
N N 0.0061 0.0033 'International Tables Vol C Tables 4.2.6.8 and 6.1.1.4'
Ni Ni 0.3393 1.1124 'International Tables Vol C Tables 4.2.6.8 and 6.1.1.4'
Yb Yb -0.3850 5.5486 'International Tables Vol C Tables 4.2.6.8 and 6.1.1.4'
S S 0.1246 0.1234 'International Tables Vol C Tables 4.2.6.8 and 6.1.1.4'
H H 0.0000 0.0000 'International Tables Vol C Tables 4.2.6.8 and 6.1.1.4'

loop_
_geom_angle_atom_site_label_1
_geom_angle_atom_site_label_2
_geom_angle_atom_site_label_3
_geom_angle
_geom_angle_site_symmetry_1
_geom_angle_site_symmetry_3
C02N C01N H01A 109.5 . .
C02N C01N H01B 109.5 . .
H01A C01N H01B 109.5 . .
C02N C01N H01C 109.5 . .
H01A C01N H01C 109.5 . .
H01B C01N H01C 109.5 . .
C03N C02N C01N 113.0(6) . .
C03N C02N H02A 109.0 . .
C01N C02N H02A 109.0 . .
C03N C02N H02B 109.0 . .
C01N C02N H02B 109.0 . .
H02A C02N H02B 107.8 . .
C04N C03N C36N 106.1(6) . .
C04N C03N C02N 129.5(7) . .
C36N C03N C02N 124.3(6) . .
C03N C04N C07N 106.9(6) . .
C03N C04N C05N 128.4(6) . .
C07N C04N C05N 124.7(6) . .
C04N C05N C06N 112.7(6) . .
C04N C05N H05A 109.1 . .
C06N C05N H05A 109.1 . .
C04N C05N H05B 109.1 . .
C06N C05N H05B 109.1 . .
H05A C05N H05B 107.8 . .
C05N C06N H06A 109.5 . .
C05N C06N H06B 109.5 . .
H06A C06N H06B 109.5 . .
C05N C06N H06C 109.5 . .
H06A C06N H06C 109.5 . .
H06B C06N H06C 109.5 . .
N1 C07N C08N 124.6(6) . .
N1 C07N C04N 111.5(6) . .
C08N C07N C04N 123.9(7) . .
C09N C08N C07N 124.6(7) . .
C09N C08N H2 118(4) . .
C07N C08N H2 117(4) . .
N2 C09N C08N 124.9(6) . .
N2 C09N C10N 111.3(6) . .
C08N C09N C10N 123.8(7) . .
C13N C10N C09N 106.7(6) . .
C13N C10N C11N 128.6(6) . .
C09N C10N C11N 124.6(6) . .
C10N C11N C12N 112.6(6) . .
C10N C11N H11A 109.1 . .
C12N C11N H11A 109.1 . .
C10N C11N H11B 109.1 . .
C12N C11N H11B 109.1 . .
H11A C11N H11B 107.8 . .
C11N C12N H12A 109.5 . .
C11N C12N H12B 109.5 . .
H12A C12N H12B 109.5 . .
C11N C12N H12C 109.5 . .
H12A C12N H12C 109.5 . .
H12B C12N H12C 109.5 . .
C10N C13N C16N 106.5(6) . .
C10N C13N C14N 127.9(7) . .
C16N C13N C14N 125.6(6) . .
C13N C14N C15N 113.6(6) . .
C13N C14N H14A 108.8 . .
C15N C14N H14A 108.8 . .
C13N C14N H14B 108.8 . .
C15N C14N H14B 108.8 . .
H14A C14N H14B 107.7 . .
C14N C15N H15A 109.5 . .
C14N C15N H15B 109.5 . .
H15A C15N H15B 109.5 . .
C14N C15N H15C 109.5 . .
H15A C15N H15C 109.5 . .
H15B C15N H15C 109.5 . .
C17N C16N N2 124.4(6) . .
C17N C16N C13N 124.5(6) . .
N2 C16N C13N 111.1(6) . .
C18N C17N C16N 125.2(7) . .
C18N C17N H3 127(6) . .
C16N C17N H3 108(6) . .
C17N C18N N3 124.8(6) . .
C17N C18N C19N 124.3(6) . .
N3 C18N C19N 110.9(6) . .
C22N C19N C18N 106.4(6) . .
C22N C19N C20N 127.9(7) . .
C18N C19N C20N 125.7(6) . .
C19N C20N C21N 114.4(6) . .
C19N C20N H20A 108.7 . .
C21N C20N H20A 108.7 . .
C19N C20N H20B 108.7 . .
C21N C20N H20B 108.7 . .
H20A C20N H20B 107.6 . .
C20N C21N H21A 109.5 . .
C20N C21N H21B 109.5 . .
H21A C21N H21B 109.5 . .
C20N C21N H21C 109.5 . .
H21A C21N H21C 109.5 . .
H21B C21N H21C 109.5 . .
C19N C22N C25N 106.8(6) . .
C19N C22N C23N 128.9(6) . .
C25N C22N C23N 124.4(6) . .
C22N C23N C24N 113.5(6) . .
C22N C23N H23A 108.9 . .
C24N C23N H23A 108.9 . .
C22N C23N H23B 108.9 . .
C24N C23N H23B 108.9 . .
H23A C23N H23B 107.7 . .
C23N C24N H24A 109.5 . .
C23N C24N H24B 109.5 . .
H24A C24N H24B 109.5 . .
C23N C24N H24C 109.5 . .
H24A C24N H24C 109.5 . .
H24B C24N H24C 109.5 . .
N3 C25N C26N 124.7(6) . .
N3 C25N C22N 111.9(6) . .
C26N C25N C22N 123.3(7) . .
C27N C26N C25N 123.8(7) . .
C27N C26N H4 117(5) . .
C25N C26N H4 119(5) . .
N4 C27N C26N 125.3(6) . .
N4 C27N C28N 111.2(6) . .
C26N C27N C28N 123.4(7) . .
C31N C28N C27N 106.2(6) . .
C31N C28N C29N 129.1(6) . .
C27N C28N C29N 124.7(6) . .
C28N C29N C30N 113.2(6) . .
C28N C29N H29A 108.9 . .
C30N C29N H29A 108.9 . .
C28N C29N H29B 108.9 . .
C30N C29N H29B 108.9 . .
H29A C29N H29B 107.7 . .
C29N C30N H30A 109.5 . .
C29N C30N H30B 109.5 . .
H30A C30N H30B 109.5 . .
C29N C30N H30C 109.5 . .
H30A C30N H30C 109.5 . .
H30B C30N H30C 109.5 . .
C28N C31N C34N 106.9(6) . .
C28N C31N C32N 128.5(7) . .
C34N C31N C32N 124.5(6) . .
C31N C32N C33N 112.9(6) . .
C31N C32N H32A 109.0 . .
C33N C32N H32A 109.0 . .
C31N C32N H32B 109.0 . .
C33N C32N H32B 109.0 . .
H32A C32N H32B 107.8 . .
C32N C33N H33A 109.5 . .
C32N C33N H33B 109.5 . .
H33A C33N H33B 109.5 . .
C32N C33N H33C 109.5 . .
H33A C33N H33C 109.5 . .
H33B C33N H33C 109.5 . .
C35N C34N N4 125.8(7) . .
C35N C34N C31N 122.9(6) . .
N4 C34N C31N 111.3(6) . .
C34N C35N C36N 123.7(7) . .
C34N C35N H1 119(6) . .
C36N C35N H1 117(6) . .
N1 C36N C35N 124.9(6) . .
N1 C36N C03N 111.7(6) . .
C35N C36N C03N 123.4(6) . .
C07N N1 C36N 103.8(5) . .
C07N N1 Ni1 128.1(4) . .
C36N N1 Ni1 128.0(5) . .
C09N N2 C16N 104.4(5) . .
C09N N2 Ni1 127.6(4) . .
C16N N2 Ni1 128.0(4) . .
C25N N3 C18N 104.1(5) . .
C25N N3 Ni1 128.3(4) . .
C18N N3 Ni1 127.6(5) . .
C27N N4 C34N 104.4(5) . .
C27N N4 Ni1 127.9(4) . .
C34N N4 Ni1 127.7(5) . .
N3 Ni1 N1 178.3(2) . .
N3 Ni1 N4 89.9(2) . .
N1 Ni1 N4 89.9(2) . .
N3 Ni1 N2 90.0(2) . .
N1 Ni1 N2 90.1(2) . .
N4 Ni1 N2 177.2(2) . .
C33A Yb1 C69A 33.7(4) . .
C33A Yb1 C68A 59.1(4) . .
C69A Yb1 C68A 33.4(5) . .
C33A Yb1 C37A 68.0(5) . .
C69A Yb1 C37A 59.0(5) . .
C68A Yb1 C37A 33.0(4) . .
C33A Yb1 C32A 31.5(4) . .
C69A Yb1 C32A 58.4(4) . .
C68A Yb1 C32A 68.3(4) . .
C37A Yb1 C32A 57.3(4) . .
C33A Yb1 C38A 56.9(5) . .
C69A Yb1 C38A 68.2(5) . .
C68A Yb1 C38A 57.5(4) . .
C37A Yb1 C38A 31.4(4) . .
C32A Yb1 C38A 32.2(4) . .
C33A Yb1 C64A 53.6(4) . .
C69A Yb1 C64A 32.2(4) . .
C68A Yb1 C64A 56.3(4) . .
C37A Yb1 C64A 88.0(4) . .
C32A Yb1 C64A 84.6(4) . .
C38A Yb1 C64A 100.2(4) . .
C33A Yb1 C34A 31.9(4) . .
C69A Yb1 C34A 53.0(4) . .
C68A Yb1 C34A 85.5(4) . .
C37A Yb1 C34A 99.9(4) . .
C32A Yb1 C34A 54.0(4) . .
C38A Yb1 C34A 85.2(4) . .
C64A Yb1 C34A 51.2(4) . .
C33A Yb1 C67A 86.9(4) . .
C69A Yb1 C67A 54.9(4) . .
C68A Yb1 C67A 30.7(4) . .
C37A Yb1 C67A 51.7(4) . .
C32A Yb1 C67A 98.8(4) . .
C38A Yb1 C67A 82.5(4) . .
C64A Yb1 C67A 60.3(4) . .
C34A Yb1 C67A 106.2(4) . .
C33A Yb1 C41A 98.1(4) . .
C69A Yb1 C41A 83.8(4) . .
C68A Yb1 C41A 51.3(4) . .
C37A Yb1 C41A 30.2(4) . .
C32A Yb1 C41A 83.9(4) . .
C38A Yb1 C41A 52.6(4) . .
C64A Yb1 C41A 105.7(4) . .
C34A Yb1 C41A 130.0(4) . .
C67A Yb1 C41A 49.8(4) . .
C33A Yb1 C56A 50.3(4) . .
C69A Yb1 C56A 50.1(4) . .
C68A Yb1 C56A 81.7(4) . .
C37A Yb1 C56A 108.7(4) . .
C32A Yb1 C56A 79.6(4) . .
C38A Yb1 C56A 107.0(4) . .
C64A Yb1 C56A 29.4(4) . .
C34A Yb1 C56A 29.2(4) . .
C67A Yb1 C56A 89.7(4) . .
C41A Yb1 C56A 132.9(4) . .
C33A Yb1 C26A 51.6(4) . .
C69A Yb1 C26A 83.9(4) . .
C68A Yb1 C26A 96.3(4) . .
C37A Yb1 C26A 79.5(4) . .
C32A Yb1 C26A 28.3(4) . .
C38A Yb1 C26A 48.6(4) . .
C64A Yb1 C26A 103.3(4) . .
C34A Yb1 C26A 57.4(4) . .
C67A Yb1 C26A 126.6(4) . .
C41A Yb1 C26A 98.9(4) . .
C56A Yb1 C26A 86.6(4) . .
C03A C01A C02A 119.5(13) . .
C03A C01A C15A 117.1(12) . .
C02A C01A C15A 109.6(12) . .
C04A C02A C01A 123.0(13) . .
C04A C02A C06A 118.9(12) . .
C01A C02A C06A 107.2(12) . .
C01A C03A C14A 119.0(13) . .
C01A C03A C45A 121.0(12) . .
C14A C03A C45A 107.9(12) . .
C02A C04A C10A 123.8(13) . .
C02A C04A C46A 116.5(12) . .
C10A C04A C46A 107.5(12) . .
C07A C05A C80A 124.6(14) . .
C07A C05A C18A 123.7(12) . .
C80A C05A C18A 101.8(11) . .
C02A C06A C16A 111.5(12) . .
C02A C06A C07A 114.9(12) . .
C16A C06A C07A 122.8(13) . .
C08A C07A C05A 117.4(13) . .
C08A C07A C06A 127.9(13) . .
C05A C07A C06A 110.0(13) . .
C07A C08A C10A 114.5(12) . .
C07A C08A C09A 121.6(13) . .
C10A C08A C09A 117.5(12) . .
C11A C09A C79A 115.9(12) . .
C11A C09A C08A 118.7(12) . .
C79A C09A C08A 120.4(12) . .
C04A C10A C52A 107.5(12) . .
C04A C10A C08A 120.0(12) . .
C52A C10A C08A 121.1(12) . .
C76A C11A C51A 106.0(13) . .
C76A C11A C09A 125.1(13) . .
C51A C11A C09A 119.4(12) . .
C14A C12A C20A 126.2(14) . .
C14A C12A C13A 116.2(13) . .
C20A C12A C13A 105.6(12) . .
C15A C13A C23A 122.6(13) . .
C15A C13A C12A 117.5(13) . .
C23A C13A C12A 107.5(12) . .
C12A C14A C03A 124.6(14) . .
C12A C14A C30A 113.9(13) . .
C03A C14A C30A 109.5(12) . .
C13A C15A C01A 125.5(13) . .
C13A C15A C16A 115.2(12) . .
C01A C15A C16A 107.8(11) . .
C17A C16A C06A 125.9(12) . .
C17A C16A C15A 121.9(12) . .
C06A C16A C15A 103.9(12) . .
C18A C17A C16A 115.8(13) . .
C18A C17A C22A 114.1(13) . .
C16A C17A C22A 122.6(12) . .
C39A C18A C17A 130.0(14) . .
C39A C18A C05A 104.8(12) . .
C17A C18A C05A 119.4(12) . .
C21A C19A C24A 122.3(13) . .
C21A C19A C26A 117.9(13) . .
C24A C19A C26A 108.6(12) . .
C12A C20A C21A 109.4(12) . .
C12A C20A C28A 120.3(13) . .
C21A C20A C28A 119.3(12) . .
C19A C21A C20A 122.2(13) . .
C19A C21A C23A 119.2(12) . .
C20A C21A C23A 110.2(12) . .
C23A C22A C25A 120.4(13) . .
C23A C22A C17A 113.0(12) . .
C25A C22A C17A 121.0(13) . .
C22A C23A C13A 124.7(13) . .
C22A C23A C21A 119.5(12) . .
C13A C23A C21A 106.2(12) . .
C38A C24A C19A 109.2(13) . .
C38A C24A C25A 122.0(12) . .
C19A C24A C25A 118.3(12) . .
C38A C24A Yb1 59.4(8) . .
C19A C24A Yb1 91.0(9) . .
C25A C24A Yb1 87.5(9) . .
C22A C25A C24A 118.6(12) . .
C22A C25A C40A 118.8(13) . .
C24A C25A C40A 118.3(12) . .
C27A C26A C32A 125.8(13) . .
C27A C26A C19A 119.7(13) . .
C32A C26A C19A 103.9(12) . .
C27A C26A Yb1 87.4(8) . .
C32A C26A Yb1 59.6(7) . .
C19A C26A Yb1 91.3(8) . .
C28A C27A C26A 120.7(13) . .
C28A C27A C35A 122.0(12) . .
C26A C27A C35A 113.6(12) . .
C27A C28A C20A 118.1(13) . .
C27A C28A C29A 122.0(12) . .
C20A C28A C29A 113.9(12) . .
C30A C29A C31A 116.3(13) . .
C30A C29A C28A 121.7(13) . .
C31A C29A C28A 116.3(12) . .
C29A C30A C14A 124.0(13) . .
C29A C30A C44A 121.5(12) . .
C14A C30A C44A 105.7(12) . .
C42A C31A C29A 123.2(13) . .
C42A C31A C36A 107.1(12) . .
C29A C31A C36A 120.9(13) . .
C33A C32A C26A 120.2(13) . .
C33A C32A C38A 118.2(12) . .
C26A C32A C38A 109.1(12) . .
C33A C32A Yb1 68.9(8) . .
C26A C32A Yb1 92.1(9) . .
C38A C32A Yb1 74.8(8) . .
C32A C33A C69A 123.1(13) . .
C32A C33A C34A 117.6(12) . .
C69A C33A C34A 108.1(12) . .
C32A C33A Yb1 79.6(8) . .
C69A C33A Yb1 72.5(8) . .
C34A C33A Yb1 84.7(8) . .
C35A C34A C56A 121.2(13) . .
C35A C34A C33A 122.7(12) . .
C56A C34A C33A 106.1(11) . .
C35A C34A Yb1 92.4(9) . .
C56A C34A Yb1 81.2(9) . .
C33A C34A Yb1 63.4(7) . .
C34A C35A C36A 118.7(12) . .
C34A C35A C27A 119.8(12) . .
C36A C35A C27A 114.4(12) . .
C34A C35A Yb1 60.9(8) . .
C36A C35A Yb1 103.7(9) . .
C27A C35A Yb1 81.1(8) . .
C35A C36A C58A 118.1(12) . .
C35A C36A C31A 124.2(13) . .
C58A C36A C31A 109.7(12) . .
C38A C37A C41A 118.4(12) . .
C38A C37A C68A 121.5(13) . .
C41A C37A C68A 109.2(11) . .
C38A C37A Yb1 77.8(8) . .
C41A C37A Yb1 86.9(8) . .
C68A C37A Yb1 72.5(8) . .
C24A C38A C37A 121.3(13) . .
C24A C38A C32A 107.7(12) . .
C37A C38A C32A 119.7(12) . .
C24A C38A Yb1 94.0(9) . .
C37A C38A Yb1 70.8(8) . .
C32A C38A Yb1 73.0(8) . .
C18A C39A C40A 118.9(13) . .
C18A C39A C72A 117.1(13) . .
C40A C39A C72A 116.8(12) . .
C41A C40A C39A 120.0(12) . .
C41A C40A C25A 116.6(12) . .
C39A C40A C25A 117.2(12) . .
C40A C41A C37A 123.3(12) . .
C40A C41A C75A 120.4(13) . .
C37A C41A C75A 106.7(12) . .
C40A C41A Yb1 92.6(9) . .
C37A C41A Yb1 62.9(8) . .
C75A C41A Yb1 82.4(8) . .
C31A C42A C53A 110.8(13) . .
C31A C42A C43A 121.3(13) . .
C53A C42A C43A 121.4(12) . .
C44A C43A C48A 122.9(13) . .
C44A C43A C42A 115.4(12) . .
C48A C43A C42A 115.4(12) . .
C43A C44A C45A 120.4(12) . .
C43A C44A C30A 120.4(12) . .
C45A C44A C30A 108.6(12) . .
C46A C45A C44A 119.8(12) . .
C46A C45A C03A 118.7(13) . .
C44A C45A C03A 108.1(12) . .
C45A C46A C49A 121.3(13) . .
C45A C46A C04A 121.1(13) . .
C49A C46A C04A 106.1(12) . .
C50A C47A C48A 121.6(13) . .
C50A C47A C55A 117.1(12) . .
C48A C47A C55A 117.8(12) . .
C47A C48A C43A 123.6(13) . .
C47A C48A C49A 115.5(12) . .
C43A C48A C49A 114.7(12) . .
C52A C49A C46A 108.4(12) . .
C52A C49A C48A 120.0(12) . .
C46A C49A C48A 120.7(12) . .
C47A C50A C62A 123.5(13) . .
C47A C50A C51A 121.2(12) . .
C62A C50A C51A 103.2(12) . .
C52A C51A C11A 124.1(14) . .
C52A C51A C50A 115.4(12) . .
C11A C51A C50A 110.1(12) . .
C51A C52A C49A 123.8(13) . .
C51A C52A C10A 117.4(13) . .
C49A C52A C10A 109.7(12) . .
C55A C53A C42A 123.1(14) . .
C55A C53A C58A 119.7(13) . .
C42A C53A C58A 107.9(12) . .
C55A C54A C59A 121.9(13) . .
C55A C54A C61A 122.2(13) . .
C59A C54A C61A 105.6(12) . .
C53A C55A C54A 117.5(13) . .
C53A C55A C47A 118.3(13) . .
C54A C55A C47A 117.7(12) . .
C57A C56A C64A 121.6(12) . .
C57A C56A C34A 120.2(12) . .
C64A C56A C34A 110.6(13) . .
C57A C56A Yb1 104.1(10) . .
C64A C56A Yb1 67.9(8) . .
C34A C56A Yb1 69.5(8) . .
C56A C57A C58A 119.0(12) . .
C56A C57A C59A 121.0(13) . .
C58A C57A C59A 111.6(12) . .
C57A C58A C36A 122.2(13) . .
C57A C58A C53A 124.2(12) . .
C36A C58A C53A 104.5(12) . .
C54A C59A C66A 110.6(12) . .
C54A C59A C57A 124.3(12) . .
C66A C59A C57A 117.4(12) . .
C66A C60A C63A 118.6(13) . .
C66A C60A C61A 109.8(12) . .
C63A C60A C61A 119.2(13) . .
C62A C61A C60A 121.4(13) . .
C62A C61A C54A 119.3(12) . .
C60A C61A C54A 107.4(12) . .
C61A C62A C76A 120.2(13) . .
C61A C62A C50A 119.8(12) . .
C76A C62A C50A 108.9(13) . .
C60A C63A C70A 120.2(13) . .
C60A C63A C77A 115.6(13) . .
C70A C63A C77A 112.3(13) . .
C65A C64A C56A 120.3(13) . .
C65A C64A C69A 125.1(13) . .
C56A C64A C69A 105.7(11) . .
C65A C64A Yb1 92.5(9) . .
C56A C64A Yb1 82.7(9) . .
C69A C64A Yb1 64.0(8) . .
C64A C65A C66A 118.5(12) . .
C64A C65A C71A 115.8(12) . .
C66A C65A C71A 117.7(12) . .
C64A C65A Yb1 60.5(8) . .
C66A C65A Yb1 105.7(9) . .
C71A C65A Yb1 76.8(7) . .
C60A C66A C65A 123.8(13) . .
C60A C66A C59A 106.5(12) . .
C65A C66A C59A 120.6(12) . .
C71A C67A C68A 127.6(13) . .
C71A C67A C75A 118.2(12) . .
C68A C67A C75A 106.7(12) . .
C71A C67A Yb1 91.9(8) . .
C68A C67A Yb1 65.2(7) . .
C75A C67A Yb1 85.2(8) . .
C67A C68A C69A 116.4(13) . .
C67A C68A C37A 108.6(12) . .
C69A C68A C37A 118.4(12) . .
C67A C68A Yb1 84.1(8) . .
C69A C68A Yb1 71.0(8) . .
C37A C68A Yb1 74.4(8) . .
C68A C69A C33A 118.8(12) . .
C68A C69A C64A 118.4(12) . .
C33A C69A C64A 109.3(12) . .
C68A C69A Yb1 75.6(8) . .
C33A C69A Yb1 73.8(8) . .
C64A C69A Yb1 83.8(9) . .
C71A C70A C63A 123.7(13) . .
C71A C70A C73A 120.3(12) . .
C63A C70A C73A 105.8(12) . .
C70A C71A C67A 120.6(13) . .
C70A C71A C65A 115.8(12) . .
C67A C71A C65A 116.3(12) . .
C70A C71A Yb1 108.1(9) . .
C67A C71A Yb1 61.4(7) . .
C65A C71A Yb1 75.4(7) . .
C80A C72A C74A 123.1(13) . .
C80A C72A C39A 103.5(12) . .
C74A C72A C39A 122.7(12) . .
C78A C73A C74A 122.5(13) . .
C78A C73A C70A 109.2(13) . .
C74A C73A C70A 118.8(12) . .
C75A C74A C73A 120.3(13) . .
C75A C74A C72A 117.5(12) . .
C73A C74A C72A 115.1(13) . .
C74A C75A C41A 122.1(13) . .
C74A C75A C67A 121.2(13) . .
C41A C75A C67A 108.4(12) . .
C74A C75A Yb1 104.5(9) . .
C41A C75A Yb1 69.5(8) . .
C67A C75A Yb1 65.6(7) . .
C77A C76A C11A 119.0(14) . .
C77A C76A C62A 119.8(14) . .
C11A C76A C62A 110.4(12) . .
C76A C77A C63A 123.8(14) . .
C76A C77A C78A 123.0(13) . .
C63A C77A C78A 101.7(13) . .
C73A C78A C79A 121.7(13) . .
C73A C78A C77A 111.0(12) . .
C79A C78A C77A 116.6(12) . .
C80A C79A C09A 118.2(12) . .
C80A C79A C78A 115.7(12) . .
C09A C79A C78A 120.3(13) . .
C72A C80A C79A 121.0(13) . .
C72A C80A C05A 112.7(12) . .
C79A C80A C05A 117.8(13) . .
C68B Yb2 C37B 31.7(4) . .
C68B Yb2 C69B 32.11(17) . .
C37B Yb2 C69B 56.9(4) . .
C68B Yb2 C33B 57.0(3) . .
C37B Yb2 C33B 65.8(3) . .
C69B Yb2 C33B 32.7(3) . .
C68B Yb2 C38B 56.3(4) . .
C37B Yb2 C38B 31.67(13) . .
C69B Yb2 C38B 66.3(5) . .
C33B Yb2 C38B 55.0(3) . .
C68B Yb2 C32B 66.3(4) . .
C37B Yb2 C32B 55.5(3) . .
C69B Yb2 C32B 57.6(4) . .
C33B Yb2 C32B 31.73(16) . .
C38B Yb2 C32B 30.0(3) . .
C68B Yb2 C41B 49.6(3) . .
C37B Yb2 C41B 29.85(12) . .
C69B Yb2 C41B 81.0(3) . .
C33B Yb2 C41B 95.5(3) . .
C38B Yb2 C41B 53.2(2) . .
C32B Yb2 C41B 82.1(3) . .
C68B Yb2 C67B 29.73(12) . .
C37B Yb2 C67B 49.2(3) . .
C69B Yb2 C67B 53.5(2) . .
C33B Yb2 C67B 84.3(3) . .
C38B Yb2 C67B 80.2(3) . .
C32B Yb2 C67B 95.7(4) . .
C41B Yb2 C67B 46.7(3) . .
C68B Yb2 C64B 51.7(4) . .
C37B Yb2 C64B 81.7(4) . .
C69B Yb2 C64B 27.5(4) . .
C33B Yb2 C64B 49.3(3) . .
C38B Yb2 C64B 93.7(4) . .
C32B Yb2 C64B 80.1(3) . .
C41B Yb2 C64B 99.8(4) . .
C67B Yb2 C64B 58.6(4) . .
C68B Yb2 C34B 81.4(3) . .
C37B Yb2 C34B 95.9(3) . .
C69B Yb2 C34B 50.2(3) . .
C33B Yb2 C34B 30.22(15) . .
C38B Yb2 C34B 82.2(3) . .
C32B Yb2 C34B 53.6(2) . .
C41B Yb2 C34B 125.5(3) . .
C67B Yb2 C34B 102.5(3) . .
C64B Yb2 C34B 48.2(3) . .
C68B Yb2 C24B 82.6(3) . .
C37B Yb2 C24B 52.2(3) . .
C69B Yb2 C24B 95.8(4) . .
C33B Yb2 C24B 79.1(4) . .
C38B Yb2 C24B 29.6(4) . .
C32B Yb2 C24B 48.0(3) . .
C41B Yb2 C24B 57.5(3) . .
C67B Yb2 C24B 99.4(3) . .
C64B Yb2 C24B 123.0(3) . .
C34B Yb2 C24B 99.7(4) . .
C68B Yb2 C75B 47.5(3) . .
C37B Yb2 C75B 46.6(3) . .
C69B Yb2 C75B 78.0(4) . .
C33B Yb2 C75B 103.9(4) . .
C38B Yb2 C75B 76.3(3) . .
C32B Yb2 C75B 102.1(3) . .
C41B Yb2 C75B 26.3(3) . .
C67B Yb2 C75B 28.0(4) . .
C64B Yb2 C75B 86.6(5) . .
C34B Yb2 C75B 128.2(4) . .
C24B Yb2 C75B 83.7(3) . .
C02B C01B C03B 120.1 . .
C02B C01B C15B 107.6(4) . .
C03B C01B C15B 118.6(7) . .
C04B C02B C06B 119.5 . .
C04B C02B C01B 120.0 . .
C06B C02B C01B 108.0 . .
C45B C03B C01B 118.5(8) . .
C45B C03B C14B 106.7(8) . .
C01B C03B C14B 118.1(8) . .
C46B C04B C02B 117.6(9) . .
C46B C04B C10B 120.0(16) . .
C02B C04B C10B 115.1(9) . .
C18B C05B C07B 120.7(11) . .
C18B C05B C80B 112.5(11) . .
C07B C05B C80B 121.0(18) . .
C16B C06B C02B 107.9(4) . .
C16B C06B C07B 119.7(10) . .
C02B C06B C07B 124.4(8) . .
C05B C07B C08B 118.9(13) . .
C05B C07B C06B 119.0(14) . .
C08B C07B C06B 115.6(8) . .
C07B C08B C10B 118.8 . .
C07B C08B C09B 119.8 . .
C10B C08B C09B 119.4 . .
C79B C09B C08B 123.0(11) . .
C79B C09B C11B 115.6(13) . .
C08B C09B C11B 118.5 . .
C52B C10B C08B 123.1(10) . .
C52B C10B C04B 95.9(12) . .
C08B C10B C04B 123.7(7) . .
C76B C11B C09B 124.8(13) . .
C76B C11B C51B 101.8(13) . .
C09B C11B C51B 117.2(8) . .
C13B C12B C20B 110.3(9) . .
C13B C12B C14B 125.5(12) . .
C20B C12B C14B 113.8(17) . .
C12B C13B C15B 118.0(7) . .
C12B C13B C23B 107.9(8) . .
C15B C13B C23B 123.5(7) . .
C30B C14B C12B 124.1(16) . .
C30B C14B C03B 108.2(9) . .
C12B C14B C03B 116.5(10) . .
C16B C15B C13B 119.8 . .
C16B C15B C01B 105.2(4) . .
C13B C15B C01B 122.9(6) . .
C06B C16B C17B 114.4(8) . .
C06B C16B C15B 111.1(5) . .
C17B C16B C15B 120.2 . .
C16B C17B C18B 118.0 . .
C16B C17B C22B 120.1(6) . .
C18B C17B C22B 120.6(8) . .
C05B C18B C17B 121.9(6) . .
C05B C18B C39B 107.9(11) . .
C17B C18B C39B 113.4(9) . .
C26B C19B C24B 110.6(8) . .
C26B C19B C21B 120.7(7) . .
C24B C19B C21B 119.5 . .
C28B C20B C12B 124.8(14) . .
C28B C20B C21B 119.0(8) . .
C12B C20B C21B 106.7(7) . .
C19B C21B C20B 119.3 . .
C19B C21B C23B 119.2 . .
C20B C21B C23B 107.2 . .
C25B C22B C23B 116.8(7) . .
C25B C22B C17B 122.1(15) . .
C23B C22B C17B 117.3(8) . .
C21B C23B C22B 119.5 . .
C21B C23B C13B 105.9(5) . .
C22B C23B C13B 117.8(8) . .
C25B C24B C19B 117.4(8) . .
C25B C24B C38B 127.3(15) . .
C19B C24B C38B 103.4(6) . .
C25B C24B Yb2 84.7(13) . .
C19B C24B Yb2 90.1(5) . .
C38B C24B Yb2 62.4(8) . .
C24B C25B C22B 123.9(13) . .
C24B C25B C40B 111.0(16) . .
C22B C25B C40B 121.6(15) . .
C24B C25B Yb2 69.2(12) . .
C22B C25B Yb2 109.1(12) . .
C40B C25B Yb2 71.7(9) . .
C19B C26B C32B 107.1(8) . .
C19B C26B C27B 118.3(7) . .
C32B C26B C27B 117.6(9) . .
C19B C26B Yb2 89.1(8) . .
C32B C26B Yb2 60.4(8) . .
C27B C26B Yb2 79.0(4) . .
C26B C27B C28B 119.1 . .
C26B C27B C35B 121.5(7) . .
C28B C27B C35B 116.8(7) . .
C26B C27B Yb2 74.0(4) . .
C28B C27B Yb2 108.8(4) . .
C35B C27B Yb2 73.1(7) . .
C20B C28B C29B 116.5(8) . .
C20B C28B C27B 119.9(6) . .
C29B C28B C27B 119.9 . .
C31B C29B C30B 113.2(9) . .
C31B C29B C28B 123.2(7) . .
C30B C29B C28B 120.2 . .
C14B C30B C29B 119.5(9) . .
C14B C30B C44B 108.1(8) . .
C29B C30B C44B 116.7(10) . .
C42B C31B C29B 125.1(14) . .
C42B C31B C36B 109.1(9) . .
C29B C31B C36B 117.4(7) . .
C38B C32B C33B 119.2(11) . .
C38B C32B C26B 108.9(9) . .
C33B C32B C26B 121.3(8) . .
C38B C32B Yb2 75.1(8) . .
C33B C32B Yb2 71.7(6) . .
C26B C32B Yb2 91.4(8) . .
C32B C33B C34B 119.6 . .
C32B C33B C69B 121.8(10) . .
C34B C33B C69B 106.3(7) . .
C32B C33B Yb2 76.5(6) . .
C34B C33B Yb2 84.5(4) . .
C69B C33B Yb2 74.3(7) . .
C56B C34B C33B 109.1(7) . .
C56B C34B C35B 116.6(7) . .
C33B C34B C35B 120.4 . .
C56B C34B Yb2 83.9(9) . .
C33B C34B Yb2 65.3(3) . .
C35B C34B Yb2 83.4(5) . .
C34B C35B C36B 118.3 . .
C34B C35B C27B 118.2(6) . .
C36B C35B C27B 122.1(6) . .
C34B C35B Yb2 68.5(5) . .
C36B C35B Yb2 110.6(3) . .
C27B C35B Yb2 79.5(6) . .
C31B C36B C35B 120.1 . .
C31B C36B C58B 106.5(7) . .
C35B C36B C58B 121.5(6) . .
C68B C37B C38B 120.2(6) . .
C68B C37B C41B 107.7(5) . .
C38B C37B C41B 119.6 . .
C68B C37B Yb2 73.5(7) . .
C38B C37B Yb2 75.9(3) . .
C41B C37B Yb2 85.5(2) . .
C32B C38B C37B 121.4(9) . .
C32B C38B C24B 108.6(7) . .
C37B C38B C24B 117.3(7) . .
C32B C38B Yb2 74.9(8) . .
C37B C38B Yb2 72.4(2) . .
C24B C38B Yb2 88.1(8) . .
C72B C39B C40B 120.0(6) . .
C72B C39B C18B 99.8(9) . .
C40B C39B C18B 124.2(8) . .
C41B C40B C39B 118.3 . .
C41B C40B C25B 123.4(8) . .
C39B C40B C25B 116.8(8) . .
C41B C40B Yb2 68.6(2) . .
C39B C40B Yb2 111.49(19) . .
C25B C40B Yb2 80.2(8) . .
C75B C41B C40B 116.9(9) . .
C75B C41B C37B 109.2(8) . .
C40B C41B C37B 120.4 . .
C75B C41B Yb2 84.7(7) . .
C40B C41B Yb2 83.7(2) . .
C37B C41B Yb2 64.6(2) . .
C43B C42B C31B 123.1(16) . .
C43B C42B C53B 119.2(15) . .
C31B C42B C53B 105.9(9) . .
C42B C43B C44B 112.1(11) . .
C42B C43B C48B 123.3(11) . .
C44B C43B C48B 120.1 . .
C43B C44B C45B 120.1 . .
C43B C44B C30B 123.4(9) . .
C45B C44B C30B 104.5(8) . .
C03B C45B C44B 112.4(8) . .
C03B C45B C46B 119.2(8) . .
C44B C45B C46B 119.7 . .
C04B C46B C49B 101.8(14) . .
C04B C46B C45B 123.5(11) . .
C49B C46B C45B 120.2(7) . .
C48B C47B C50B 117.1(9) . .
C48B C47B C55B 119.8(9) . .
C50B C47B C55B 112.7(12) . .
C49B C48B C43B 118.7(8) . .
C49B C48B C47B 119.9(7) . .
C43B C48B C47B 119.0 . .
C46B C49B C52B 107.5(10) . .
C46B C49B C48B 121.0(13) . .
C52B C49B C48B 121.4(6) . .
C62B C50B C51B 109.6(10) . .
C62B C50B C47B 122.7(11) . .
C51B C50B C47B 121.2(7) . .
C50B C51B C52B 120.8 . .
C50B C51B C11B 106.8(8) . .
C52B C51B C11B 121.4(10) . .
C10B C52B C49B 112.5(10) . .
C10B C52B C51B 116.1(10) . .
C49B C52B C51B 118.0 . .
C58B C53B C55B 121.8(13) . .
C58B C53B C42B 108.3(10) . .
C55B C53B C42B 120.6(12) . .
C61B C54B C59B 110.1(8) . .
C61B C54B C55B 119.4(11) . .
C59B C54B C55B 121.6(13) . .
C54B C55B C53B 116.5(11) . .
C54B C55B C47B 122.5(11) . .
C53B C55B C47B 117.3(13) . .
C34B C56B C57B 124.4(9) . .
C34B C56B C64B 107.3(8) . .
C57B C56B C64B 119.2(6) . .
C34B C56B Yb2 69.4(8) . .
C57B C56B Yb2 99.2(6) . .
C64B C56B Yb2 69.4(9) . .
C56B C57B C58B 119.3 . .
C56B C57B C59B 119.3 . .
C58B C57B C59B 119.5 . .
C53B C58B C57B 119.3(6) . .
C53B C58B C36B 109.7(9) . .
C57B C58B C36B 114.9(9) . .
C54B C59B C57B 118.4(7) . .
C54B C59B C66B 107.9(7) . .
C57B C59B C66B 120.1(7) . .
C66B C60B C63B 121.0(15) . .
C66B C60B C61B 106.8(8) . .
C63B C60B C61B 119.6(14) . .
C54B C61B C62B 120.9(9) . .
C54B C61B C60B 107.5(7) . .
C62B C61B C60B 119.2(8) . .
C50B C62B C61B 121.6(9) . .
C50B C62B C76B 102.3(14) . .
C61B C62B C76B 124.1(7) . .
C70B C63B C60B 119.3(10) . .
C70B C63B C77B 108.6(8) . .
C60B C63B C77B 118.8(11) . .
C69B C64B C65B 121.4(10) . .
C69B C64B C56B 107.2(9) . .
C65B C64B C56B 116.8(5) . .
C69B C64B Yb2 65.7(9) . .
C65B C64B Yb2 84.8(4) . .
C56B C64B Yb2 80.7(9) . .
C71B C65B C66B 117.4(6) . .
C71B C65B C64B 122.1(7) . .
C66B C65B C64B 118.2 . .
C71B C65B Yb2 78.7(7) . .
C66B C65B Yb2 111.4(5) . .
C64B C65B Yb2 67.4(5) . .
C60B C66B C59B 107.3(9) . .
C60B C66B C65B 120.1(9) . .
C59B C66B C65B 120.4(7) . .
C68B C67B C71B 120.1 . .
C68B C67B C75B 106.9(6) . .
C71B C67B C75B 118.8(5) . .
C68B C67B Yb2 63.4(3) . .
C71B C67B Yb2 85.3(4) . .
C75B C67B Yb2 82.8(8) . .
C37B C68B C67B 107.4(5) . .
C37B C68B C69B 120.7(7) . .
C67B C68B C69B 120.0 . .
C37B C68B Yb2 74.8(6) . .
C67B C68B Yb2 86.8(3) . .
C69B C68B Yb2 74.5(4) . .
C64B C69B C68B 119.7(7) . .
C64B C69B C33B 110.1(9) . .
C68B C69B C33B 116.7(9) . .
C64B C69B Yb2 86.8(9) . .
C68B C69B Yb2 73.4(3) . .
C33B C69B Yb2 73.0(8) . .
C63B C70B C73B 108.8(7) . .
C63B C70B C71B 119.2(8) . .
C73B C70B C71B 118.2(5) . .
C65B C71B C67B 116.5(7) . .
C65B C71B C70B 123.0(6) . .
C67B C71B C70B 118.2 . .
C65B C71B Yb2 75.2(6) . .
C67B C71B Yb2 67.4(4) . .
C70B C71B Yb2 112.7(3) . .
C39B C72B C80B 115.4(11) . .
C39B C72B C74B 119.0(10) . .
C80B C72B C74B 115.3(15) . .
C70B C73B C74B 120.9(7) . .
C70B C73B C78B 109.0(6) . .
C74B C73B C78B 119.4 . .
C72B C74B C73B 119.4(9) . .
C72B C74B C75B 118.4(10) . .
C73B C74B C75B 119.5 . .
C41B C75B C74B 122.6(12) . .
C41B C75B C67B 108.6(7) . .
C74B C75B C67B 118.7(5) . .
C41B C75B Yb2 69.0(7) . .
C74B C75B Yb2 98.5(6) . .
C67B C75B Yb2 69.3(6) . .
C11B C76B C77B 116.4(12) . .
C11B C76B C62B 117.9(13) . .
C77B C76B C62B 115.4(11) . .
C78B C77B C76B 120.7 . .
C78B C77B C63B 105.8(5) . .
C76B C77B C63B 122.8(8) . .
C79B C78B C77B 118.3(12) . .
C79B C78B C73B 122.4(10) . .
C77B C78B C73B 107.8 . .
C78B C79B C09B 122.1(16) . .
C78B C79B C80B 112.8(18) . .
C09B C79B C80B 119.4(19) . .
C72B C80B C79B 129(2) . .
C72B C80B C05B 104.2(11) . .
C79B C80B C05B 117.7(18) . .
S1 C1S S2 177.9(7) . .
C2Y C1Y C3Y 120.6(13) . 2_677
C2Y C1Y H1Y 119.7 . .
C3Y C1Y H1Y 119.7 2_677 .
C3Y C2Y C1Y 120.8(13) . .
C3Y C2Y H2Y 119.6 . .
C1Y C2Y H2Y 119.6 . .
C2Y C3Y C1Y 118.6(12) . 2_677
C2Y C3Y H3Y 120.7 . .
C1Y C3Y H3Y 120.7 2_677 .
C2Z C1Z C6Z 119.6(9) . .
C2Z C1Z H1Z 120.2 . .
C6Z C1Z H1Z 120.2 . .
C3Z C2Z C1Z 120.3(9) . .
C3Z C2Z H2Z 119.8 . .
C1Z C2Z H2Z 119.8 . .
C2Z C3Z C4Z 120.1(10) . .
C2Z C3Z H3Z 120.0 . .
C4Z C3Z H3Z 120.0 . .
C5Z C4Z C3Z 121.9(10) . .
C5Z C4Z H4Z 119.1 . .
C3Z C4Z H4Z 119.1 . .
C4Z C5Z C6Z 118.5(9) . .
C4Z C5Z H5Z 120.7 . .
C6Z C5Z H5Z 120.7 . .
C1Z C6Z C5Z 119.5(10) . .
C1Z C6Z H6Z 120.3 . .
C5Z C6Z H6Z 120.3 . .

loop_
_geom_bond_atom_site_label_1
_geom_bond_atom_site_label_2
_geom_bond_distance
_geom_bond_site_symmetry_2
C01N C02N 1.527(9) .
C01N H01A 0.9800 .
C01N H01B 0.9800 .
C01N H01C 0.9800 .
C02N C03N 1.511(9) .
C02N H02A 0.9900 .
C02N H02B 0.9900 .
C03N C04N 1.342(10) .
C03N C36N 1.441(10) .
C04N C07N 1.441(10) .
C04N C05N 1.506(10) .
C05N C06N 1.532(9) .
C05N H05A 0.9900 .
C05N H05B 0.9900 .
C06N H06A 0.9800 .
C06N H06B 0.9800 .
C06N H06C 0.9800 .
C07N N1 1.368(9) .
C07N C08N 1.382(10) .
C08N C09N 1.377(10) .
C08N H2 1.00(7) .
C09N N2 1.374(9) .
C09N C10N 1.435(10) .
C10N C13N 1.355(10) .
C10N C11N 1.502(10) .
C11N C12N 1.534(9) .
C11N H11A 0.9900 .
C11N H11B 0.9900 .
C12N H12A 0.9800 .
C12N H12B 0.9800 .
C12N H12C 0.9800 .
C13N C16N 1.436(10) .
C13N C14N 1.504(9) .
C14N C15N 1.516(9) .
C14N H14A 0.9900 .
C14N H14B 0.9900 .
C15N H15A 0.9800 .
C15N H15B 0.9800 .
C15N H15C 0.9800 .
C16N C17N 1.373(10) .
C16N N2 1.381(8) .
C17N C18N 1.370(10) .
C17N H3 1.03(10) .
C18N N3 1.384(9) .
C18N C19N 1.447(10) .
C19N C22N 1.353(10) .
C19N C20N 1.505(9) .
C20N C21N 1.506(9) .
C20N H20A 0.9900 .
C20N H20B 0.9900 .
C21N H21A 0.9800 .
C21N H21B 0.9800 .
C21N H21C 0.9800 .
C22N C25N 1.430(10) .
C22N C23N 1.509(10) .
C23N C24N 1.528(9) .
C23N H23A 0.9900 .
C23N H23B 0.9900 .
C24N H24A 0.9800 .
C24N H24B 0.9800 .
C24N H24C 0.9800 .
C25N N3 1.371(9) .
C25N C26N 1.391(10) .
C26N C27N 1.379(10) .
C26N H4 1.05(9) .
C27N N4 1.373(9) .
C27N C28N 1.442(10) .
C28N C31N 1.352(10) .
C28N C29N 1.498(10) .
C29N C30N 1.509(9) .
C29N H29A 0.9900 .
C29N H29B 0.9900 .
C30N H30A 0.9800 .
C30N H30B 0.9800 .
C30N H30C 0.9800 .
C31N C34N 1.432(10) .
C31N C32N 1.502(10) .
C32N C33N 1.531(9) .
C32N H32A 0.9900 .
C32N H32B 0.9900 .
C33N H33A 0.9800 .
C33N H33B 0.9800 .
C33N H33C 0.9800 .
C34N C35N 1.370(10) .
C34N N4 1.374(9) .
C35N C36N 1.386(10) .
C35N H1 1.06(11) .
C36N N1 1.377(9) .
N1 Ni1 1.964(5) .
N2 Ni1 1.967(5) .
N3 Ni1 1.964(5) .
N4 Ni1 1.965(5) .
Yb1 C33A 2.470(14) .
Yb1 C69A 2.452(14) .
Yb1 C68A 2.513(14) .
Yb1 C37A 2.538(14) .
Yb1 C32A 2.604(14) .
Yb1 C38A 2.627(14) .
Yb1 C64A 2.712(15) .
Yb1 C34A 2.752(15) .
Yb1 C67A 2.752(14) .
Yb1 C41A 2.847(14) .
Yb1 C56A 2.903(16) .
Yb1 C26A 3.018(13) .
C01A C03A 1.39(2) .
C01A C02A 1.406(18) .
C01A C15A 1.45(2) .
C02A C04A 1.40(2) .
C02A C06A 1.434(19) .
C03A C14A 1.44(2) .
C03A C45A 1.46(2) .
C04A C10A 1.431(18) .
C04A C46A 1.50(2) .
C05A C07A 1.41(2) .
C05A C80A 1.46(2) .
C05A C18A 1.60(2) .
C06A C16A 1.450(19) .
C06A C07A 1.473(18) .
C07A C08A 1.383(19) .
C08A C10A 1.445(19) .
C08A C09A 1.478(19) .
C09A C11A 1.42(2) .
C09A C79A 1.45(2) .
C10A C52A 1.44(2) .
C11A C76A 1.41(2) .
C11A C51A 1.41(2) .
C12A C14A 1.35(2) .
C12A C20A 1.41(2) .
C12A C13A 1.54(2) .
C13A C15A 1.326(19) .
C13A C23A 1.434(19) .
C14A C30A 1.44(2) .
C15A C16A 1.495(18) .
C16A C17A 1.374(19) .
C17A C18A 1.366(18) .
C17A C22A 1.45(2) .
C18A C39A 1.30(2) .
C19A C21A 1.365(19) .
C19A C24A 1.419(19) .
C19A C26A 1.46(2) .
C20A C21A 1.42(2) .
C20A C28A 1.44(2) .
C21A C23A 1.45(2) .
C22A C23A 1.399(19) .
C22A C25A 1.43(2) .
C24A C38A 1.36(2) .
C24A C25A 1.45(2) .
C25A C40A 1.468(18) .
C26A C27A 1.41(2) .
C26A C32A 1.431(19) .
C27A C28A 1.409(19) .
C27A C35A 1.51(2) .
C28A C29A 1.47(2) .
C29A C30A 1.36(2) .
C29A C31A 1.44(2) .
C30A C44A 1.505(19) .
C31A C42A 1.378(19) .
C31A C36A 1.460(19) .
C32A C33A 1.383(19) .
C32A C38A 1.45(2) .
C33A C69A 1.427(18) .
C33A C34A 1.46(2) .
C34A C35A 1.411(19) .
C34A C56A 1.435(19) .
C35A C36A 1.41(2) .
C36A C58A 1.44(2) .
C37A C38A 1.402(18) .
C37A C41A 1.432(19) .
C37A C68A 1.436(19) .
C39A C40A 1.436(19) .
C39A C72A 1.46(2) .
C40A C41A 1.418(19) .
C41A C75A 1.433(19) .
C42A C53A 1.42(2) .
C42A C43A 1.46(2) .
C43A C44A 1.406(19) .
C43A C48A 1.450(18) .
C44A C45A 1.42(2) .
C45A C46A 1.376(19) .
C46A C49A 1.442(19) .
C47A C50A 1.390(19) .
C47A C48A 1.440(19) .
C47A C55A 1.50(2) .
C48A C49A 1.47(2) .
C49A C52A 1.418(19) .
C50A C62A 1.441(19) .
C50A C51A 1.49(2) .
C51A C52A 1.375(19) .
C53A C55A 1.391(19) .
C53A C58A 1.49(2) .
C54A C55A 1.397(19) .
C54A C59A 1.40(2) .
C54A C61A 1.48(2) .
C56A C57A 1.36(2) .
C56A C64A 1.437(19) .
C57A C58A 1.412(19) .
C57A C59A 1.461(18) .
C59A C66A 1.46(2) .
C60A C66A 1.389(19) .
C60A C63A 1.40(2) .
C60A C61A 1.44(2) .
C61A C62A 1.34(2) .
C62A C76A 1.42(2) .
C63A C70A 1.43(2) .
C63A C77A 1.47(2) .
C64A C65A 1.418(19) .
C64A C69A 1.45(2) .
C65A C66A 1.44(2) .
C65A C71A 1.50(2) .
C67A C71A 1.409(19) .
C67A C68A 1.414(19) .
C67A C75A 1.47(2) .
C68A C69A 1.43(2) .
C70A C71A 1.40(2) .
C70A C73A 1.45(2) .
C72A C80A 1.40(2) .
C72A C74A 1.44(2) .
C73A C78A 1.39(2) .
C73A C74A 1.433(19) .
C74A C75A 1.38(2) .
C76A C77A 1.30(2) .
C77A C78A 1.50(2) .
C78A C79A 1.46(2) .
C79A C80A 1.44(2) .
Yb2 C68B 2.589(13) .
Yb2 C37B 2.606(11) .
Yb2 C69B 2.604(15) .
Yb2 C33B 2.586(14) .
Yb2 C38B 2.651(11) .
Yb2 C32B 2.648(16) .
Yb2 C41B 2.875(11) .
Yb2 C67B 2.891(11) .
Yb2 C64B 2.853(19) .
Yb2 C34B 2.833(13) .
Yb2 C24B 2.99(2) .
Yb2 C75B 3.066(16) .
C01B C02B 1.4344 .
C01B C03B 1.4349 .
C01B C15B 1.466(14) .
C02B C04B 1.4325 .
C02B C06B 1.4339 .
C03B C45B 1.38(2) .
C03B C14B 1.55(2) .
C04B C46B 1.35(2) .
C04B C10B 1.451(17) .
C05B C18B 1.21(3) .
C05B C07B 1.40(2) .
C05B C80B 1.52(3) .
C06B C16B 1.381(14) .
C06B C07B 1.458(17) .
C07B C08B 1.4373 .
C08B C10B 1.4390 .
C08B C09B 1.4411 .
C09B C79B 1.39(3) .
C09B C11B 1.4628 .
C10B C52B 1.41(2) .
C11B C76B 1.29(2) .
C11B C51B 1.51(2) .
C12B C13B 1.36(2) .
C12B C20B 1.43(2) .
C12B C14B 1.44(2) .
C13B C15B 1.4368 .
C13B C23B 1.482(15) .
C14B C30B 1.36(2) .
C15B C16B 1.4353 .
C16B C17B 1.4341 .
C17B C18B 1.4369 .
C17B C22B 1.594(18) .
C18B C39B 1.66(2) .
C19B C26B 1.37(2) .
C19B C24B 1.4337 .
C19B C21B 1.4340 .
C20B C28B 1.41(2) .
C20B C21B 1.4346 .
C21B C23B 1.4383 .
C22B C25B 1.40(2) .
C22B C23B 1.4397 .
C24B C25B 1.41(2) .
C24B C38B 1.48(2) .
C25B C40B 1.53(2) .
C26B C32B 1.435(19) .
C26B C27B 1.4377 .
C27B C28B 1.4415 .
C27B C35B 1.458(18) .
C28B C29B 1.4412 .
C29B C31B 1.42(2) .
C29B C30B 1.4347 .
C30B C44B 1.57(2) .
C31B C42B 1.43(2) .
C31B C36B 1.4335 .
C32B C38B 1.373(17) .
C32B C33B 1.4319 .
C33B C34B 1.4323 .
C33B C69B 1.463(17) .
C34B C56B 1.36(2) .
C34B C35B 1.4353 .
C35B C36B 1.4388 .
C36B C58B 1.46(2) .
C37B C68B 1.419(17) .
C37B C38B 1.4350 .
C37B C41B 1.4354 .
C39B C72B 1.37(2) .
C39B C40B 1.4397 .
C40B C41B 1.4331 .
C41B C75B 1.363(18) .
C42B C43B 1.39(2) .
C42B C53B 1.49(3) .
C43B C44B 1.4307 .
C43B C48B 1.4417 .
C44B C45B 1.4341 .
C45B C46B 1.4358 .
C46B C49B 1.41(2) .
C47B C48B 1.4455 .
C47B C50B 1.471(18) .
C47B C55B 1.51(2) .
C48B C49B 1.445(17) .
C49B C52B 1.4358 .
C50B C62B 1.373(18) .
C50B C51B 1.4342 .
C51B C52B 1.4376 .
C53B C58B 1.37(2) .
C53B C55B 1.451(16) .
C54B C61B 1.366(18) .
C54B C59B 1.397(18) .
C54B C55B 1.437(15) .
C56B C57B 1.4314 .
C56B C64B 1.52(2) .
C57B C58B 1.4334 .
C57B C59B 1.4337 .
C59B C66B 1.431(14) .
C60B C66B 1.416(14) .
C60B C63B 1.44(2) .
C60B C61B 1.466(17) .
C61B C62B 1.4375 .
C62B C76B 1.46(3) .
C63B C70B 1.383(19) .
C63B C77B 1.492(15) .
C64B C69B 1.32(2) .
C64B C65B 1.4400 .
C65B C71B 1.404(17) .
C65B C66B 1.4370 .
C67B C68B 1.4356 .
C67B C71B 1.4364 .
C67B C75B 1.450(19) .
C68B C69B 1.4364 .
C70B C73B 1.419(16) .
C70B C71B 1.4387 .
C72B C80B 1.36(3) .
C72B C74B 1.426(16) .
C73B C74B 1.4293 .
C73B C78B 1.4340 .
C74B C75B 1.4311 .
C76B C77B 1.4475 .
C77B C78B 1.4325 .
C78B C79B 1.37(3) .
C79B C80B 1.4370 .
C1S S1 1.537(10) .
C1S S2 1.549(10) .
C1Y C2Y 1.341(19) .
C1Y C3Y 1.427(19) 2_677
C1Y H1Y 0.9500 .
C2Y C3Y 1.327(18) .
C2Y H2Y 0.9500 .
C3Y C1Y 1.427(19) 2_677
C3Y H3Y 0.9500 .
C1Z C2Z 1.390(14) .
C1Z C6Z 1.393(15) .
C1Z H1Z 0.9500 .
C2Z C3Z 1.352(13) .
C2Z H2Z 0.9500 .
C3Z C4Z 1.377(16) .
C3Z H3Z 0.9500 .
C4Z C5Z 1.361(17) .
C4Z H4Z 0.9500 .
C5Z C6Z 1.409(16) .
C5Z H5Z 0.9500 .
C6Z H6Z 0.9500 .

loop_
_geom_torsion_atom_site_label_1
_geom_torsion_atom_site_label_2
_geom_torsion_atom_site_label_3
_geom_torsion_atom_site_label_4
_geom_torsion
_geom_torsion_site_symmetry_1
_geom_torsion_site_symmetry_4
C01N C02N C03N C04N -97.7(9) . .
C01N C02N C03N C36N 79.0(8) . .
C36N C03N C04N C07N 0.6(8) . .
C02N C03N C04N C07N 177.8(7) . .
C36N C03N C04N C05N -176.8(7) . .
C02N C03N C04N C05N 0.4(12) . .
C03N C04N C05N C06N 94.9(9) . .
C07N C04N C05N C06N -82.1(8) . .
C03N C04N C07N N1 -0.5(8) . .
C05N C04N C07N N1 177.0(6) . .
C03N C04N C07N C08N -179.5(7) . .
C05N C04N C07N C08N -2.0(11) . .
N1 C07N C08N C09N -3.3(11) . .
C04N C07N C08N C09N 175.6(7) . .
C07N C08N C09N N2 1.6(11) . .
C07N C08N C09N C10N -177.0(7) . .
N2 C09N C10N C13N -0.7(8) . .
C08N C09N C10N C13N 178.0(7) . .
N2 C09N C10N C11N -179.8(6) . .
C08N C09N C10N C11N -1.1(11) . .
C13N C10N C11N C12N -95.8(9) . .
C09N C10N C11N C12N 83.1(8) . .
C09N C10N C13N C16N 0.8(8) . .
C11N C10N C13N C16N 179.9(7) . .
C09N C10N C13N C14N -178.4(7) . .
C11N C10N C13N C14N 0.6(12) . .
C10N C13N C14N C15N 92.5(9) . .
C16N C13N C14N C15N -86.6(8) . .
C10N C13N C16N C17N 179.0(7) . .
C14N C13N C16N C17N -1.7(11) . .
C10N C13N C16N N2 -0.7(8) . .
C14N C13N C16N N2 178.6(6) . .
N2 C16N C17N C18N -1.1(11) . .
C13N C16N C17N C18N 179.2(7) . .
C16N C17N C18N N3 0.1(11) . .
C16N C17N C18N C19N -178.0(7) . .
C17N C18N C19N C22N 178.8(7) . .
N3 C18N C19N C22N 0.4(8) . .
C17N C18N C19N C20N -1.4(11) . .
N3 C18N C19N C20N -179.8(6) . .
C22N C19N C20N C21N -69.4(10) . .
C18N C19N C20N C21N 110.9(8) . .
C18N C19N C22N C25N -0.3(8) . .
C20N C19N C22N C25N -180.0(7) . .
C18N C19N C22N C23N -178.6(7) . .
C20N C19N C22N C23N 1.7(12) . .
C19N C22N C23N C24N 102.3(8) . .
C25N C22N C23N C24N -75.7(8) . .
C19N C22N C25N N3 0.0(8) . .
C23N C22N C25N N3 178.4(6) . .
C19N C22N C25N C26N -177.8(7) . .
C23N C22N C25N C26N 0.6(11) . .
N3 C25N C26N C27N -0.4(11) . .
C22N C25N C26N C27N 177.1(7) . .
C25N C26N C27N N4 1.6(11) . .
C25N C26N C27N C28N -176.9(7) . .
N4 C27N C28N C31N 0.6(8) . .
C26N C27N C28N C31N 179.3(7) . .
N4 C27N C28N C29N -177.2(6) . .
C26N C27N C28N C29N 1.5(11) . .
C31N C28N C29N C30N -93.6(9) . .
C27N C28N C29N C30N 83.7(8) . .
C27N C28N C31N C34N -0.1(8) . .
C29N C28N C31N C34N 177.6(7) . .
C27N C28N C31N C32N -178.0(7) . .
C29N C28N C31N C32N -0.3(12) . .
C28N C31N C32N C33N 97.1(9) . .
C34N C31N C32N C33N -80.4(8) . .
C28N C31N C34N C35N -179.2(7) . .
C32N C31N C34N C35N -1.2(11) . .
C28N C31N C34N N4 -0.5(8) . .
C32N C31N C34N N4 177.5(6) . .
N4 C34N C35N C36N -1.5(11) . .
C31N C34N C35N C36N 177.0(7) . .
C34N C35N C36N N1 2.1(11) . .
C34N C35N C36N C03N -176.7(7) . .
C04N C03N C36N N1 -0.5(8) . .
C02N C03N C36N N1 -177.9(6) . .
C04N C03N C36N C35N 178.4(7) . .
C02N C03N C36N C35N 1.0(11) . .
C08N C07N N1 C36N 179.2(7) . .
C04N C07N N1 C36N 0.1(7) . .
C08N C07N N1 Ni1 2.5(10) . .
C04N C07N N1 Ni1 -176.6(4) . .
C35N C36N N1 C07N -178.6(7) . .
C03N C36N N1 C07N 0.2(7) . .
C35N C36N N1 Ni1 -1.9(10) . .
C03N C36N N1 Ni1 176.9(4) . .
C08N C09N N2 C16N -178.4(7) . .
C10N C09N N2 C16N 0.3(7) . .
C08N C09N N2 Ni1 0.9(10) . .
C10N C09N N2 Ni1 179.6(4) . .
C17N C16N N2 C09N -179.5(7) . .
C13N C16N N2 C09N 0.2(7) . .
C17N C16N N2 Ni1 1.2(10) . .
C13N C16N N2 Ni1 -179.1(4) . .
C26N C25N N3 C18N 178.0(7) . .
C22N C25N N3 C18N 0.2(7) . .
C26N C25N N3 Ni1 -1.5(10) . .
C22N C25N N3 Ni1 -179.2(4) . .
C17N C18N N3 C25N -178.8(7) . .
C19N C18N N3 C25N -0.4(7) . .
C17N C18N N3 Ni1 0.7(10) . .
C19N C18N N3 Ni1 179.1(4) . .
C26N C27N N4 C34N -179.5(7) . .
C28N C27N N4 C34N -0.9(7) . .
C26N C27N N4 Ni1 -0.8(10) . .
C28N C27N N4 Ni1 177.8(4) . .
C35N C34N N4 C27N 179.5(7) . .
C31N C34N N4 C27N 0.9(7) . .
C35N C34N N4 Ni1 0.8(10) . .
C31N C34N N4 Ni1 -177.9(4) . .
C25N N3 Ni1 N1 85(7) . .
C18N N3 Ni1 N1 -94(7) . .
C25N N3 Ni1 N4 1.7(5) . .
C18N N3 Ni1 N4 -177.7(5) . .
C25N N3 Ni1 N2 178.9(5) . .
C18N N3 Ni1 N2 -0.5(5) . .
C07N N1 Ni1 N3 93(7) . .
C36N N1 Ni1 N3 -83(7) . .
C07N N1 Ni1 N4 176.9(5) . .
C36N N1 Ni1 N4 1.0(5) . .
C07N N1 Ni1 N2 -0.3(5) . .
C36N N1 Ni1 N2 -176.2(5) . .
C27N N4 Ni1 N3 -0.6(5) . .
C34N N4 Ni1 N3 177.8(5) . .
C27N N4 Ni1 N1 -178.9(5) . .
C34N N4 Ni1 N1 -0.4(5) . .
C27N N4 Ni1 N2 -89(4) . .
C34N N4 Ni1 N2 90(4) . .
C09N N2 Ni1 N3 -179.6(5) . .
C16N N2 Ni1 N3 -0.4(5) . .
C09N N2 Ni1 N1 -1.3(5) . .
C16N N2 Ni1 N1 177.8(5) . .
C09N N2 Ni1 N4 -91(4) . .
C16N N2 Ni1 N4 88(4) . .
C03A C01A C02A C04A -5(2) . .
C15A C01A C02A C04A -143.9(14) . .
C03A C01A C02A C06A 138.9(14) . .
C15A C01A C02A C06A -0.4(16) . .
C02A C01A C03A C14A -136.7(14) . .
C15A C01A C03A C14A -0.4(19) . .
C02A C01A C03A C45A 1(2) . .
C15A C01A C03A C45A 137.6(14) . .
C01A C02A C04A C10A 141.6(15) . .
C06A C02A C04A C10A 2(2) . .
C01A C02A C04A C46A 4(2) . .
C06A C02A C04A C46A -135.7(14) . .
C04A C02A C06A C16A 143.8(14) . .
C01A C02A C06A C16A -1.5(17) . .
C04A C02A C06A C07A -2(2) . .
C01A C02A C06A C07A -147.0(13) . .
C80A C05A C07A C08A 1(2) . .
C18A C05A C07A C08A 140.8(15) . .
C80A C05A C07A C06A -156.0(14) . .
C18A C05A C07A C06A -17(2) . .
C02A C06A C07A C08A 2(2) . .
C16A C06A C07A C08A -139.5(16) . .
C02A C06A C07A C05A 156.2(13) . .
C16A C06A C07A C05A 15(2) . .
C05A C07A C08A C10A -154.5(14) . .
C06A C07A C08A C10A -2(2) . .
C05A C07A C08A C09A -3(2) . .
C06A C07A C08A C09A 149.4(15) . .
C07A C08A C09A C11A -150.0(14) . .
C10A C08A C09A C11A 0.2(19) . .
C07A C08A C09A C79A 4(2) . .
C10A C08A C09A C79A 154.1(14) . .
C02A C04A C10A C52A -145.7(14) . .
C46A C04A C10A C52A -4.9(16) . .
C02A C04A C10A C08A -2(2) . .
C46A C04A C10A C08A 138.8(13) . .
C07A C08A C10A C04A 2(2) . .
C09A C08A C10A C04A -150.6(13) . .
C07A C08A C10A C52A 140.5(14) . .
C09A C08A C10A C52A -12(2) . .
C79A C09A C11A C76A -5(2) . .
C08A C09A C11A C76A 150.4(14) . .
C79A C09A C11A C51A -146.0(14) . .
C08A C09A C11A C51A 9(2) . .
C14A C12A C13A C15A 0.4(19) . .
C20A C12A C13A C15A -144.8(13) . .
C14A C12A C13A C23A 143.6(13) . .
C20A C12A C13A C23A -1.6(15) . .
C20A C12A C14A C03A 138.8(15) . .
C13A C12A C14A C03A 2(2) . .
C20A C12A C14A C30A 0(2) . .
C13A C12A C14A C30A -136.8(13) . .
C01A C03A C14A C12A -2(2) . .
C45A C03A C14A C12A -144.7(14) . .
C01A C03A C14A C30A 138.3(13) . .
C45A C03A C14A C30A -4.7(16) . .
C23A C13A C15A C01A -139.9(15) . .
C12A C13A C15A C01A -3(2) . .
C23A C13A C15A C16A -1(2) . .
C12A C13A C15A C16A 135.9(13) . .
C03A C01A C15A C13A 3(2) . .
C02A C01A C15A C13A 142.9(14) . .
C03A C01A C15A C16A -138.4(13) . .
C02A C01A C15A C16A 2.0(16) . .
C02A C06A C16A C17A -145.7(15) . .
C07A C06A C16A C17A -3(2) . .
C02A C06A C16A C15A 2.6(16) . .
C07A C06A C16A C15A 145.0(14) . .
C13A C15A C16A C17A 2(2) . .
C01A C15A C16A C17A 147.1(14) . .
C13A C15A C16A C06A -148.2(13) . .
C01A C15A C16A C06A -2.7(15) . .
C06A C16A C17A C18A -8(2) . .
C15A C16A C17A C18A -150.8(13) . .
C06A C16A C17A C22A 140.0(15) . .
C15A C16A C17A C22A -3(2) . .
C16A C17A C18A C39A 154.6(17) . .
C22A C17A C18A C39A 4(2) . .
C16A C17A C18A C05A 6(2) . .
C22A C17A C18A C05A -144.8(14) . .
C07A C05A C18A C39A -148.4(16) . .
C80A C05A C18A C39A -1.6(16) . .
C07A C05A C18A C17A 7(2) . .
C80A C05A C18A C17A 154.2(14) . .
C14A C12A C20A C21A -145.5(14) . .
C13A C12A C20A C21A -4.9(15) . .
C14A C12A C20A C28A -2(2) . .
C13A C12A C20A C28A 138.8(13) . .
C24A C19A C21A C20A -142.3(14) . .
C26A C19A C21A C20A -3(2) . .
C24A C19A C21A C23A 3(2) . .
C26A C19A C21A C23A 142.4(14) . .
C12A C20A C21A C19A 157.7(13) . .
C28A C20A C21A C19A 14(2) . .
C12A C20A C21A C23A 9.8(16) . .
C28A C20A C21A C23A -134.4(13) . .
C18A C17A C22A C23A 152.0(14) . .
C16A C17A C22A C23A 4(2) . .
C18A C17A C22A C25A -2(2) . .
C16A C17A C22A C25A -150.0(15) . .
C25A C22A C23A C13A 150.3(15) . .
C17A C22A C23A C13A -4(2) . .
C25A C22A C23A C21A 9(2) . .
C17A C22A C23A C21A -144.8(14) . .
C15A C13A C23A C22A 3(2) . .
C12A C13A C23A C22A -138.3(14) . .
C15A C13A C23A C21A 148.1(14) . .
C12A C13A C23A C21A 7.2(15) . .
C19A C21A C23A C22A -12(2) . .
C20A C21A C23A C22A 137.1(13) . .
C19A C21A C23A C13A -159.5(13) . .
C20A C21A C23A C13A -10.5(15) . .
C21A C19A C24A C38A 154.3(14) . .
C26A C19A C24A C38A 11.6(16) . .
C21A C19A C24A C25A 9(2) . .
C26A C19A C24A C25A -134.0(14) . .
C21A C19A C24A Yb1 96.5(13) . .
C26A C19A C24A Yb1 -46.3(11) . .
C33A Yb1 C24A C38A -36.4(9) . .
C69A Yb1 C24A C38A -7.2(9) . .
C68A Yb1 C24A C38A 23.7(9) . .
C37A Yb1 C24A C38A 35.3(9) . .
C32A Yb1 C24A C38A -44.4(9) . .
C64A Yb1 C24A C38A -12.8(11) . .
C34A Yb1 C24A C38A -60.4(9) . .
C67A Yb1 C24A C38A 47.9(9) . .
C41A Yb1 C24A C38A 72.3(9) . .
C56A Yb1 C24A C38A -49.5(10) . .
C26A Yb1 C24A C38A -84.0(10) . .
C33A Yb1 C24A C19A 75.4(9) . .
C69A Yb1 C24A C19A 104.6(9) . .
C68A Yb1 C24A C19A 135.4(9) . .
C37A Yb1 C24A C19A 147.1(10) . .
C32A Yb1 C24A C19A 67.4(9) . .
C38A Yb1 C24A C19A 111.8(13) . .
C64A Yb1 C24A C19A 98.9(9) . .
C34A Yb1 C24A C19A 51.4(9) . .
C67A Yb1 C24A C19A 159.7(8) . .
C41A Yb1 C24A C19A -175.9(10) . .
C56A Yb1 C24A C19A 62.3(10) . .
C26A Yb1 C24A C19A 27.7(8) . .
C33A Yb1 C24A C25A -166.3(9) . .
C69A Yb1 C24A C25A -137.1(8) . .
C68A Yb1 C24A C25A -106.3(8) . .
C37A Yb1 C24A C25A -94.6(9) . .
C32A Yb1 C24A C25A -174.3(10) . .
C38A Yb1 C24A C25A -129.9(13) . .
C64A Yb1 C24A C25A -142.8(8) . .
C34A Yb1 C24A C25A 169.7(8) . .
C67A Yb1 C24A C25A -82.0(8) . .
C41A Yb1 C24A C25A -57.6(8) . .
C56A Yb1 C24A C25A -179.4(7) . .
C26A Yb1 C24A C25A 146.0(10) . .
C23A C22A C25A C24A 3(2) . .
C17A C22A C25A C24A 154.3(14) . .
C23A C22A C25A C40A -153.6(14) . .
C17A C22A C25A C40A -2(2) . .
C38A C24A C25A C22A -152.3(15) . .
C19A C24A C25A C22A -11(2) . .
Yb1 C24A C25A C22A -101.2(13) . .
C38A C24A C25A C40A 4(2) . .
C19A C24A C25A C40A 144.8(14) . .
Yb1 C24A C25A C40A 55.0(13) . .
C21A C19A C26A C27A -10.1(19) . .
C24A C19A C26A C27A 134.5(13) . .
C21A C19A C26A C32A -156.7(12) . .
C24A C19A C26A C32A -12.1(15) . .
C21A C19A C26A Yb1 -97.8(12) . .
C24A C19A C26A Yb1 46.8(11) . .
C33A Yb1 C26A C27A 100.3(10) . .
C69A Yb1 C26A C27A 110.9(9) . .
C68A Yb1 C26A C27A 142.0(9) . .
C37A Yb1 C26A C27A 170.5(9) . .
C32A Yb1 C26A C27A 134.9(13) . .
C38A Yb1 C26A C27A 177.1(11) . .
C64A Yb1 C26A C27A 85.1(9) . .
C34A Yb1 C26A C27A 61.5(8) . .
C67A Yb1 C26A C27A 147.9(8) . .
C41A Yb1 C26A C27A -166.3(8) . .
C56A Yb1 C26A C27A 60.7(8) . .
C33A Yb1 C26A C32A -34.6(9) . .
C69A Yb1 C26A C32A -24.0(9) . .
C68A Yb1 C26A C32A 7.0(9) . .
C37A Yb1 C26A C32A 35.6(9) . .
C38A Yb1 C26A C32A 42.1(9) . .
C64A Yb1 C26A C32A -49.8(9) . .
C34A Yb1 C26A C32A -73.4(9) . .
C67A Yb1 C26A C32A 12.9(11) . .
C41A Yb1 C26A C32A 58.7(9) . .
C56A Yb1 C26A C32A -74.2(9) . .
C33A Yb1 C26A C19A -140.0(10) . .
C69A Yb1 C26A C19A -129.4(9) . .
C68A Yb1 C26A C19A -98.4(9) . .
C37A Yb1 C26A C19A -69.8(9) . .
C32A Yb1 C26A C19A -105.4(12) . .
C38A Yb1 C26A C19A -63.3(9) . .
C64A Yb1 C26A C19A -155.2(8) . .
C34A Yb1 C26A C19A -178.9(10) . .
C67A Yb1 C26A C19A -92.5(9) . .
C41A Yb1 C26A C19A -46.7(9) . .
C56A Yb1 C26A C19A -179.6(9) . .
C32A C26A C27A C28A 151.1(14) . .
C19A C26A C27A C28A 12(2) . .
Yb1 C26A C27A C28A 102.2(12) . .
C32A C26A C27A C35A -7(2) . .
C19A C26A C27A C35A -146.2(13) . .
Yb1 C26A C27A C35A -56.3(11) . .
C26A C27A C28A C20A -1.5(19) . .
C35A C27A C28A C20A 155.1(13) . .
C26A C27A C28A C29A -152.7(13) . .
C35A C27A C28A C29A 4(2) . .
C12A C20A C28A C27A -151.4(13) . .
C21A C20A C28A C27A -11.1(19) . .
C12A C20A C28A C29A 2.1(18) . .
C21A C20A C28A C29A 142.3(13) . .
C27A C28A C29A C30A 151.1(14) . .
C20A C28A C29A C30A -1.2(18) . .
C27A C28A C29A C31A -1(2) . .
C20A C28A C29A C31A -153.6(13) . .
C31A C29A C30A C14A 152.2(14) . .
C28A C29A C30A C14A 0(2) . .
C31A C29A C30A C44A 9(2) . .
C28A C29A C30A C44A -143.1(13) . .
C12A C14A C30A C29A 1(2) . .
C03A C14A C30A C29A -143.9(13) . .
C12A C14A C30A C44A 148.4(12) . .
C03A C14A C30A C44A 3.7(15) . .
C30A C29A C31A C42A -12(2) . .
C28A C29A C31A C42A 141.5(15) . .
C30A C29A C31A C36A -155.6(13) . .
C28A C29A C31A C36A -1.7(19) . .
C27A C26A C32A C33A 6(2) . .
C19A C26A C32A C33A 149.9(13) . .
Yb1 C26A C32A C33A 66.8(12) . .
C27A C26A C32A C38A -135.3(14) . .
C19A C26A C32A C38A 8.6(15) . .
Yb1 C26A C32A C38A -74.6(10) . .
C27A C26A C32A Yb1 -60.7(15) . .
C19A C26A C32A Yb1 83.2(10) . .
C69A Yb1 C32A C33A 30.0(8) . .
C68A Yb1 C32A C33A 65.9(8) . .
C37A Yb1 C32A C33A 101.2(9) . .
C38A Yb1 C32A C33A 129.1(12) . .
C64A Yb1 C32A C33A 10.1(8) . .
C34A Yb1 C32A C33A -34.7(8) . .
C67A Yb1 C32A C33A 68.9(9) . .
C41A Yb1 C32A C33A 116.5(8) . .
C56A Yb1 C32A C33A -19.2(8) . .
C26A Yb1 C32A C33A -121.6(13) . .
C33A Yb1 C32A C26A 121.6(13) . .
C69A Yb1 C32A C26A 151.7(10) . .
C68A Yb1 C32A C26A -172.5(10) . .
C37A Yb1 C32A C26A -137.2(10) . .
C38A Yb1 C32A C26A -109.3(12) . .
C64A Yb1 C32A C26A 131.7(9) . .
C34A Yb1 C32A C26A 86.9(9) . .
C67A Yb1 C32A C26A -169.5(9) . .
C41A Yb1 C32A C26A -121.9(9) . .
C56A Yb1 C32A C26A 102.4(9) . .
C33A Yb1 C32A C38A -129.1(12) . .
C69A Yb1 C32A C38A -99.1(9) . .
C68A Yb1 C32A C38A -63.2(8) . .
C37A Yb1 C32A C38A -27.9(7) . .
C64A Yb1 C32A C38A -119.0(8) . .
C34A Yb1 C32A C38A -163.9(10) . .
C67A Yb1 C32A C38A -60.2(8) . .
C41A Yb1 C32A C38A -12.6(8) . .
C56A Yb1 C32A C38A -148.3(8) . .
C26A Yb1 C32A C38A 109.3(12) . .
C26A C32A C33A C69A -140.7(15) . .
C38A C32A C33A C69A -3(2) . .
Yb1 C32A C33A C69A -61.0(13) . .
C26A C32A C33A C34A -1(2) . .
C38A C32A C33A C34A 136.6(14) . .
Yb1 C32A C33A C34A 78.4(11) . .
C26A C32A C33A Yb1 -79.8(12) . .
C38A C32A C33A Yb1 58.2(12) . .
C69A Yb1 C33A C32A -129.8(13) . .
C68A Yb1 C33A C32A -98.7(9) . .
C37A Yb1 C33A C32A -63.0(8) . .
C38A Yb1 C33A C32A -29.6(8) . .
C64A Yb1 C33A C32A -167.5(10) . .
C34A Yb1 C33A C32A 119.4(12) . .
C67A Yb1 C33A C32A -112.6(8) . .
C41A Yb1 C33A C32A -64.0(8) . .
C56A Yb1 C33A C32A 155.1(10) . .
C26A Yb1 C33A C32A 31.0(8) . .
C68A Yb1 C33A C69A 31.1(8) . .
C37A Yb1 C33A C69A 66.8(8) . .
C32A Yb1 C33A C69A 129.8(13) . .
C38A Yb1 C33A C69A 100.2(9) . .
C64A Yb1 C33A C69A -37.7(8) . .
C34A Yb1 C33A C69A -110.8(11) . .
C67A Yb1 C33A C69A 17.2(8) . .
C41A Yb1 C33A C69A 65.8(8) . .
C56A Yb1 C33A C69A -75.1(9) . .
C26A Yb1 C33A C69A 160.8(10) . .
C69A Yb1 C33A C34A 110.8(11) . .
C68A Yb1 C33A C34A 141.9(9) . .
C37A Yb1 C33A C34A 177.7(9) . .
C32A Yb1 C33A C34A -119.4(12) . .
C38A Yb1 C33A C34A -148.9(9) . .
C64A Yb1 C33A C34A 73.1(8) . .
C67A Yb1 C33A C34A 128.0(8) . .
C41A Yb1 C33A C34A 176.6(7) . .
C56A Yb1 C33A C34A 35.8(7) . .
C26A Yb1 C33A C34A -88.4(8) . .
C32A C33A C34A C35A -1(2) . .
C69A C33A C34A C35A 144.2(14) . .
Yb1 C33A C34A C35A 74.6(13) . .
C32A C33A C34A C56A -146.5(13) . .
C69A C33A C34A C56A -1.6(16) . .
Yb1 C33A C34A C56A -71.2(10) . .
C32A C33A C34A Yb1 -75.3(11) . .
C69A C33A C34A Yb1 69.6(10) . .
C33A Yb1 C34A C35A -125.7(12) . .
C69A Yb1 C34A C35A -166.2(10) . .
C68A Yb1 C34A C35A -157.8(9) . .
C37A Yb1 C34A C35A -127.9(8) . .
C32A Yb1 C34A C35A -91.4(9) . .
C38A Yb1 C34A C35A -100.0(9) . .
C64A Yb1 C34A C35A 152.8(11) . .
C67A Yb1 C34A C35A 179.3(8) . .
C41A Yb1 C34A C35A -130.0(8) . .
C56A Yb1 C34A C35A 121.2(13) . .
C26A Yb1 C34A C35A -57.3(8) . .
C33A Yb1 C34A C56A 113.1(11) . .
C69A Yb1 C34A C56A 72.6(8) . .
C68A Yb1 C34A C56A 81.0(8) . .
C37A Yb1 C34A C56A 110.9(8) . .
C32A Yb1 C34A C56A 147.3(10) . .
C38A Yb1 C34A C56A 138.8(8) . .
C64A Yb1 C34A C56A 31.6(8) . .
C67A Yb1 C34A C56A 58.1(9) . .
C41A Yb1 C34A C56A 108.7(9) . .
C26A Yb1 C34A C56A -178.5(10) . .
C69A Yb1 C34A C33A -40.5(8) . .
C68A Yb1 C34A C33A -32.0(8) . .
C37A Yb1 C34A C33A -2.2(8) . .
C32A Yb1 C34A C33A 34.3(8) . .
C38A Yb1 C34A C33A 25.7(8) . .
C64A Yb1 C34A C33A -81.5(8) . .
C67A Yb1 C34A C33A -55.0(8) . .
C41A Yb1 C34A C33A -4.3(10) . .
C56A Yb1 C34A C33A -113.1(11) . .
C26A Yb1 C34A C33A 68.4(8) . .
C56A C34A C35A C36A -9(2) . .
C33A C34A C35A C36A -149.9(14) . .
Yb1 C34A C35A C36A -90.3(13) . .
C56A C34A C35A C27A 139.7(14) . .
C33A C34A C35A C27A -1(2) . .
Yb1 C34A C35A C27A 58.5(13) . .
C56A C34A C35A Yb1 81.2(13) . .
C33A C34A C35A Yb1 -59.6(12) . .
C28A C27A C35A C34A -153.4(14) . .
C26A C27A C35A C34A 4.8(19) . .
C28A C27A C35A C36A -3.3(19) . .
C26A C27A C35A C36A 154.9(13) . .
C28A C27A C35A Yb1 -104.4(12) . .
C26A C27A C35A Yb1 53.8(11) . .
C33A Yb1 C35A C34A 33.2(8) . .
C69A Yb1 C35A C34A 11.2(9) . .
C68A Yb1 C35A C34A 23.7(9) . .
C37A Yb1 C35A C34A 59.1(9) . .
C32A Yb1 C35A C34A 70.8(9) . .
C38A Yb1 C35A C34A 78.9(9) . .
C64A Yb1 C35A C34A -21.6(8) . .
C67A Yb1 C35A C34A -0.9(11) . .
C41A Yb1 C35A C34A 75.4(10) . .
C56A Yb1 C35A C34A -34.1(8) . .
C26A Yb1 C35A C34A 103.1(10) . .
C33A Yb1 C35A C36A 148.6(11) . .
C69A Yb1 C35A C36A 126.6(9) . .
C68A Yb1 C35A C36A 139.1(9) . .
C37A Yb1 C35A C36A 174.6(8) . .
C32A Yb1 C35A C36A -173.8(10) . .
C38A Yb1 C35A C36A -165.6(9) . .
C64A Yb1 C35A C36A 93.9(9) . .
C34A Yb1 C35A C36A 115.5(13) . .
C67A Yb1 C35A C36A 114.5(9) . .
C41A Yb1 C35A C36A -169.2(8) . .
C56A Yb1 C35A C36A 81.4(9) . .
C26A Yb1 C35A C36A -141.4(11) . .
C33A Yb1 C35A C27A -98.3(9) . .
C69A Yb1 C35A C27A -120.3(8) . .
C68A Yb1 C35A C27A -107.8(8) . .
C37A Yb1 C35A C27A -72.3(8) . .
C32A Yb1 C35A C27A -60.7(8) . .
C38A Yb1 C35A C27A -52.6(8) . .
C64A Yb1 C35A C27A -153.1(8) . .
C34A Yb1 C35A C27A -131.5(12) . .
C67A Yb1 C35A C27A -132.4(8) . .
C41A Yb1 C35A C27A -56.1(10) . .
C56A Yb1 C35A C27A -165.6(10) . .
C26A Yb1 C35A C27A -28.3(7) . .
C34A C35A C36A C58A 5(2) . .
C27A C35A C36A C58A -145.3(14) . .
Yb1 C35A C36A C58A -59.0(14) . .
C34A C35A C36A C31A 150.7(14) . .
C27A C35A C36A C31A 0(2) . .
Yb1 C35A C36A C31A 86.6(13) . .
C42A C31A C36A C35A -146.1(15) . .
C29A C31A C36A C35A 2(2) . .
C42A C31A C36A C58A 1.9(17) . .
C29A C31A C36A C58A 150.2(14) . .
C33A Yb1 C37A C38A 62.1(8) . .
C69A Yb1 C37A C38A 98.6(9) . .
C68A Yb1 C37A C38A 128.9(12) . .
C32A Yb1 C37A C38A 28.6(8) . .
C64A Yb1 C37A C38A 113.4(8) . .
C34A Yb1 C37A C38A 63.4(9) . .
C67A Yb1 C37A C38A 166.3(10) . .
C41A Yb1 C37A C38A -119.9(12) . .
C56A Yb1 C37A C38A 92.2(8) . .
C26A Yb1 C37A C38A 9.5(8) . .
C33A Yb1 C37A C41A -178.0(9) . .
C69A Yb1 C37A C41A -141.5(9) . .
C68A Yb1 C37A C41A -111.2(11) . .
C32A Yb1 C37A C41A 148.5(9) . .
C38A Yb1 C37A C41A 119.9(12) . .
C64A Yb1 C37A C41A -126.7(8) . .
C34A Yb1 C37A C41A -176.7(8) . .
C67A Yb1 C37A C41A -73.9(8) . .
C56A Yb1 C37A C41A -147.9(7) . .
C26A Yb1 C37A C41A 129.3(8) . .
C33A Yb1 C37A C68A -66.8(8) . .
C69A Yb1 C37A C68A -30.3(7) . .
C32A Yb1 C37A C68A -100.3(9) . .
C38A Yb1 C37A C68A -128.9(12) . .
C64A Yb1 C37A C68A -15.5(8) . .
C34A Yb1 C37A C68A -65.5(8) . .
C67A Yb1 C37A C68A 37.4(7) . .
C41A Yb1 C37A C68A 111.2(11) . .
C56A Yb1 C37A C68A -36.7(8) . .
C26A Yb1 C37A C68A -119.4(8) . .
C19A C24A C38A C37A -149.4(13) . .
C25A C24A C38A C37A -5(2) . .
Yb1 C24A C38A C37A -69.9(12) . .
C19A C24A C38A C32A -5.9(16) . .
C25A C24A C38A C32A 138.1(14) . .
Yb1 C24A C38A C32A 73.5(10) . .
C19A C24A C38A Yb1 -79.4(11) . .
C25A C24A C38A Yb1 64.7(15) . .
C41A C37A C38A C24A 3(2) . .
C68A C37A C38A C24A 143.3(15) . .
Yb1 C37A C38A C24A 82.9(13) . .
C41A C37A C38A C32A -136.0(14) . .
C68A C37A C38A C32A 4(2) . .
Yb1 C37A C38A C32A -56.3(12) . .
C41A C37A C38A Yb1 -79.7(12) . .
C68A C37A C38A Yb1 60.5(12) . .
C33A C32A C38A C24A -144.1(14) . .
C26A C32A C38A C24A -1.9(16) . .
Yb1 C32A C38A C24A -88.8(10) . .
C33A C32A C38A C37A 0(2) . .
C26A C32A C38A C37A 142.2(13) . .
Yb1 C32A C38A C37A 55.2(12) . .
C33A C32A C38A Yb1 -55.3(12) . .
C26A C32A C38A Yb1 86.9(10) . .
C33A Yb1 C38A C24A 136.3(10) . .
C69A Yb1 C38A C24A 172.3(10) . .
C68A Yb1 C38A C24A -151.9(11) . .
C37A Yb1 C38A C24A -121.8(13) . .
C32A Yb1 C38A C24A 107.3(12) . .
C64A Yb1 C38A C24A 169.5(9) . .
C34A Yb1 C38A C24A 120.4(9) . .
C67A Yb1 C38A C24A -132.6(9) . .
C41A Yb1 C38A C24A -88.5(10) . .
C56A Yb1 C38A C24A 140.0(9) . .
C26A Yb1 C38A C24A 70.7(9) . .
C33A Yb1 C38A C37A -102.0(9) . .
C69A Yb1 C38A C37A -65.9(8) . .
C68A Yb1 C38A C37A -30.2(8) . .
C32A Yb1 C38A C37A -130.9(12) . .
C64A Yb1 C38A C37A -68.7(9) . .
C34A Yb1 C38A C37A -117.9(8) . .
C67A Yb1 C38A C37A -10.8(8) . .
C41A Yb1 C38A C37A 33.2(8) . .
C56A Yb1 C38A C37A -98.2(8) . .
C26A Yb1 C38A C37A -167.5(10) . .
C33A Yb1 C38A C32A 28.9(7) . .
C69A Yb1 C38A C32A 65.0(8) . .
C68A Yb1 C38A C32A 100.7(9) . .
C37A Yb1 C38A C32A 130.9(12) . .
C64A Yb1 C38A C32A 62.2(8) . .
C34A Yb1 C38A C32A 13.0(8) . .
C67A Yb1 C38A C32A 120.1(8) . .
C41A Yb1 C38A C32A 164.2(10) . .
C56A Yb1 C38A C32A 32.7(8) . .
C26A Yb1 C38A C32A -36.6(7) . .
C17A C18A C39A C40A -2(3) . .
C05A C18A C39A C40A 149.8(13) . .
C17A C18A C39A C72A -151.9(16) . .
C05A C18A C39A C72A 0.3(18) . .
C18A C39A C40A C41A -152.9(15) . .
C72A C39A C40A C41A -3(2) . .
C18A C39A C40A C25A -2(2) . .
C72A C39A C40A C25A 147.9(14) . .
C22A C25A C40A C41A 155.7(14) . .
C24A C25A C40A C41A 0(2) . .
C22A C25A C40A C39A 3(2) . .
C24A C25A C40A C39A -152.7(14) . .
C39A C40A C41A C37A 149.9(14) . .
C25A C40A C41A C37A -1(2) . .
C39A C40A C41A C75A 8(2) . .
C25A C40A C41A C75A -143.2(14) . .
C39A C40A C41A Yb1 90.9(13) . .
C25A C40A C41A Yb1 -60.5(13) . .
C38A C37A C41A C40A 0(2) . .
C68A C37A C41A C40A -144.4(14) . .
Yb1 C37A C41A C40A -74.1(14) . .
C38A C37A C41A C75A 146.3(13) . .
C68A C37A C41A C75A 1.6(16) . .
Yb1 C37A C41A C75A 71.9(10) . .
C38A C37A C41A Yb1 74.4(12) . .
C68A C37A C41A Yb1 -70.3(10) . .
C33A Yb1 C41A C40A 128.3(8) . .
C69A Yb1 C41A C40A 158.9(9) . .
C68A Yb1 C41A C40A 167.1(10) . .
C37A Yb1 C41A C40A 126.4(12) . .
C32A Yb1 C41A C40A 100.1(8) . .
C38A Yb1 C41A C40A 91.7(9) . .
C64A Yb1 C41A C40A -177.3(8) . .
C34A Yb1 C41A C40A 130.6(8) . .
C67A Yb1 C41A C40A -152.8(10) . .
C56A Yb1 C41A C40A 169.8(7) . .
C26A Yb1 C41A C40A 76.1(8) . .
C33A Yb1 C41A C37A 1.9(8) . .
C69A Yb1 C41A C37A 32.5(8) . .
C68A Yb1 C41A C37A 40.7(8) . .
C32A Yb1 C41A C37A -26.3(8) . .
C38A Yb1 C41A C37A -34.7(8) . .
C64A Yb1 C41A C37A 56.3(8) . .
C34A Yb1 C41A C37A 4.2(10) . .
C67A Yb1 C41A C37A 80.7(9) . .
C56A Yb1 C41A C37A 43.4(9) . .
C26A Yb1 C41A C37A -50.3(8) . .
C33A Yb1 C41A C75A -111.4(9) . .
C69A Yb1 C41A C75A -80.8(9) . .
C68A Yb1 C41A C75A -72.6(9) . .
C37A Yb1 C41A C75A -113.3(12) . .
C32A Yb1 C41A C75A -139.6(9) . .
C38A Yb1 C41A C75A -148.0(10) . .
C64A Yb1 C41A C75A -57.0(9) . .
C34A Yb1 C41A C75A -109.1(9) . .
C67A Yb1 C41A C75A -32.5(8) . .
C56A Yb1 C41A C75A -69.9(10) . .
C26A Yb1 C41A C75A -163.6(8) . .
C29A C31A C42A C53A -148.8(15) . .
C36A C31A C42A C53A -1.4(18) . .
C29A C31A C42A C43A 3(2) . .
C36A C31A C42A C43A 150.9(13) . .
C31A C42A C43A C44A 8(2) . .
C53A C42A C43A C44A 157.8(14) . .
C31A C42A C43A C48A -144.6(14) . .
C53A C42A C43A C48A 5(2) . .
C48A C43A C44A C45A -1(2) . .
C42A C43A C44A C45A -151.9(13) . .
C48A C43A C44A C30A 139.7(14) . .
C42A C43A C44A C30A -11.2(19) . .
C29A C30A C44A C43A 2(2) . .
C14A C30A C44A C43A -146.3(13) . .
C29A C30A C44A C45A 147.2(14) . .
C14A C30A C44A C45A -1.4(15) . .
C43A C44A C45A C46A 3(2) . .
C30A C44A C45A C46A -141.7(14) . .
C43A C44A C45A C03A 143.5(13) . .
C30A C44A C45A C03A -1.4(15) . .
C01A C03A C45A C46A 3(2) . .
C14A C03A C45A C46A 144.6(13) . .
C01A C03A C45A C44A -138.3(14) . .
C14A C03A C45A C44A 3.7(15) . .
C44A C45A C46A C49A -5(2) . .
C03A C45A C46A C49A -141.3(14) . .
C44A C45A C46A C04A 133.1(14) . .
C03A C45A C46A C04A -3(2) . .
C02A C04A C46A C45A 0(2) . .
C10A C04A C46A C45A -144.0(14) . .
C02A C04A C46A C49A 143.7(13) . .
C10A C04A C46A C49A -0.4(16) . .
C50A C47A C48A C43A 152.5(15) . .
C55A C47A C48A C43A -6(2) . .
C50A C47A C48A C49A 2(2) . .
C55A C47A C48A C49A -156.3(13) . .
C44A C43A C48A C47A -149.8(14) . .
C42A C43A C48A C47A 1(2) . .
C44A C43A C48A C49A 1(2) . .
C42A C43A C48A C49A 151.7(13) . .
C45A C46A C49A C52A 149.2(14) . .
C04A C46A C49A C52A 5.7(16) . .
C45A C46A C49A C48A 5(2) . .
C04A C46A C49A C48A -138.5(13) . .
C47A C48A C49A C52A 10(2) . .
C43A C48A C49A C52A -142.8(13) . .
C47A C48A C49A C46A 150.5(13) . .
C43A C48A C49A C46A -3(2) . .
C48A C47A C50A C62A -150.8(15) . .
C55A C47A C50A C62A 8(2) . .
C48A C47A C50A C51A -15(2) . .
C55A C47A C50A C51A 143.8(14) . .
C76A C11A C51A C52A -155.2(14) . .
C09A C11A C51A C52A -7(2) . .
C76A C11A C51A C50A -12.2(16) . .
C09A C11A C51A C50A 135.7(13) . .
C47A C50A C51A C52A 15(2) . .
C62A C50A C51A C52A 158.1(13) . .
C47A C50A C51A C11A -132.0(14) . .
C62A C50A C51A C11A 11.6(15) . .
C11A C51A C52A C49A 139.5(15) . .
C50A C51A C52A C49A -2(2) . .
C11A C51A C52A C10A -4(2) . .
C50A C51A C52A C10A -145.5(13) . .
C46A C49A C52A C51A -155.0(14) . .
C48A C49A C52A C51A -11(2) . .
C46A C49A C52A C10A -9.0(16) . .
C48A C49A C52A C10A 135.5(14) . .
C04A C10A C52A C51A 157.1(13) . .
C08A C10A C52A C51A 14(2) . .
C04A C10A C52A C49A 8.7(16) . .
C08A C10A C52A C49A -134.6(14) . .
C31A C42A C53A C55A 146.7(16) . .
C43A C42A C53A C55A -6(2) . .
C31A C42A C53A C58A 0.4(18) . .
C43A C42A C53A C58A -151.8(14) . .
C42A C53A C55A C54A -150.4(16) . .
C58A C53A C55A C54A -8(2) . .
C42A C53A C55A C47A 0(2) . .
C58A C53A C55A C47A 143.0(14) . .
C59A C54A C55A C53A 11(2) . .
C61A C54A C55A C53A 150.6(15) . .
C59A C54A C55A C47A -140.3(15) . .
C61A C54A C55A C47A 0(2) . .
C50A C47A C55A C53A -154.3(15) . .
C48A C47A C55A C53A 5(2) . .
C50A C47A C55A C54A -3(2) . .
C48A C47A C55A C54A 155.9(14) . .
C35A C34A C56A C57A 7(2) . .
C33A C34A C56A C57A 153.6(14) . .
Yb1 C34A C56A C57A 94.7(13) . .
C35A C34A C56A C64A -142.9(14) . .
C33A C34A C56A C64A 3.5(17) . .
Yb1 C34A C56A C64A -55.3(11) . .
C35A C34A C56A Yb1 -87.5(13) . .
C33A C34A C56A Yb1 58.9(9) . .
C33A Yb1 C56A C57A -156.7(11) . .
C69A Yb1 C56A C57A 159.0(11) . .
C68A Yb1 C56A C57A 147.0(9) . .
C37A Yb1 C56A C57A 166.2(9) . .
C32A Yb1 C56A C57A -143.8(9) . .
C38A Yb1 C56A C57A -160.8(9) . .
C64A Yb1 C56A C57A 118.8(13) . .
C34A Yb1 C56A C57A -117.4(13) . .
C67A Yb1 C56A C57A 117.2(9) . .
C41A Yb1 C56A C57A 144.8(8) . .
C26A Yb1 C56A C57A -116.1(9) . .
C33A Yb1 C56A C64A 84.6(9) . .
C69A Yb1 C56A C64A 40.2(8) . .
C68A Yb1 C56A C64A 28.2(8) . .
C37A Yb1 C56A C64A 47.4(9) . .
C32A Yb1 C56A C64A 97.5(8) . .
C38A Yb1 C56A C64A 80.4(8) . .
C34A Yb1 C56A C64A 123.8(12) . .
C67A Yb1 C56A C64A -1.6(8) . .
C41A Yb1 C56A C64A 26.1(10) . .
C26A Yb1 C56A C64A 125.1(8) . .
C33A Yb1 C56A C34A -39.2(8) . .
C69A Yb1 C56A C34A -83.6(9) . .
C68A Yb1 C56A C34A -95.6(8) . .
C37A Yb1 C56A C34A -76.4(9) . .
C32A Yb1 C56A C34A -26.3(8) . .
C38A Yb1 C56A C34A -43.4(9) . .
C64A Yb1 C56A C34A -123.8(12) . .
C67A Yb1 C56A C34A -125.4(8) . .
C41A Yb1 C56A C34A -97.8(9) . .
C26A Yb1 C56A C34A 1.3(8) . .
C64A C56A C57A C58A 145.5(15) . .
C34A C56A C57A C58A -1(2) . .
Yb1 C56A C57A C58A 73.0(14) . .
C64A C56A C57A C59A 0(2) . .
C34A C56A C57A C59A -146.9(14) . .
Yb1 C56A C57A C59A -72.6(14) . .
C56A C57A C58A C36A -3(2) . .
C59A C57A C58A C36A 146.0(15) . .
C56A C57A C58A C53A -144.3(15) . .
C59A C57A C58A C53A 4(2) . .
C35A C36A C58A C57A 1(2) . .
C31A C36A C58A C57A -149.6(14) . .
C35A C36A C58A C53A 148.7(14) . .
C31A C36A C58A C53A -1.6(16) . .
C55A C53A C58A C57A 0(2) . .
C42A C53A C58A C57A 148.0(15) . .
C55A C53A C58A C36A -146.9(15) . .
C42A C53A C58A C36A 0.8(17) . .
C55A C54A C59A C66A 142.4(15) . .
C61A C54A C59A C66A -3.2(16) . .
C55A C54A C59A C57A -6(2) . .
C61A C54A C59A C57A -151.6(14) . .
C56A C57A C59A C54A 146.3(16) . .
C58A C57A C59A C54A -2(2) . .
C56A C57A C59A C66A 0(2) . .
C58A C57A C59A C66A -148.1(14) . .
C66A C60A C61A C62A -143.3(14) . .
C63A C60A C61A C62A -2(2) . .
C66A C60A C61A C54A -1.0(17) . .
C63A C60A C61A C54A 140.6(13) . .
C55A C54A C61A C62A 0(2) . .
C59A C54A C61A C62A 145.8(14) . .
C55A C54A C61A C60A -142.9(15) . .
C59A C54A C61A C60A 2.5(16) . .
C60A C61A C62A C76A 2(2) . .
C54A C61A C62A C76A -136.4(14) . .
C60A C61A C62A C50A 141.5(15) . .
C54A C61A C62A C50A 3(2) . .
C47A C50A C62A C61A -8(2) . .
C51A C50A C62A C61A -150.4(13) . .
C47A C50A C62A C76A 136.1(15) . .
C51A C50A C62A C76A -6.5(15) . .
C66A C60A C63A C70A -1(2) . .
C61A C60A C63A C70A -139.0(14) . .
C66A C60A C63A C77A 139.3(14) . .
C61A C60A C63A C77A 1.0(19) . .
C57A C56A C64A C65A -5(2) . .
C34A C56A C64A C65A 144.8(14) . .
Yb1 C56A C64A C65A 88.6(13) . .
C57A C56A C64A C69A -153.7(14) . .
C34A C56A C64A C69A -4.1(17) . .
Yb1 C56A C64A C69A -60.3(9) . .
C57A C56A C64A Yb1 -93.3(14) . .
C34A C56A C64A Yb1 56.3(11) . .
C33A Yb1 C64A C65A 167.9(11) . .
C69A Yb1 C64A C65A 128.3(13) . .
C68A Yb1 C64A C65A 94.0(9) . .
C37A Yb1 C64A C65A 104.0(9) . .
C32A Yb1 C64A C65A 161.4(9) . .
C38A Yb1 C64A C65A 133.2(9) . .
C34A Yb1 C64A C65A -151.6(11) . .
C67A Yb1 C64A C65A 58.0(8) . .
C41A Yb1 C64A C65A 79.3(9) . .
C56A Yb1 C64A C65A -120.2(13) . .
C26A Yb1 C64A C65A -177.3(8) . .
C33A Yb1 C64A C56A -71.9(8) . .
C69A Yb1 C64A C56A -111.5(11) . .
C68A Yb1 C64A C56A -145.8(10) . .
C37A Yb1 C64A C56A -135.8(8) . .
C32A Yb1 C64A C56A -78.4(8) . .
C38A Yb1 C64A C56A -106.7(8) . .
C34A Yb1 C64A C56A -31.4(8) . .
C67A Yb1 C64A C56A 178.2(10) . .
C41A Yb1 C64A C56A -160.5(8) . .
C26A Yb1 C64A C56A -57.1(9) . .
C33A Yb1 C64A C69A 39.7(8) . .
C68A Yb1 C64A C69A -34.3(8) . .
C37A Yb1 C64A C69A -24.2(8) . .
C32A Yb1 C64A C69A 33.1(8) . .
C38A Yb1 C64A C69A 4.9(8) . .
C34A Yb1 C64A C69A 80.1(8) . .
C67A Yb1 C64A C69A -70.3(8) . .
C41A Yb1 C64A C69A -48.9(8) . .
C56A Yb1 C64A C69A 111.5(11) . .
C26A Yb1 C64A C69A 54.5(8) . .
C56A C64A C65A C66A 10(2) . .
C69A C64A C65A C66A 152.3(14) . .
Yb1 C64A C65A C66A 92.6(12) . .
C56A C64A C65A C71A -138.5(14) . .
C69A C64A C65A C71A 4(2) . .
Yb1 C64A C65A C71A -55.5(12) . .
C56A C64A C65A Yb1 -83.0(13) . .
C69A C64A C65A Yb1 59.6(12) . .
C33A Yb1 C65A C64A -9.8(9) . .
C69A Yb1 C65A C64A -31.6(9) . .
C68A Yb1 C65A C64A -69.9(9) . .
C37A Yb1 C65A C64A -76.5(9) . .
C32A Yb1 C65A C64A -19.8(10) . .
C38A Yb1 C65A C64A -54.1(10) . .
C34A Yb1 C65A C64A 22.5(9) . .
C67A Yb1 C65A C64A -104.1(10) . .
C41A Yb1 C65A C64A -106.6(9) . .
C56A Yb1 C65A C64A 34.6(8) . .
C26A Yb1 C65A C64A 3.5(11) . .
C33A Yb1 C65A C66A -124.1(9) . .
C69A Yb1 C65A C66A -145.8(11) . .
C68A Yb1 C65A C66A 175.9(10) . .
C37A Yb1 C65A C66A 169.2(9) . .
C32A Yb1 C65A C66A -134.0(9) . .
C38A Yb1 C65A C66A -168.4(9) . .
C64A Yb1 C65A C66A -114.2(13) . .
C34A Yb1 C65A C66A -91.7(9) . .
C67A Yb1 C65A C66A 141.7(11) . .
C41A Yb1 C65A C66A 139.2(9) . .
C56A Yb1 C65A C66A -79.7(9) . .
C26A Yb1 C65A C66A -110.7(9) . .
C33A Yb1 C65A C71A 120.5(8) . .
C69A Yb1 C65A C71A 98.7(9) . .
C68A Yb1 C65A C71A 60.4(8) . .
C37A Yb1 C65A C71A 53.8(8) . .
C32A Yb1 C65A C71A 110.6(8) . .
C38A Yb1 C65A C71A 76.2(9) . .
C64A Yb1 C65A C71A 130.4(13) . .
C34A Yb1 C65A C71A 152.9(8) . .
C67A Yb1 C65A C71A 26.3(7) . .
C41A Yb1 C65A C71A 23.8(8) . .
C56A Yb1 C65A C71A 164.9(10) . .
C26A Yb1 C65A C71A 133.8(8) . .
C63A C60A C66A C65A 4(2) . .
C61A C60A C66A C65A 146.0(14) . .
C63A C60A C66A C59A -142.8(13) . .
C61A C60A C66A C59A -0.9(18) . .
C64A C65A C66A C60A -152.5(14) . .
C71A C65A C66A C60A -5(2) . .
Yb1 C65A C66A C60A -88.0(14) . .
C64A C65A C66A C59A -10(2) . .
C71A C65A C66A C59A 137.5(14) . .
Yb1 C65A C66A C59A 54.5(14) . .
C54A C59A C66A C60A 2.6(18) . .
C57A C59A C66A C60A 153.5(13) . .
C54A C59A C66A C65A -145.5(14) . .
C57A C59A C66A C65A 5(2) . .
C33A Yb1 C67A C71A -107.2(9) . .
C69A Yb1 C67A C71A -95.6(10) . .
C68A Yb1 C67A C71A -131.0(13) . .
C37A Yb1 C67A C71A -171.4(11) . .
C32A Yb1 C67A C71A -136.4(9) . .
C38A Yb1 C67A C71A -164.2(9) . .
C64A Yb1 C67A C71A -57.9(8) . .
C34A Yb1 C67A C71A -81.5(9) . .
C41A Yb1 C67A C71A 149.4(11) . .
C56A Yb1 C67A C71A -57.0(9) . .
C26A Yb1 C67A C71A -142.6(8) . .
C33A Yb1 C67A C68A 23.8(9) . .
C69A Yb1 C67A C68A 35.4(8) . .
C37A Yb1 C67A C68A -40.4(8) . .
C32A Yb1 C67A C68A -5.4(9) . .
C38A Yb1 C67A C68A -33.2(9) . .
C64A Yb1 C67A C68A 73.1(9) . .
C34A Yb1 C67A C68A 49.5(9) . .
C41A Yb1 C67A C68A -79.6(9) . .
C56A Yb1 C67A C68A 74.0(9) . .
C26A Yb1 C67A C68A -11.5(10) . .
C33A Yb1 C67A C75A 134.7(8) . .
C69A Yb1 C67A C75A 146.2(10) . .
C68A Yb1 C67A C75A 110.9(12) . .
C37A Yb1 C67A C75A 70.5(8) . .
C32A Yb1 C67A C75A 105.5(8) . .
C38A Yb1 C67A C75A 77.7(8) . .
C64A Yb1 C67A C75A -176.0(9) . .
C34A Yb1 C67A C75A 160.4(8) . .
C41A Yb1 C67A C75A 31.3(7) . .
C56A Yb1 C67A C75A -175.1(8) . .
C26A Yb1 C67A C75A 99.3(8) . .
C71A C67A C68A C69A 7(2) . .
C75A C67A C68A C69A -141.8(13) . .
Yb1 C67A C68A C69A -65.3(11) . .
C71A C67A C68A C37A 143.4(15) . .
C75A C67A C68A C37A -5.1(16) . .
Yb1 C67A C68A C37A 71.4(10) . .
C71A C67A C68A Yb1 72.0(14) . .
C75A C67A C68A Yb1 -76.4(10) . .
C38A C37A C68A C67A -141.1(14) . .
C41A C37A C68A C67A 2.2(16) . .
Yb1 C37A C68A C67A -78.0(10) . .
C38A C37A C68A C69A -5(2) . .
C41A C37A C68A C69A 137.9(13) . .
Yb1 C37A C68A C69A 57.6(12) . .
C38A C37A C68A Yb1 -63.1(12) . .
C41A C37A C68A Yb1 80.3(10) . .
C33A Yb1 C68A C67A -152.0(10) . .
C69A Yb1 C68A C67A -120.6(12) . .
C37A Yb1 C68A C67A 111.2(12) . .
C32A Yb1 C68A C67A 174.3(10) . .
C38A Yb1 C68A C67A 140.0(10) . .
C64A Yb1 C68A C67A -87.5(9) . .
C34A Yb1 C68A C67A -132.9(9) . .
C41A Yb1 C68A C67A 74.3(9) . .
C56A Yb1 C68A C67A -103.7(9) . .
C26A Yb1 C68A C67A 170.7(8) . .
C33A Yb1 C68A C69A -31.4(7) . .
C37A Yb1 C68A C69A -128.2(12) . .
C32A Yb1 C68A C69A -65.2(8) . .
C38A Yb1 C68A C69A -99.5(9) . .
C64A Yb1 C68A C69A 33.0(7) . .
C34A Yb1 C68A C69A -12.3(8) . .
C67A Yb1 C68A C69A 120.6(12) . .
C41A Yb1 C68A C69A -165.1(10) . .
C56A Yb1 C68A C69A 16.9(7) . .
C26A Yb1 C68A C69A -68.8(8) . .
C33A Yb1 C68A C37A 96.8(9) . .
C69A Yb1 C68A C37A 128.2(12) . .
C32A Yb1 C68A C37A 63.1(8) . .
C38A Yb1 C68A C37A 28.8(7) . .
C64A Yb1 C68A C37A 161.3(9) . .
C34A Yb1 C68A C37A 115.9(8) . .
C67A Yb1 C68A C37A -111.2(12) . .
C41A Yb1 C68A C37A -36.9(7) . .
C56A Yb1 C68A C37A 145.1(8) . .
C26A Yb1 C68A C37A 59.5(8) . .
C67A C68A C69A C33A 135.0(14) . .
C37A C68A C69A C33A 3(2) . .
Yb1 C68A C69A C33A 62.0(12) . .
C67A C68A C69A C64A -1.7(19) . .
C37A C68A C69A C64A -134.0(14) . .
Yb1 C68A C69A C64A -74.6(12) . .
C67A C68A C69A Yb1 73.0(11) . .
C37A C68A C69A Yb1 -59.4(12) . .
C32A C33A C69A C68A 1(2) . .
C34A C33A C69A C68A -141.1(13) . .
Yb1 C33A C69A C68A -63.0(12) . .
C32A C33A C69A C64A 141.7(14) . .
C34A C33A C69A C64A -0.9(16) . .
Yb1 C33A C69A C64A 77.3(10) . .
C32A C33A C69A Yb1 64.4(13) . .
C34A C33A C69A Yb1 -78.2(10) . .
C65A C64A C69A C68A -4(2) . .
C56A C64A C69A C68A 143.4(13) . .
Yb1 C64A C69A C68A 70.0(11) . .
C65A C64A C69A C33A -144.0(14) . .
C56A C64A C69A C33A 3.0(16) . .
Yb1 C64A C69A C33A -70.5(10) . .
C65A C64A C69A Yb1 -73.5(14) . .
C56A C64A C69A Yb1 73.4(10) . .
C33A Yb1 C69A C68A 126.3(12) . .
C37A Yb1 C69A C68A 30.0(7) . .
C32A Yb1 C69A C68A 98.2(9) . .
C38A Yb1 C69A C68A 63.7(8) . .
C64A Yb1 C69A C68A -121.5(11) . .
C34A Yb1 C69A C68A 164.6(10) . .
C67A Yb1 C69A C68A -32.5(7) . .
C41A Yb1 C69A C68A 11.6(8) . .
C56A Yb1 C69A C68A -158.0(10) . .
C26A Yb1 C69A C68A 111.3(8) . .
C68A Yb1 C69A C33A -126.3(12) . .
C37A Yb1 C69A C33A -96.4(9) . .
C32A Yb1 C69A C33A -28.1(8) . .
C38A Yb1 C69A C33A -62.6(8) . .
C64A Yb1 C69A C33A 112.2(12) . .
C34A Yb1 C69A C33A 38.2(8) . .
C67A Yb1 C69A C33A -158.9(10) . .
C41A Yb1 C69A C33A -114.7(8) . .
C56A Yb1 C69A C33A 75.6(9) . .
C26A Yb1 C69A C33A -15.0(8) . .
C33A Yb1 C69A C64A -112.2(12) . .
C68A Yb1 C69A C64A 121.5(11) . .
C37A Yb1 C69A C64A 151.4(9) . .
C32A Yb1 C69A C64A -140.3(9) . .
C38A Yb1 C69A C64A -174.8(9) . .
C34A Yb1 C69A C64A -74.0(8) . .
C67A Yb1 C69A C64A 88.9(8) . .
C41A Yb1 C69A C64A 133.1(8) . .
C56A Yb1 C69A C64A -36.5(7) . .
C26A Yb1 C69A C64A -127.2(8) . .
C60A C63A C70A C71A -2(2) . .
C77A C63A C70A C71A -142.8(13) . .
C60A C63A C70A C73A 143.2(13) . .
C77A C63A C70A C73A 2.1(15) . .
C63A C70A C71A C67A 149.8(14) . .
C73A C70A C71A C67A 10(2) . .
C63A C70A C71A C65A 0.7(19) . .
C73A C70A C71A C65A -139.5(13) . .
C63A C70A C71A Yb1 82.9(14) . .
C73A C70A C71A Yb1 -57.3(14) . .
C68A C67A C71A C70A -154.9(14) . .
C75A C67A C71A C70A -10(2) . .
Yb1 C67A C71A C70A -95.2(12) . .
C68A C67A C71A C65A -6(2) . .
C75A C67A C71A C65A 139.4(13) . .
Yb1 C67A C71A C65A 53.8(12) . .
C68A C67A C71A Yb1 -59.8(13) . .
C75A C67A C71A Yb1 85.6(11) . .
C64A C65A C71A C70A 150.8(13) . .
C66A C65A C71A C70A 2.4(18) . .
Yb1 C65A C71A C70A 103.4(11) . .
C64A C65A C71A C67A 0.4(18) . .
C66A C65A C71A C67A -148.0(13) . .
Yb1 C65A C71A C67A -47.1(11) . .
C64A C65A C71A Yb1 47.4(11) . .
C66A C65A C71A Yb1 -100.9(11) . .
C33A Yb1 C71A C70A -171.3(10) . .
C69A Yb1 C71A C70A -176.6(11) . .
C68A Yb1 C71A C70A 144.9(11) . .
C37A Yb1 C71A C70A 122.4(10) . .
C32A Yb1 C71A C70A 165.6(9) . .
C38A Yb1 C71A C70A 132.0(10) . .
C64A Yb1 C71A C70A -140.0(12) . .
C34A Yb1 C71A C70A -139.6(10) . .
C67A Yb1 C71A C70A 115.5(14) . .
C41A Yb1 C71A C70A 91.7(10) . .
C56A Yb1 C71A C70A -124.5(10) . .
C26A Yb1 C71A C70A 173.8(9) . .
C33A Yb1 C71A C67A 73.2(9) . .
C69A Yb1 C71A C67A 67.9(9) . .
C68A Yb1 C71A C67A 29.3(9) . .
C37A Yb1 C71A C67A 6.9(9) . .
C32A Yb1 C71A C67A 50.1(10) . .
C38A Yb1 C71A C67A 16.5(9) . .
C64A Yb1 C71A C67A 104.5(10) . .
C34A Yb1 C71A C67A 104.9(9) . .
C41A Yb1 C71A C67A -23.9(8) . .
C56A Yb1 C71A C67A 120.0(9) . .
C26A Yb1 C71A C67A 58.3(11) . .
C33A Yb1 C71A C65A -58.4(8) . .
C69A Yb1 C71A C65A -63.7(8) . .
C68A Yb1 C71A C65A -102.3(9) . .
C37A Yb1 C71A C65A -124.7(8) . .
C32A Yb1 C71A C65A -81.5(9) . .
C38A Yb1 C71A C65A -115.1(8) . .
C64A Yb1 C71A C65A -27.1(8) . .
C34A Yb1 C71A C65A -26.7(8) . .
C67A Yb1 C71A C65A -131.6(13) . .
C41A Yb1 C71A C65A -155.5(8) . .
C56A Yb1 C71A C65A -11.6(8) . .
C26A Yb1 C71A C65A -73.3(10) . .
C18A C39A C72A C80A 1.1(19) . .
C40A C39A C72A C80A -149.0(14) . .
C18A C39A C72A C74A 146.3(15) . .
C40A C39A C72A C74A -4(2) . .
C71A C70A C73A C78A 144.0(13) . .
C63A C70A C73A C78A -2.4(15) . .
C71A C70A C73A C74A -3(2) . .
C63A C70A C73A C74A -149.5(12) . .
C78A C73A C74A C75A -145.9(14) . .
C70A C73A C74A C75A -3(2) . .
C78A C73A C74A C72A 4(2) . .
C70A C73A C74A C72A 146.3(13) . .
C80A C72A C74A C75A 144.5(15) . .
C39A C72A C74A C75A 6(2) . .
C80A C72A C74A C73A -6(2) . .
C39A C72A C74A C73A -144.5(14) . .
C73A C74A C75A C41A 147.9(14) . .
C72A C74A C75A C41A -1(2) . .
C73A C74A C75A C67A 3(2) . .
C72A C74A C75A C67A -145.6(14) . .
C73A C74A C75A Yb1 73.3(13) . .
C72A C74A C75A Yb1 -75.6(14) . .
C40A C41A C75A C74A -6(2) . .
C37A C41A C75A C74A -153.3(14) . .
Yb1 C41A C75A C74A -94.7(13) . .
C40A C41A C75A C67A 142.5(13) . .
C37A C41A C75A C67A -4.8(16) . .
Yb1 C41A C75A C67A 53.9(10) . .
C40A C41A C75A Yb1 88.6(13) . .
C37A C41A C75A Yb1 -58.6(9) . .
C71A C67A C75A C74A 3(2) . .
C68A C67A C75A C74A 155.1(13) . .
Yb1 C67A C75A C74A 92.7(12) . .
C71A C67A C75A C41A -145.8(13) . .
C68A C67A C75A C41A 6.1(16) . .
Yb1 C67A C75A C41A -56.2(11) . .
C71A C67A C75A Yb1 -89.6(12) . .
C68A C67A C75A Yb1 62.4(9) . .
C33A Yb1 C75A C74A -166.0(9) . .
C69A Yb1 C75A C74A -145.5(10) . .
C68A Yb1 C75A C74A -157.6(11) . .
C37A Yb1 C75A C74A 157.7(11) . .
C32A Yb1 C75A C74A 161.2(9) . .
C38A Yb1 C75A C74A 144.9(10) . .
C64A Yb1 C75A C74A -114.5(9) . .
C34A Yb1 C75A C74A -144.3(9) . .
C67A Yb1 C75A C74A -118.0(13) . .
C41A Yb1 C75A C74A 119.3(13) . .
C56A Yb1 C75A C74A -112.4(9) . .
C26A Yb1 C75A C74A 139.4(9) . .
C33A Yb1 C75A C41A 74.7(9) . .
C69A Yb1 C75A C41A 95.2(9) . .
C68A Yb1 C75A C41A 83.1(9) . .
C37A Yb1 C75A C41A 38.4(8) . .
C32A Yb1 C75A C41A 42.0(9) . .
C38A Yb1 C75A C41A 25.6(8) . .
C64A Yb1 C75A C41A 126.2(9) . .
C34A Yb1 C75A C41A 96.5(9) . .
C67A Yb1 C75A C41A 122.7(12) . .
C56A Yb1 C75A C41A 128.3(8) . .
C26A Yb1 C75A C41A 20.1(10) . .
C33A Yb1 C75A C67A -48.0(9) . .
C69A Yb1 C75A C67A -27.5(8) . .
C68A Yb1 C75A C67A -39.5(8) . .
C37A Yb1 C75A C67A -84.3(9) . .
C32A Yb1 C75A C67A -80.7(8) . .
C38A Yb1 C75A C67A -97.1(8) . .
C64A Yb1 C75A C67A 3.5(8) . .
C34A Yb1 C75A C67A -26.2(10) . .
C41A Yb1 C75A C67A -122.7(12) . .
C56A Yb1 C75A C67A 5.6(9) . .
C26A Yb1 C75A C67A -102.6(8) . .
C51A C11A C76A C77A 152.2(13) . .
C09A C11A C76A C77A 7(2) . .
C51A C11A C76A C62A 8.0(16) . .
C09A C11A C76A C62A -137.5(14) . .
C61A C62A C76A C77A -1(2) . .
C50A C62A C76A C77A -144.6(13) . .
C61A C62A C76A C11A 143.1(14) . .
C50A C62A C76A C11A -0.7(17) . .
C11A C76A C77A C63A -140.8(14) . .
C62A C76A C77A C63A 0(2) . .
C11A C76A C77A C78A -4(2) . .
C62A C76A C77A C78A 136.6(14) . .
C60A C63A C77A C76A 0(2) . .
C70A C63A C77A C76A 142.9(14) . .
C60A C63A C77A C78A -144.0(12) . .
C70A C63A C77A C78A -1.0(14) . .
C74A C73A C78A C79A 4(2) . .
C70A C73A C78A C79A -141.3(14) . .
C74A C73A C78A C77A 147.5(13) . .
C70A C73A C78A C77A 1.9(15) . .
C76A C77A C78A C73A -144.8(14) . .
C63A C77A C78A C73A -0.6(14) . .
C76A C77A C78A C79A 0(2) . .
C63A C77A C78A C79A 144.7(13) . .
C11A C09A C79A C80A 152.5(14) . .
C08A C09A C79A C80A -2(2) . .
C11A C09A C79A C78A 0(2) . .
C08A C09A C79A C78A -154.2(13) . .
C73A C78A C79A C80A -10(2) . .
C77A C78A C79A C80A -151.3(14) . .
C73A C78A C79A C09A 142.8(14) . .
C77A C78A C79A C09A 1(2) . .
C74A C72A C80A C79A 0(2) . .
C39A C72A C80A C79A 145.1(15) . .
C74A C72A C80A C05A -147.2(15) . .
C39A C72A C80A C05A -2.2(18) . .
C09A C79A C80A C72A -145.7(15) . .
C78A C79A C80A C72A 8(2) . .
C09A C79A C80A C05A 0(2) . .
C78A C79A C80A C05A 153.4(14) . .
C07A C05A C80A C72A 148.7(16) . .
C18A C05A C80A C72A 2.4(18) . .
C07A C05A C80A C79A 0(2) . .
C18A C05A C80A C79A -146.1(14) . .
C03B C01B C02B C04B -3.4 . .
C15B C01B C02B C04B -143.3(10) . .
C03B C01B C02B C06B 138.4 . .
C15B C01B C02B C06B -1.5(10) . .
C02B C01B C03B C45B -1.2(11) . .
C15B C01B C03B C45B 134.4(12) . .
C02B C01B C03B C14B -132.6(12) . .
C15B C01B C03B C14B 3.0(7) . .
C06B C02B C04B C46B -137.8(14) . .
C01B C02B C04B C46B -0.3(14) . .
C06B C02B C04B C10B 12.3(14) . .
C01B C02B C04B C10B 149.8(14) . .
C04B C02B C06B C16B 144.9(10) . .
C01B C02B C06B C16B 2.9(10) . .
C04B C02B C06B C07B -3.6(10) . .
C01B C02B C06B C07B -145.6(10) . .
C18B C05B C07B C08B 147.0(17) . .
C80B C05B C07B C08B -4(2) . .
C18B C05B C07B C06B -4(3) . .
C80B C05B C07B C06B -155.0(14) . .
C16B C06B C07B C05B 8(2) . .
C02B C06B C07B C05B 152.7(10) . .
C16B C06B C07B C08B -144.0(10) . .
C02B C06B C07B C08B 1.1(14) . .
C05B C07B C08B C10B -159.7(12) . .
C06B C07B C08B C10B -8.1(8) . .
C05B C07B C08B C09B 4.0(12) . .
C06B C07B C08B C09B 155.6(8) . .
C07B C08B C09B C79B -1.4(16) . .
C10B C08B C09B C79B 162.2(16) . .
C07B C08B C09B C11B -161.1 . .
C10B C08B C09B C11B 2.4 . .
C07B C08B C10B C52B 144.3(10) . .
C09B C08B C10B C52B -19.4(10) . .
C07B C08B C10B C04B 18.7(14) . .
C09B C08B C10B C04B -145.0(14) . .
C46B C04B C10B C52B -7.9(17) . .
C02B C04B C10B C52B -157.3(12) . .
C46B C04B C10B C08B 128.9(14) . .
C02B C04B C10B C08B -20(2) . .
C79B C09B C11B C76B -17.4(15) . .
C08B C09B C11B C76B 143.8(12) . .
C79B C09B C11B C51B -146.9(16) . .
C08B C09B C11B C51B 14.3(10) . .
C20B C12B C13B C15B -143.0(12) . .
C14B C12B C13B C15B -1(2) . .
C20B C12B C13B C23B 3.1(15) . .
C14B C12B C13B C23B 145.5(16) . .
C13B C12B C14B C30B -134.9(16) . .
C20B C12B C14B C30B 6.4(17) . .
C13B C12B C14B C03B 5(2) . .
C20B C12B C14B C03B 145.9(13) . .
C45B C03B C14B C30B 3.3(14) . .
C01B C03B C14B C30B 139.8(10) . .
C45B C03B C14B C12B -142.3(14) . .
C01B C03B C14B C12B -5.7(17) . .
C12B C13B C15B C16B 134.5(10) . .
C23B C13B C15B C16B -6.0(12) . .
C12B C13B C15B C01B -2.6(14) . .
C23B C13B C15B C01B -143.0(11) . .
C02B C01B C15B C16B -0.5(8) . .
C03B C01B C15B C16B -141.1(4) . .
C02B C01B C15B C13B 141.8(8) . .
C03B C01B C15B C13B 1.2(10) . .
C02B C06B C16B C17B -143.4(6) . .
C07B C06B C16B C17B 6.9(13) . .
C02B C06B C16B C15B -3.3(8) . .
C07B C06B C16B C15B 147.0(9) . .
C13B C15B C16B C06B -141.3(11) . .
C01B C15B C16B C06B 2.3(6) . .
C13B C15B C16B C17B -3.9 . .
C01B C15B C16B C17B 139.8(10) . .
C06B C16B C17B C18B -24.4(9) . .
C15B C16B C17B C18B -160.6 . .
C06B C16B C17B C22B 142.5(13) . .
C15B C16B C17B C22B 6.4(13) . .
C07B C05B C18B C17B -15(3) . .
C80B C05B C18B C17B 138.3(14) . .
C07B C05B C18B C39B -149.0(17) . .
C80B C05B C18B C39B 5(2) . .
C16B C17B C18B C05B 30.6(17) . .
C22B C17B C18B C05B -136.3(19) . .
C16B C17B C18B C39B 162.0(11) . .
C22B C17B C18B C39B -4.8(10) . .
C13B C12B C20B C28B 134.6(12) . .
C14B C12B C20B C28B -12.6(17) . .
C13B C12B C20B C21B -11.0(15) . .
C14B C12B C20B C21B -158.1(9) . .
C26B C19B C21B C20B 8.9(14) . .
C24B C19B C21B C20B -134.9 . .
C26B C19B C21B C23B 143.5(14) . .
C24B C19B C21B C23B -0.3 . .
C28B C20B C21B C19B 5.9(13) . .
C12B C20B C21B C19B 153.8(12) . .
C28B C20B C21B C23B -133.5(13) . .
C12B C20B C21B C23B 14.4(12) . .
C16B C17B C22B C25B -156.7(14) . .
C18B C17B C22B C25B 9.9(19) . .
C16B C17B C22B C23B 0.7(16) . .
C18B C17B C22B C23B 167.2(6) . .
C19B C21B C23B C22B -16.0 . .
C20B C21B C23B C22B 123.4 . .
C19B C21B C23B C13B -151.9(11) . .
C20B C21B C23B C13B -12.5(11) . .
C25B C22B C23B C21B 18.0(14) . .
C17B C22B C23B C21B -140.6(15) . .
C25B C22B C23B C13B 148.8(18) . .
C17B C22B C23B C13B -9.7(12) . .
C12B C13B C23B C21B 5.9(13) . .
C15B C13B C23B C21B 149.7(10) . .
C12B C13B C23B C22B -130.9(9) . .
C15B C13B C23B C22B 12.9(12) . .
C26B C19B C24B C25B -133(2) . .
C21B C19B C24B C25B 14.0(15) . .
C26B C19B C24B C38B 12.5(11) . .
C21B C19B C24B C38B 159.6(13) . .
C26B C19B C24B Yb2 -49.1(8) . .
C21B C19B C24B Yb2 98.1(7) . .
C68B Yb2 C24B C25B -112.0(8) . .
C37B Yb2 C24B C25B -102.0(8) . .
C69B Yb2 C24B C25B -141.3(8) . .
C33B Yb2 C24B C25B -169.7(8) . .
C38B Yb2 C24B C25B -137.3(10) . .
C32B Yb2 C24B C25B -176.6(9) . .
C41B Yb2 C24B C25B -65.8(8) . .
C67B Yb2 C24B C25B -87.4(8) . .
C64B Yb2 C24B C25B -146.0(8) . .
C34B Yb2 C24B C25B 168.1(8) . .
C75B Yb2 C24B C25B -64.2(8) . .
C68B Yb2 C24B C19B 130.4(4) . .
C37B Yb2 C24B C19B 140.4(5) . .
C69B Yb2 C24B C19B 101.1(4) . .
C33B Yb2 C24B C19B 72.8(4) . .
C38B Yb2 C24B C19B 105.1(6) . .
C32B Yb2 C24B C19B 65.8(5) . .
C41B Yb2 C24B C19B 176.6(5) . .
C67B Yb2 C24B C19B 155.0(3) . .
C64B Yb2 C24B C19B 96.5(5) . .
C34B Yb2 C24B C19B 50.5(4) . .
C75B Yb2 C24B C19B 178.3(4) . .
C68B Yb2 C24B C38B 25.3(5) . .
C37B Yb2 C24B C38B 35.3(3) . .
C69B Yb2 C24B C38B -4.0(5) . .
C33B Yb2 C24B C38B -32.4(5) . .
C32B Yb2 C24B C38B -39.3(6) . .
C41B Yb2 C24B C38B 71.5(5) . .
C67B Yb2 C24B C38B 49.9(5) . .
C64B Yb2 C24B C38B -8.6(7) . .
C34B Yb2 C24B C38B -54.6(5) . .
C75B Yb2 C24B C38B 73.1(6) . .
C19B C24B C25B C22B -12(3) . .
C38B C24B C25B C22B -148.5(18) . .
Yb2 C24B C25B C22B -100(2) . .
C19B C24B C25B C40B 146.9(10) . .
C38B C24B C25B C40B 11(2) . .
Yb2 C24B C25B C40B 59.6(11) . .
C19B C24B C25B Yb2 87.4(10) . .
C38B C24B C25B Yb2 -49.0(14) . .
C23B C22B C25B C24B -4(3) . .
C17B C22B C25B C24B 153.6(17) . .
C23B C22B C25B C40B -160.8(11) . .
C17B C22B C25B C40B -3(2) . .
C23B C22B C25B Yb2 -81.1(15) . .
C17B C22B C25B Yb2 76.4(13) . .
C68B Yb2 C25B C24B 67.0(7) . .
C37B Yb2 C25B C24B 61.6(7) . .
C69B Yb2 C25B C24B 43.6(8) . .
C33B Yb2 C25B C24B 10.5(8) . .
C38B Yb2 C25B C24B 25.3(6) . .
C32B Yb2 C25B C24B 2.6(7) . .
C41B Yb2 C25B C24B 95.4(9) . .
C67B Yb2 C25B C24B 96.5(7) . .
C64B Yb2 C25B C24B 50.7(11) . .
C34B Yb2 C25B C24B -14.4(9) . .
C75B Yb2 C25B C24B 110.8(8) . .
C68B Yb2 C25B C22B -173.0(10) . .
C37B Yb2 C25B C22B -178.3(12) . .
C69B Yb2 C25B C22B 163.6(10) . .
C33B Yb2 C25B C22B 130.6(10) . .
C38B Yb2 C25B C22B 145.3(12) . .
C32B Yb2 C25B C22B 122.6(11) . .
C41B Yb2 C25B C22B -144.5(13) . .
C67B Yb2 C25B C22B -143.5(10) . .
C64B Yb2 C25B C22B 170.8(9) . .
C34B Yb2 C25B C22B 105.6(11) . .
C24B Yb2 C25B C22B 120.0(14) . .
C75B Yb2 C25B C22B -129.1(11) . .
C68B Yb2 C25B C40B -55.0(8) . .
C37B Yb2 C25B C40B -60.4(7) . .
C69B Yb2 C25B C40B -78.4(9) . .
C33B Yb2 C25B C40B -111.5(8) . .
C38B Yb2 C25B C40B -96.7(9) . .
C32B Yb2 C25B C40B -119.4(9) . .
C41B Yb2 C25B C40B -26.6(5) . .
C67B Yb2 C25B C40B -25.5(8) . .
C64B Yb2 C25B C40B -71.3(11) . .
C34B Yb2 C25B C40B -136.4(7) . .
C24B Yb2 C25B C40B -122.0(13) . .
C75B Yb2 C25B C40B -11.2(7) . .
C24B C19B C26B C32B -10.6(13) . .
C21B C19B C26B C32B -157.3(10) . .
C24B C19B C26B C27B 125.0(7) . .
C21B C19B C26B C27B -21.8(14) . .
C24B C19B C26B Yb2 48.0(6) . .
C21B C19B C26B Yb2 -98.7(9) . .
C68B Yb2 C26B C19B -103.3(6) . .
C37B Yb2 C26B C19B -75.9(6) . .
C69B Yb2 C26B C19B -133.5(7) . .
C33B Yb2 C26B C19B -144.5(7) . .
C38B Yb2 C26B C19B -69.7(6) . .
C32B Yb2 C26B C19B -110.3(9) . .
C41B Yb2 C26B C19B -53.5(6) . .
C67B Yb2 C26B C19B -96.0(7) . .
C64B Yb2 C26B C19B -155.1(6) . .
C34B Yb2 C26B C19B 179.4(7) . .
C24B Yb2 C26B C19B -28.1(4) . .
C75B Yb2 C26B C19B -62.6(8) . .
C68B Yb2 C26B C32B 7.0(7) . .
C37B Yb2 C26B C32B 34.3(7) . .
C69B Yb2 C26B C32B -23.2(7) . .
C33B Yb2 C26B C32B -34.2(5) . .
C38B Yb2 C26B C32B 40.5(7) . .
C41B Yb2 C26B C32B 56.7(7) . .
C67B Yb2 C26B C32B 14.2(8) . .
C64B Yb2 C26B C32B -44.8(7) . .
C34B Yb2 C26B C32B -70.3(6) . .
C24B Yb2 C26B C32B 82.1(6) . .
C75B Yb2 C26B C32B 47.7(9) . .
C68B Yb2 C26B C27B 137.7(4) . .
C37B Yb2 C26B C27B 165.0(4) . .
C69B Yb2 C26B C27B 107.5(4) . .
C33B Yb2 C26B C27B 96.4(4) . .
C38B Yb2 C26B C27B 171.2(6) . .
C32B Yb2 C26B C27B 130.7(8) . .
C41B Yb2 C26B C27B -172.6(4) . .
C67B Yb2 C26B C27B 144.9(4) . .
C64B Yb2 C26B C27B 85.9(4) . .
C34B Yb2 C26B C27B 60.4(4) . .
C24B Yb2 C26B C27B -147.2(5) . .
C75B Yb2 C26B C27B 178.4(5) . .
C19B C26B C27B C28B 20.1(9) . .
C32B C26B C27B C28B 151.1(10) . .
Yb2 C26B C27B C28B 103.0(5) . .
C19B C26B C27B C35B -140.9(14) . .
C32B C26B C27B C35B -9.9(9) . .
Yb2 C26B C27B C35B -57.9(8) . .
C19B C26B C27B Yb2 -82.9(9) . .
C32B C26B C27B Yb2 48.1(8) . .
C68B Yb2 C27B C26B -47.1(4) . .
C37B Yb2 C27B C26B -15.1(4) . .
C69B Yb2 C27B C26B -71.3(5) . .
C33B Yb2 C27B C26B -65.4(5) . .
C38B Yb2 C27B C26B -6.6(5) . .
C32B Yb2 C27B C26B -27.9(5) . .
C41B Yb2 C27B C26B 8.9(4) . .
C67B Yb2 C27B C26B -53.0(5) . .
C64B Yb2 C27B C26B -98.3(4) . .
C34B Yb2 C27B C26B -100.7(5) . .
C24B Yb2 C27B C26B 24.3(4) . .
C75B Yb2 C27B C26B -2.7(8) . .
C68B Yb2 C27B C28B -163.0(5) . .
C37B Yb2 C27B C28B -131.0(5) . .
C69B Yb2 C27B C28B 172.8(5) . .
C33B Yb2 C27B C28B 178.7(6) . .
C38B Yb2 C27B C28B -122.5(5) . .
C32B Yb2 C27B C28B -143.8(6) . .
C41B Yb2 C27B C28B -107.0(5) . .
C67B Yb2 C27B C28B -168.9(5) . .
C64B Yb2 C27B C28B 145.8(5) . .
C34B Yb2 C27B C28B 143.4(6) . .
C24B Yb2 C27B C28B -91.6(5) . .
C75B Yb2 C27B C28B -118.6(8) . .
C68B Yb2 C27B C35B 83.8(7) . .
C37B Yb2 C27B C35B 115.8(6) . .
C69B Yb2 C27B C35B 59.6(6) . .
C33B Yb2 C27B C35B 65.5(5) . .
C38B Yb2 C27B C35B 124.3(7) . .
C32B Yb2 C27B C35B 103.0(7) . .
C41B Yb2 C27B C35B 139.8(6) . .
C67B Yb2 C27B C35B 77.9(9) . .
C64B Yb2 C27B C35B 32.6(6) . .
C34B Yb2 C27B C35B 30.2(4) . .
C24B Yb2 C27B C35B 155.2(6) . .
C75B Yb2 C27B C35B 128.3(10) . .
C12B C20B C28B C29B 9.1(15) . .
C21B C20B C28B C29B 150.8(7) . .
C12B C20B C28B C27B -148.9(10) . .
C21B C20B C28B C27B -7.2(14) . .
C26B C27B C28B C20B -5.5(10) . .
C35B C27B C28B C20B 156.3(12) . .
Yb2 C27B C28B C20B 76.2(10) . .
C26B C27B C28B C29B -162.8 . .
C35B C27B C28B C29B -1.0(10) . .
Yb2 C27B C28B C29B -81.1(4) . .
C20B C28B C29B C31B -156.9(15) . .
C27B C28B C29B C31B 1.2(13) . .
C20B C28B C29B C30B 1.0(9) . .
C27B C28B C29B C30B 159.0 . .
C12B C14B C30B C29B 2.6(17) . .
C03B C14B C30B C29B -139.7(9) . .
C12B C14B C30B C44B 139.3(12) . .
C03B C14B C30B C44B -3.0(15) . .
C31B C29B C30B C14B 153.3(15) . .
C28B C29B C30B C14B -6.5(11) . .
C31B C29B C30B C44B 20.2(11) . .
C28B C29B C30B C44B -139.7(8) . .
C30B C29B C31B C42B -19.5(17) . .
C28B C29B C31B C42B 139.7(11) . .
C30B C29B C31B C36B -164.1(7) . .
C28B C29B C31B C36B -4.9(16) . .
C19B C26B C32B C38B 4.1(16) . .
C27B C26B C32B C38B -131.9(8) . .
Yb2 C26B C32B C38B -74.8(10) . .
C19B C26B C32B C33B 148.3(12) . .
C27B C26B C32B C33B 12.3(14) . .
Yb2 C26B C32B C33B 69.4(10) . .
C19B C26B C32B Yb2 78.9(11) . .
C27B C26B C32B Yb2 -57.1(7) . .
C68B Yb2 C32B C38B -63.2(8) . .
C37B Yb2 C32B C38B -28.9(5) . .
C69B Yb2 C32B C38B -98.4(8) . .
C33B Yb2 C32B C38B -128.3(9) . .
C41B Yb2 C32B C38B -14.1(6) . .
C67B Yb2 C32B C38B -58.9(7) . .
C64B Yb2 C32B C38B -115.6(8) . .
C34B Yb2 C32B C38B -160.2(8) . .
C24B Yb2 C32B C38B 38.6(6) . .
C75B Yb2 C32B C38B -31.3(8) . .
C68B Yb2 C32B C33B 65.0(5) . .
C37B Yb2 C32B C33B 99.4(5) . .
C69B Yb2 C32B C33B 29.8(4) . .
C38B Yb2 C32B C33B 128.3(9) . .
C41B Yb2 C32B C33B 114.2(4) . .
C67B Yb2 C32B C33B 69.4(4) . .
C64B Yb2 C32B C33B 12.7(4) . .
C34B Yb2 C32B C33B -31.92(14) . .
C24B Yb2 C32B C33B 166.9(6) . .
C75B Yb2 C32B C33B 97.0(5) . .
C68B Yb2 C32B C26B -172.4(8) . .
C37B Yb2 C32B C26B -138.0(8) . .
C69B Yb2 C32B C26B 152.4(8) . .
C33B Yb2 C32B C26B 122.6(8) . .
C38B Yb2 C32B C26B -109.2(9) . .
C41B Yb2 C32B C26B -123.2(7) . .
C67B Yb2 C32B C26B -168.0(7) . .
C64B Yb2 C32B C26B 135.3(8) . .
C34B Yb2 C32B C26B 90.7(7) . .
C24B Yb2 C32B C26B -70.5(6) . .
C75B Yb2 C32B C26B -140.4(7) . .
C38B C32B C33B C34B 135.9(10) . .
C26B C32B C33B C34B -4.7(12) . .
Yb2 C32B C33B C34B 75.5(4) . .
C38B C32B C33B C69B -1.2(12) . .
C26B C32B C33B C69B -141.8(13) . .
Yb2 C32B C33B C69B -61.6(8) . .
C38B C32B C33B Yb2 60.4(9) . .
C26B C32B C33B Yb2 -80.2(11) . .
C68B Yb2 C33B C32B -98.0(6) . .
C37B Yb2 C33B C32B -63.2(5) . .
C69B Yb2 C33B C32B -129.1(8) . .
C38B Yb2 C33B C32B -28.7(5) . .
C41B Yb2 C33B C32B -65.2(5) . .
C67B Yb2 C33B C32B -110.6(5) . .
C64B Yb2 C33B C32B -163.5(5) . .
C34B Yb2 C33B C32B 122.29(14) . .
C24B Yb2 C33B C32B -9.9(4) . .
C75B Yb2 C33B C32B -90.5(5) . .
C68B Yb2 C33B C34B 139.7(5) . .
C37B Yb2 C33B C34B 174.6(5) . .
C69B Yb2 C33B C34B 108.6(7) . .
C38B Yb2 C33B C34B -151.0(5) . .
C32B Yb2 C33B C34B -122.29(14) . .
C41B Yb2 C33B C34B 172.5(4) . .
C67B Yb2 C33B C34B 127.1(4) . .
C64B Yb2 C33B C34B 74.3(5) . .
C24B Yb2 C33B C34B -132.2(4) . .
C75B Yb2 C33B C34B 147.2(4) . .
C68B Yb2 C33B C69B 31.0(4) . .
C37B Yb2 C33B C69B 65.9(7) . .
C38B Yb2 C33B C69B 100.4(7) . .
C32B Yb2 C33B C69B 129.1(8) . .
C41B Yb2 C33B C69B 63.9(7) . .
C67B Yb2 C33B C69B 18.4(5) . .
C64B Yb2 C33B C69B -34.4(7) . .
C34B Yb2 C33B C69B -108.6(7) . .
C24B Yb2 C33B C69B 119.2(6) . .
C75B Yb2 C33B C69B 38.6(7) . .
C32B C33B C34B C56B -144.7(12) . .
C69B C33B C34B C56B -1.7(10) . .
Yb2 C33B C34B C56B -73.6(9) . .
C32B C33B C34B C35B -5.8 . .
C69B C33B C34B C35B 137.2(12) . .
Yb2 C33B C34B C35B 65.3(6) . .
C32B C33B C34B Yb2 -71.1(6) . .
C69B C33B C34B Yb2 71.9(8) . .
C68B Yb2 C34B C56B 81.0(6) . .
C37B Yb2 C34B C56B 109.3(7) . .
C69B Yb2 C34B C56B 72.5(7) . .
C33B Yb2 C34B C56B 114.3(7) . .
C38B Yb2 C34B C56B 138.0(7) . .
C32B Yb2 C34B C56B 147.8(7) . .
C41B Yb2 C34B C56B 105.1(7) . .
C67B Yb2 C34B C56B 59.9(6) . .
C64B Yb2 C34B C56B 35.9(6) . .
C24B Yb2 C34B C56B 161.9(6) . .
C75B Yb2 C34B C56B 72.3(7) . .
C68B Yb2 C34B C33B -33.3(4) . .
C37B Yb2 C34B C33B -5.0(4) . .
C69B Yb2 C34B C33B -41.8(5) . .
C38B Yb2 C34B C33B 23.7(4) . .
C32B Yb2 C34B C33B 33.53(11) . .
C41B Yb2 C34B C33B -9.2(5) . .
C67B Yb2 C34B C33B -54.4(4) . .
C64B Yb2 C34B C33B -78.4(4) . .
C24B Yb2 C34B C33B 47.6(4) . .
C75B Yb2 C34B C33B -42.0(5) . .
C68B Yb2 C34B C35B -161.2(4) . .
C37B Yb2 C34B C35B -132.9(4) . .
C69B Yb2 C34B C35B -169.8(5) . .
C33B Yb2 C34B C35B -127.9(3) . .
C38B Yb2 C34B C35B -104.3(4) . .
C32B Yb2 C34B C35B -94.4(3) . .
C41B Yb2 C34B C35B -137.1(4) . .
C67B Yb2 C34B C35B 177.7(3) . .
C64B Yb2 C34B C35B 153.7(5) . .
C24B Yb2 C34B C35B -80.3(3) . .
C75B Yb2 C34B C35B -170.0(4) . .
C56B C34B C35B C36B -22.8(12) . .
C33B C34B C35B C36B -158.8 . .
Yb2 C34B C35B C36B -102.6(5) . .
C56B C34B C35B C27B 144.0(12) . .
C33B C34B C35B C27B 8.0(10) . .
Yb2 C34B C35B C27B 64.3(8) . .
C56B C34B C35B Yb2 79.8(10) . .
C33B C34B C35B Yb2 -56.2(5) . .
C26B C27B C35B C34B -0.1(11) . .
C28B C27B C35B C34B -161.5(7) . .
Yb2 C27B C35B C34B -58.5(7) . .
C26B C27B C35B C36B 166.2(5) . .
C28B C27B C35B C36B 4.8(10) . .
Yb2 C27B C35B C36B 107.8(5) . .
C26B C27B C35B Yb2 58.4(5) . .
C28B C27B C35B Yb2 -103.0(6) . .
C68B Yb2 C35B C34B 19.6(4) . .
C37B Yb2 C35B C34B 53.0(4) . .
C69B Yb2 C35B C34B 8.0(4) . .
C33B Yb2 C35B C34B 30.3(2) . .
C38B Yb2 C35B C34B 73.8(4) . .
C32B Yb2 C35B C34B 67.4(3) . .
C41B Yb2 C35B C34B 65.4(6) . .
C67B Yb2 C35B C34B -3.0(4) . .
C64B Yb2 C35B C34B -20.1(3) . .
C24B Yb2 C35B C34B 103.1(3) . .
C75B Yb2 C35B C34B 19.3(9) . .
C68B Yb2 C35B C36B 132.9(4) . .
C37B Yb2 C35B C36B 166.3(4) . .
C69B Yb2 C35B C36B 121.3(4) . .
C33B Yb2 C35B C36B 143.6(2) . .
C38B Yb2 C35B C36B -172.9(4) . .
C32B Yb2 C35B C36B -179.3(2) . .
C41B Yb2 C35B C36B 178.8(6) . .
C67B Yb2 C35B C36B 110.3(4) . .
C64B Yb2 C35B C36B 93.2(3) . .
C34B Yb2 C35B C36B 113.31(14) . .
C24B Yb2 C35B C36B -143.6(3) . .
C75B Yb2 C35B C36B 132.6(9) . .
C68B Yb2 C35B C27B -106.6(6) . .
C37B Yb2 C35B C27B -73.2(7) . .
C69B Yb2 C35B C27B -118.2(6) . .
C33B Yb2 C35B C27B -95.9(6) . .
C38B Yb2 C35B C27B -52.4(7) . .
C32B Yb2 C35B C27B -58.8(7) . .
C41B Yb2 C35B C27B -60.7(9) . .
C67B Yb2 C35B C27B -129.2(6) . .
C64B Yb2 C35B C27B -146.3(6) . .
C34B Yb2 C35B C27B -126.2(6) . .
C24B Yb2 C35B C27B -23.1(6) . .
C75B Yb2 C35B C27B -106.9(10) . .
C42B C31B C36B C35B -141.4(11) . .
C29B C31B C36B C35B 8.4(14) . .
C42B C31B C36B C58B 1.9(11) . .
C29B C31B C36B C58B 151.8(16) . .
C34B C35B C36B C31B 157.5 . .
C27B C35B C36B C31B -8.8(11) . .
Yb2 C35B C36B C31B 81.6(6) . .
C34B C35B C36B C58B 19.7(12) . .
C27B C35B C36B C58B -146.5(13) . .
Yb2 C35B C36B C58B -56.2(10) . .
C69B Yb2 C37B C68B -29.7(3) . .
C33B Yb2 C37B C68B -65.9(5) . .
C38B Yb2 C37B C68B -128.0(5) . .
C32B Yb2 C37B C68B -100.6(6) . .
C41B Yb2 C37B C68B 110.0(5) . .
C67B Yb2 C37B C68B 38.3(3) . .
C64B Yb2 C37B C68B -16.9(4) . .
C34B Yb2 C37B C68B -63.1(5) . .
C24B Yb2 C37B C68B -160.9(6) . .
C75B Yb2 C37B C68B 76.2(6) . .
C68B Yb2 C37B C38B 128.0(5) . .
C69B Yb2 C37B C38B 98.2(5) . .
C33B Yb2 C37B C38B 62.1(5) . .
C32B Yb2 C37B C38B 27.4(5) . .
C41B Yb2 C37B C38B -122.04(7) . .
C67B Yb2 C37B C38B 166.3(4) . .
C64B Yb2 C37B C38B 111.0(4) . .
C34B Yb2 C37B C38B 64.9(4) . .
C24B Yb2 C37B C38B -32.9(5) . .
C75B Yb2 C37B C38B -155.8(5) . .
C68B Yb2 C37B C41B -110.0(5) . .
C69B Yb2 C37B C41B -139.7(5) . .
C33B Yb2 C37B C41B -175.9(5) . .
C38B Yb2 C37B C41B 122.04(8) . .
C32B Yb2 C37B C41B 149.5(5) . .
C67B Yb2 C37B C41B -71.7(4) . .
C64B Yb2 C37B C41B -126.9(4) . .
C34B Yb2 C37B C41B -173.1(4) . .
C24B Yb2 C37B C41B 89.1(5) . .
C75B Yb2 C37B C41B -33.8(6) . .
C33B C32B C38B C37B -0.8(11) . .
C26B C32B C38B C37B 144.3(9) . .
Yb2 C32B C38B C37B 57.9(5) . .
C33B C32B C38B C24B -141.3(11) . .
C26B C32B C38B C24B 3.7(16) . .
Yb2 C32B C38B C24B -82.7(10) . .
C33B C32B C38B Yb2 -58.7(7) . .
C26B C32B C38B Yb2 86.4(11) . .
C68B C37B C38B C32B 1.9(9) . .
C41B C37B C38B C32B -135.4(8) . .
Yb2 C37B C38B C32B -59.1(8) . .
C68B C37B C38B C24B 139.3(12) . .
C41B C37B C38B C24B 1.9(9) . .
Yb2 C37B C38B C24B 78.3(9) . .
C68B C37B C38B Yb2 61.0(7) . .
C41B C37B C38B Yb2 -76.4(2) . .
C25B C24B C38B C32B 131.3(15) . .
C19B C24B C38B C32B -9.6(12) . .
Yb2 C24B C38B C32B 73.3(9) . .
C25B C24B C38B C37B -11.0(19) . .
C19B C24B C38B C37B -152.0(5) . .
Yb2 C24B C38B C37B -69.0(4) . .
C25B C24B C38B Yb2 58.0(16) . .
C19B C24B C38B Yb2 -83.0(7) . .
C68B Yb2 C38B C32B 100.8(8) . .
C37B Yb2 C38B C32B 130.6(8) . .
C69B Yb2 C38B C32B 65.8(7) . .
C33B Yb2 C38B C32B 30.3(5) . .
C41B Yb2 C38B C32B 162.5(8) . .
C67B Yb2 C38B C32B 120.2(7) . .
C64B Yb2 C38B C32B 62.9(8) . .
C34B Yb2 C38B C32B 16.0(6) . .
C24B Yb2 C38B C32B -109.8(8) . .
C75B Yb2 C38B C32B 148.5(8) . .
C68B Yb2 C38B C37B -29.8(3) . .
C69B Yb2 C38B C37B -64.9(4) . .
C33B Yb2 C38B C37B -100.4(4) . .
C32B Yb2 C38B C37B -130.6(8) . .
C41B Yb2 C38B C37B 31.82(5) . .
C67B Yb2 C38B C37B -10.5(3) . .
C64B Yb2 C38B C37B -67.7(4) . .
C34B Yb2 C38B C37B -114.7(4) . .
C24B Yb2 C38B C37B 119.5(6) . .
C75B Yb2 C38B C37B 17.8(4) . .
C68B Yb2 C38B C24B -149.4(6) . .
C37B Yb2 C38B C24B -119.5(6) . .
C69B Yb2 C38B C24B 175.6(6) . .
C33B Yb2 C38B C24B 140.1(6) . .
C32B Yb2 C38B C24B 109.8(8) . .
C41B Yb2 C38B C24B -87.7(6) . .
C67B Yb2 C38B C24B -130.0(5) . .
C64B Yb2 C38B C24B 172.7(6) . .
C34B Yb2 C38B C24B 125.8(5) . .
C75B Yb2 C38B C24B -101.7(6) . .
C05B C18B C39B C72B -5.4(15) . .
C17B C18B C39B C72B -143.5(9) . .
C05B C18B C39B C40B 131.5(12) . .
C17B C18B C39B C40B -6.6(11) . .
C72B C39B C40B C41B -24.3(11) . .
C18B C39B C40B C41B -153.2(9) . .
C72B C39B C40B C25B 141.8(15) . .
C18B C39B C40B C25B 12.8(11) . .
C72B C39B C40B Yb2 52.2(11) . .
C18B C39B C40B Yb2 -76.7(9) . .
C24B C25B C40B C41B -2.0(18) . .
C22B C25B C40B C41B 157.7(12) . .
Yb2 C25B C40B C41B 56.1(6) . .
C24B C25B C40B C39B -167.3(11) . .
C22B C25B C40B C39B -7.6(18) . .
Yb2 C25B C40B C39B -109.2(4) . .
C24B C25B C40B Yb2 -58.1(13) . .
C22B C25B C40B Yb2 101.6(15) . .
C68B Yb2 C40B C41B -9.1(3) . .
C37B Yb2 C40B C41B -30.24(9) . .
C69B Yb2 C40B C41B -19.5(5) . .
C33B Yb2 C40B C41B -53.9(5) . .
C38B Yb2 C40B C41B -67.56(15) . .
C32B Yb2 C40B C41B -74.9(4) . .
C67B Yb2 C40B C41B 21.4(3) . .
C64B Yb2 C40B C41B 1.7(5) . .
C34B Yb2 C40B C41B -65.8(7) . .
C24B Yb2 C40B C41B -101.2(4) . .
C75B Yb2 C40B C41B 33.1(4) . .
C68B Yb2 C40B C39B -122.2(3) . .
C37B Yb2 C40B C39B -143.34(9) . .
C69B Yb2 C40B C39B -132.6(4) . .
C33B Yb2 C40B C39B -167.0(4) . .
C38B Yb2 C40B C39B 179.33(8) . .
C32B Yb2 C40B C39B 171.9(4) . .
C41B Yb2 C40B C39B -113.11(8) . .
C67B Yb2 C40B C39B -91.7(3) . .
C64B Yb2 C40B C39B -111.4(5) . .
C34B Yb2 C40B C39B -178.9(6) . .
C24B Yb2 C40B C39B 145.7(5) . .
C75B Yb2 C40B C39B -80.0(4) . .
C68B Yb2 C40B C25B 122.8(9) . .
C37B Yb2 C40B C25B 101.6(9) . .
C69B Yb2 C40B C25B 112.4(9) . .
C33B Yb2 C40B C25B 78.0(9) . .
C38B Yb2 C40B C25B 64.3(9) . .
C32B Yb2 C40B C25B 56.9(9) . .
C41B Yb2 C40B C25B 131.9(9) . .
C67B Yb2 C40B C25B 153.3(8) . .
C64B Yb2 C40B C25B 133.6(8) . .
C34B Yb2 C40B C25B 66.1(10) . .
C24B Yb2 C40B C25B 30.7(8) . .
C75B Yb2 C40B C25B 165.0(9) . .
C39B C40B C41B C75B 22.8(7) . .
C25B C40B C41B C75B -142.3(13) . .
Yb2 C40B C41B C75B -80.8(8) . .
C39B C40B C41B C37B 159.3 . .
C25B C40B C41B C37B -5.7(10) . .
Yb2 C40B C41B C37B 55.7(2) . .
C39B C40B C41B Yb2 103.6(2) . .
C25B C40B C41B Yb2 -61.4(9) . .
C68B C37B C41B C75B 3.1(9) . .
C38B C37B C41B C75B 145.2(9) . .
Yb2 C37B C41B C75B 74.2(9) . .
C68B C37B C41B C40B -136.4(7) . .
C38B C37B C41B C40B 5.7 . .
Yb2 C37B C41B C40B -65.3(3) . .
C68B C37B C41B Yb2 -71.1(7) . .
C38B C37B C41B Yb2 71.0(3) . .
C68B Yb2 C41B C75B -73.7(7) . .
C37B Yb2 C41B C75B -114.2(9) . .
C69B Yb2 C41B C75B -81.0(8) . .
C33B Yb2 C41B C75B -110.4(8) . .
C38B Yb2 C41B C75B -148.0(9) . .
C32B Yb2 C41B C75B -139.2(8) . .
C67B Yb2 C41B C75B -33.6(7) . .
C64B Yb2 C41B C75B -60.8(8) . .
C34B Yb2 C41B C75B -105.8(8) . .
C24B Yb2 C41B C75B 176.3(9) . .
C68B Yb2 C41B C40B 168.4(4) . .
C37B Yb2 C41B C40B 127.93(13) . .
C69B Yb2 C41B C40B 161.2(5) . .
C33B Yb2 C41B C40B 131.7(4) . .
C38B Yb2 C41B C40B 94.15(15) . .
C32B Yb2 C41B C40B 102.9(4) . .
C67B Yb2 C41B C40B -151.5(4) . .
C64B Yb2 C41B C40B -178.6(4) . .
C34B Yb2 C41B C40B 136.4(5) . .
C24B Yb2 C41B C40B 58.4(5) . .
C75B Yb2 C41B C40B -117.9(9) . .
C68B Yb2 C41B C37B 40.4(5) . .
C69B Yb2 C41B C37B 33.2(5) . .
C33B Yb2 C41B C37B 3.8(4) . .
C38B Yb2 C41B C37B -33.78(7) . .
C32B Yb2 C41B C37B -25.0(4) . .
C67B Yb2 C41B C37B 80.6(4) . .
C64B Yb2 C41B C37B 53.4(4) . .
C34B Yb2 C41B C37B 8.4(5) . .
C24B Yb2 C41B C37B -69.5(5) . .
C75B Yb2 C41B C37B 114.2(9) . .
C29B C31B C42B C43B -2(2) . .
C36B C31B C42B C43B 144.5(12) . .
C29B C31B C42B C53B -144.8(14) . .
C36B C31B C42B C53B 2.2(15) . .
C31B C42B C43B C44B 20.8(16) . .
C53B C42B C43B C44B 158.5(12) . .
C31B C42B C43B C48B -135.3(14) . .
C53B C42B C43B C48B 2.4(19) . .
C42B C43B C44B C45B -154.9(13) . .
C48B C43B C44B C45B 2.1 . .
C42B C43B C44B C30B -18.2(11) . .
C48B C43B C44B C30B 138.8(13) . .
C14B C30B C44B C43B -140.5(11) . .
C29B C30B C44B C43B -2.4(11) . .
C14B C30B C44B C45B 1.8(13) . .
C29B C30B C44B C45B 139.9(6) . .
C01B C03B C45B C44B -138.4(8) . .
C14B C03B C45B C44B -2.1(12) . .
C01B C03B C45B C46B 9.0(13) . .
C14B C03B C45B C46B 145.3(9) . .
C43B C44B C45B C03B 144.1(11) . .
C30B C44B C45B C03B 0.4(11) . .
C43B C44B C45B C46B -3.2 . .
C30B C44B C45B C46B -147.0(12) . .
C02B C04B C46B C49B 147.5(13) . .
C10B C04B C46B C49B -1.1(19) . .
C02B C04B C46B C45B 9(2) . .
C10B C04B C46B C45B -140.0(10) . .
C03B C45B C46B C04B -13.4(15) . .
C44B C45B C46B C04B 131.7(16) . .
C03B C45B C46B C49B -145.2(17) . .
C44B C45B C46B C49B -0.1(12) . .
C42B C43B C48B C49B 156.6(15) . .
C44B C43B C48B C49B 2.3(12) . .
C42B C43B C48B C47B -5.9(14) . .
C44B C43B C48B C47B -160.2 . .
C50B C47B C48B C49B -10.2(14) . .
C55B C47B C48B C49B -152.8(19) . .
C50B C47B C48B C43B 152.0(15) . .
C55B C47B C48B C43B 9.4(15) . .
C04B C46B C49B C52B 9.9(14) . .
C45B C46B C49B C52B 150.5(10) . .
C04B C46B C49B C48B -136.0(15) . .
C45B C46B C49B C48B 5(2) . .
C43B C48B C49B C46B -6(2) . .
C47B C48B C49B C46B 156.7(13) . .
C43B C48B C49B C52B -146.8(10) . .
C47B C48B C49B C52B 15.5(14) . .
C48B C47B C50B C62B -148.3(13) . .
C55B C47B C50B C62B -3(2) . .
C48B C47B C50B C51B 0.5(15) . .
C55B C47B C50B C51B 145.6(12) . .
C62B C50B C51B C52B 157.1(12) . .
C47B C50B C51B C52B 4.7(11) . .
C62B C50B C51B C11B 12.7(10) . .
C47B C50B C51B C11B -139.7(16) . .
C76B C11B C51B C50B -12.2(12) . .
C09B C11B C51B C50B 127.5(7) . .
C76B C11B C51B C52B -156.4(8) . .
C09B C11B C51B C52B -16.7(12) . .
C08B C10B C52B C49B -123.3(7) . .
C04B C10B C52B C49B 13.9(11) . .
C08B C10B C52B C51B 17.0(11) . .
C04B C10B C52B C51B 154.1(9) . .
C46B C49B C52B C10B -16.4(11) . .
C48B C49B C52B C10B 129.3(16) . .
C46B C49B C52B C51B -155.8(13) . .
C48B C49B C52B C51B -10.1(10) . .
C50B C51B C52B C10B -137.9(10) . .
C11B C51B C52B C10B 1.3(9) . .
C50B C51B C52B C49B 0.0 . .
C11B C51B C52B C49B 139.3(12) . .
C43B C42B C53B C58B -149.9(12) . .
C31B C42B C53B C58B -5.8(18) . .
C43B C42B C53B C55B -3(2) . .
C31B C42B C53B C55B 141.4(17) . .
C61B C54B C55B C53B 156.1(17) . .
C59B C54B C55B C53B 12(3) . .
C61B C54B C55B C47B -2(3) . .
C59B C54B C55B C47B -145.9(16) . .
C58B C53B C55B C54B -10(3) . .
C42B C53B C55B C54B -152.7(17) . .
C58B C53B C55B C47B 149.0(14) . .
C42B C53B C55B C47B 6(3) . .
C48B C47B C55B C54B 148.0(15) . .
C50B C47B C55B C54B 4(3) . .
C48B C47B C55B C53B -10(2) . .
C50B C47B C55B C53B -153.7(14) . .
C33B C34B C56B C57B 148.4(8) . .
C35B C34B C56B C57B 7.7(15) . .
Yb2 C34B C56B C57B 87.1(10) . .
C33B C34B C56B C64B 2.0(13) . .
C35B C34B C56B C64B -138.7(11) . .
Yb2 C34B C56B C64B -59.2(11) . .
C33B C34B C56B Yb2 61.2(4) . .
C35B C34B C56B Yb2 -79.4(8) . .
C68B Yb2 C56B C34B -94.2(6) . .
C37B Yb2 C56B C34B -75.2(7) . .
C69B Yb2 C56B C34B -83.8(6) . .
C33B Yb2 C56B C34B -38.7(4) . .
C38B Yb2 C56B C34B -42.7(7) . .
C32B Yb2 C56B C34B -26.1(5) . .
C41B Yb2 C56B C34B -95.1(7) . .
C67B Yb2 C56B C34B -122.3(6) . .
C64B Yb2 C56B C34B -118.8(7) . .
C24B Yb2 C56B C34B -21.9(8) . .
C75B Yb2 C56B C34B -123.3(6) . .
C68B Yb2 C56B C57B 142.5(5) . .
C37B Yb2 C56B C57B 161.4(4) . .
C69B Yb2 C56B C57B 152.9(7) . .
C33B Yb2 C56B C57B -162.1(7) . .
C38B Yb2 C56B C57B -166.1(4) . .
C32B Yb2 C56B C57B -149.5(5) . .
C41B Yb2 C56B C57B 141.5(4) . .
C67B Yb2 C56B C57B 114.3(4) . .
C64B Yb2 C56B C57B 117.8(6) . .
C34B Yb2 C56B C57B -123.4(9) . .
C24B Yb2 C56B C57B -145.3(4) . .
C75B Yb2 C56B C57B 113.4(4) . .
C68B Yb2 C56B C64B 24.6(5) . .
C37B Yb2 C56B C64B 43.6(5) . .
C69B Yb2 C56B C64B 35.0(5) . .
C33B Yb2 C56B C64B 80.1(5) . .
C38B Yb2 C56B C64B 76.0(5) . .
C32B Yb2 C56B C64B 92.7(5) . .
C41B Yb2 C56B C64B 23.6(6) . .
C67B Yb2 C56B C64B -3.5(5) . .
C34B Yb2 C56B C64B 118.8(7) . .
C24B Yb2 C56B C64B 96.9(5) . .
C75B Yb2 C56B C64B -4.5(5) . .
C34B C56B C57B C58B 11.6(13) . .
C64B C56B C57B C58B 154.3(14) . .
Yb2 C56B C57B C58B 82.9(6) . .
C34B C56B C57B C59B -152.9(13) . .
C64B C56B C57B C59B -10.2(14) . .
Yb2 C56B C57B C59B -81.6(6) . .
C55B C53B C58B C57B -4(3) . .
C42B C53B C58B C57B 142.7(12) . .
C55B C53B C58B C36B -139.6(15) . .
C42B C53B C58B C36B 7.1(16) . .
C56B C57B C58B C53B -147.9(13) . .
C59B C57B C58B C53B 16.6(13) . .
C56B C57B C58B C36B -14.5(10) . .
C59B C57B C58B C36B 150.0(10) . .
C31B C36B C58B C53B -5.7(12) . .
C35B C36B C58B C53B 137.0(11) . .
C31B C36B C58B C57B -143.5(7) . .
C35B C36B C58B C57B -0.8(12) . .
C61B C54B C59B C57B -147.0(12) . .
C55B C54B C59B C57B 0(2) . .
C61B C54B C59B C66B -6.2(15) . .
C55B C54B C59B C66B 140.8(14) . .
C56B C57B C59B C54B 149.9(10) . .
C58B C57B C59B C54B -14.6(10) . .
C56B C57B C59B C66B 14.0(10) . .
C58B C57B C59B C66B -150.5(10) . .
C59B C54B C61B C62B 146.4(8) . .
C55B C54B C61B C62B -1.5(19) . .
C59B C54B C61B C60B 4.8(18) . .
C55B C54B C61B C60B -143.1(19) . .
C66B C60B C61B C54B -2(2) . .
C63B C60B C61B C54B 140.7(16) . .
C66B C60B C61B C62B -143.9(10) . .
C63B C60B C61B C62B -1.7(19) . .
C51B C50B C62B C61B -151.6(7) . .
C47B C50B C62B C61B 0(2) . .
C51B C50B C62B C76B -7.7(10) . .
C47B C50B C62B C76B 144.2(14) . .
C54B C61B C62B C50B 2.2(10) . .
C60B C61B C62B C50B 140(2) . .
C54B C61B C62B C76B -133.6(18) . .
C60B C61B C62B C76B 3.7(13) . .
C66B C60B C63B C70B -1(2) . .
C61B C60B C63B C70B -137.9(16) . .
C66B C60B C63B C77B 135.4(14) . .
C61B C60B C63B C77B -1(2) . .
C34B C56B C64B C69B -1.6(16) . .
C57B C56B C64B C69B -150.0(11) . .
Yb2 C56B C64B C69B -60.8(10) . .
C34B C56B C64B C65B 138.6(10) . .
C57B C56B C64B C65B -9.8(16) . .
Yb2 C56B C64B C65B 79.3(8) . .
C34B C56B C64B Yb2 59.3(11) . .
C57B C56B C64B Yb2 -89.2(10) . .
C68B Yb2 C64B C69B -34.9(5) . .
C37B Yb2 C64B C69B -23.7(6) . .
C33B Yb2 C64B C69B 41.4(5) . .
C38B Yb2 C64B C69B 5.7(7) . .
C32B Yb2 C64B C69B 32.6(6) . .
C41B Yb2 C64B C69B -47.5(7) . .
C67B Yb2 C64B C69B -70.4(6) . .
C34B Yb2 C64B C69B 81.9(6) . .
C24B Yb2 C64B C69B 10.0(8) . .
C75B Yb2 C64B C69B -70.3(6) . .
C68B Yb2 C64B C65B 93.1(4) . .
C37B Yb2 C64B C65B 104.3(4) . .
C69B Yb2 C64B C65B 128.0(8) . .
C33B Yb2 C64B C65B 169.4(5) . .
C38B Yb2 C64B C65B 133.7(3) . .
C32B Yb2 C64B C65B 160.6(4) . .
C41B Yb2 C64B C65B 80.5(3) . .
C67B Yb2 C64B C65B 57.6(3) . .
C34B Yb2 C64B C65B -150.1(5) . .
C24B Yb2 C64B C65B 138.0(3) . .
C75B Yb2 C64B C65B 57.7(3) . .
C68B Yb2 C64B C56B -148.7(5) . .
C37B Yb2 C64B C56B -137.4(5) . .
C69B Yb2 C64B C56B -113.7(7) . .
C33B Yb2 C64B C56B -72.4(5) . .
C38B Yb2 C64B C56B -108.0(5) . .
C32B Yb2 C64B C56B -81.1(5) . .
C41B Yb2 C64B C56B -161.3(5) . .
C67B Yb2 C64B C56B 175.8(5) . .
C34B Yb2 C64B C56B -31.9(5) . .
C24B Yb2 C64B C56B -103.8(6) . .
C75B Yb2 C64B C56B 176.0(5) . .
C69B C64B C65B C71B -1.9(9) . .
C56B C64B C65B C71B -136.0(15) . .
Yb2 C64B C65B C71B -59.2(7) . .
C69B C64B C65B C66B 160.4(12) . .
C56B C64B C65B C66B 26.2(13) . .
Yb2 C64B C65B C66B 103.1(6) . .
C69B C64B C65B Yb2 57.3(11) . .
C56B C64B C65B Yb2 -76.9(11) . .
C68B Yb2 C65B C71B 64.7(5) . .
C37B Yb2 C65B C71B 58.6(6) . .
C69B Yb2 C65B C71B 103.4(7) . .
C33B Yb2 C65B C71B 123.9(6) . .
C38B Yb2 C65B C71B 81.0(6) . .
C32B Yb2 C65B C71B 112.2(6) . .
C41B Yb2 C65B C71B 29.2(6) . .
C67B Yb2 C65B C71B 29.5(4) . .
C64B Yb2 C65B C71B 132.1(6) . .
C34B Yb2 C65B C71B 155.0(6) . .
C24B Yb2 C65B C71B 70.1(8) . .
C75B Yb2 C65B C71B 14.4(5) . .
C68B Yb2 C65B C66B 179.9(5) . .
C37B Yb2 C65B C66B 173.8(4) . .
C69B Yb2 C65B C66B -141.4(6) . .
C33B Yb2 C65B C66B -121.0(4) . .
C38B Yb2 C65B C66B -163.9(4) . .
C32B Yb2 C65B C66B -132.6(4) . .
C41B Yb2 C65B C66B 144.3(4) . .
C67B Yb2 C65B C66B 144.6(5) . .
C64B Yb2 C65B C66B -112.70(17) . .
C34B Yb2 C65B C66B -89.9(4) . .
C24B Yb2 C65B C66B -174.7(5) . .
C75B Yb2 C65B C66B 129.6(4) . .
C68B Yb2 C65B C64B -67.4(5) . .
C37B Yb2 C65B C64B -73.5(4) . .
C69B Yb2 C65B C64B -28.7(6) . .
C33B Yb2 C65B C64B -8.3(4) . .
C38B Yb2 C65B C64B -51.2(4) . .
C32B Yb2 C65B C64B -19.9(4) . .
C41B Yb2 C65B C64B -103.0(4) . .
C67B Yb2 C65B C64B -102.7(5) . .
C34B Yb2 C65B C64B 22.8(4) . .
C24B Yb2 C65B C64B -62.0(5) . .
C75B Yb2 C65B C64B -117.7(4) . .
C63B C60B C66B C59B -143.8(12) . .
C61B C60B C66B C59B -2(2) . .
C63B C60B C66B C65B -1(2) . .
C61B C60B C66B C65B 140.2(10) . .
C54B C59B C66B C60B 5(2) . .
C57B C59B C66B C60B 145.1(8) . .
C54B C59B C66B C65B -137.2(10) . .
C57B C59B C66B C65B 2.8(11) . .
C71B C65B C66B C60B 2.2(14) . .
C64B C65B C66B C60B -160.9(10) . .
Yb2 C65B C66B C60B -85.9(12) . .
C71B C65B C66B C59B 139.7(11) . .
C64B C65B C66B C59B -23.4(10) . .
Yb2 C65B C66B C59B 51.7(7) . .
C37B Yb2 C67B C68B -41.0(4) . .
C69B Yb2 C67B C68B 33.93(12) . .
C33B Yb2 C67B C68B 21.6(4) . .
C38B Yb2 C67B C68B -33.8(4) . .
C32B Yb2 C67B C68B -8.0(4) . .
C41B Yb2 C67B C68B -81.5(4) . .
C64B Yb2 C67B C68B 66.7(4) . .
C34B Yb2 C67B C68B 45.9(4) . .
C24B Yb2 C67B C68B -56.3(4) . .
C75B Yb2 C67B C68B -113.0(5) . .
C68B Yb2 C67B C71B -127.1(2) . .
C37B Yb2 C67B C71B -168.2(4) . .
C69B Yb2 C67B C71B -93.2(3) . .
C33B Yb2 C67B C71B -105.5(3) . .
C38B Yb2 C67B C71B -160.9(4) . .
C32B Yb2 C67B C71B -135.1(4) . .
C41B Yb2 C67B C71B 151.4(3) . .
C64B Yb2 C67B C71B -60.4(4) . .
C34B Yb2 C67B C71B -81.2(3) . .
C24B Yb2 C67B C71B 176.6(4) . .
C75B Yb2 C67B C71B 119.9(5) . .
C68B Yb2 C67B C75B 113.0(5) . .
C37B Yb2 C67B C75B 72.0(4) . .
C69B Yb2 C67B C75B 146.9(5) . .
C33B Yb2 C67B C75B 134.7(5) . .
C38B Yb2 C67B C75B 79.2(5) . .
C32B Yb2 C67B C75B 105.0(5) . .
C41B Yb2 C67B C75B 31.5(4) . .
C64B Yb2 C67B C75B 179.7(5) . .
C34B Yb2 C67B C75B 158.9(5) . .
C24B Yb2 C67B C75B 56.7(5) . .
C38B C37B C68B C67B -143.9(5) . .
C41B C37B C68B C67B -2.0(7) . .
Yb2 C37B C68B C67B -81.6(5) . .
C38B C37B C68B C69B -1.1(7) . .
C41B C37B C68B C69B 140.7(4) . .
Yb2 C37B C68B C69B 61.1(4) . .
C38B C37B C68B Yb2 -62.2(4) . .
C41B C37B C68B Yb2 79.6(3) . .
C71B C67B C68B C37B 139.7(9) . .
C75B C67B C68B C37B 0.4(9) . .
Yb2 C67B C68B C37B 73.0(7) . .
C71B C67B C68B C69B -3.3 . .
C75B C67B C68B C69B -142.7(8) . .
Yb2 C67B C68B C69B -70.0(4) . .
C71B C67B C68B Yb2 66.7(4) . .
C75B C67B C68B Yb2 -72.6(7) . .
C69B Yb2 C68B C37B 128.6(5) . .
C33B Yb2 C68B C37B 97.0(6) . .
C38B Yb2 C68B C37B 29.8(4) . .
C32B Yb2 C68B C37B 62.3(5) . .
C41B Yb2 C68B C37B -37.9(3) . .
C67B Yb2 C68B C37B -109.0(5) . .
C64B Yb2 C68B C37B 158.5(5) . .
C34B Yb2 C68B C37B 116.2(5) . .
C24B Yb2 C68B C37B 15.1(4) . .
C75B Yb2 C68B C37B -73.1(5) . .
C37B Yb2 C68B C67B 109.0(5) . .
C69B Yb2 C68B C67B -122.39(13) . .
C33B Yb2 C68B C67B -154.0(4) . .
C38B Yb2 C68B C67B 138.8(4) . .
C32B Yb2 C68B C67B 171.3(4) . .
C41B Yb2 C68B C67B 71.1(3) . .
C64B Yb2 C68B C67B -92.5(4) . .
C34B Yb2 C68B C67B -134.8(4) . .
C24B Yb2 C68B C67B 124.1(4) . .
C75B Yb2 C68B C67B 35.9(4) . .
C37B Yb2 C68B C69B -128.6(5) . .
C33B Yb2 C68B C69B -31.7(5) . .
C38B Yb2 C68B C69B -98.8(5) . .
C32B Yb2 C68B C69B -66.3(5) . .
C41B Yb2 C68B C69B -166.5(4) . .
C67B Yb2 C68B C69B 122.39(13) . .
C64B Yb2 C68B C69B 29.9(4) . .
C34B Yb2 C68B C69B -12.4(4) . .
C24B Yb2 C68B C69B -113.5(4) . .
C75B Yb2 C68B C69B 158.3(5) . .
C65B C64B C69B C68B 2.0(13) . .
C56B C64B C69B C68B 139.8(10) . .
Yb2 C64B C69B C68B 68.8(7) . .
C65B C64B C69B C33B -137.4(9) . .
C56B C64B C69B C33B 0.5(16) . .
Yb2 C64B C69B C33B -70.6(10) . .
C65B C64B C69B Yb2 -66.9(8) . .
C56B C64B C69B Yb2 71.0(10) . .
C37B C68B C69B C64B -137.5(13) . .
C67B C68B C69B C64B 0.6(11) . .
Yb2 C68B C69B C64B -76.3(10) . .
C37B C68B C69B C33B -0.7(8) . .
C67B C68B C69B C33B 137.4(9) . .
Yb2 C68B C69B C33B 60.5(8) . .
C37B C68B C69B Yb2 -61.2(6) . .
C67B C68B C69B Yb2 76.9(4) . .
C32B C33B C69B C64B 142.6(10) . .
C34B C33B C69B C64B 0.7(13) . .
Yb2 C33B C69B C64B 80.0(11) . .
C32B C33B C69B C68B 1.9(10) . .
C34B C33B C69B C68B -140.0(5) . .
Yb2 C33B C69B C68B -60.7(5) . .
C32B C33B C69B Yb2 62.7(7) . .
C34B C33B C69B Yb2 -79.3(5) . .
C68B Yb2 C69B C64B 122.3(7) . .
C37B Yb2 C69B C64B 151.7(8) . .
C33B Yb2 C69B C64B -112.1(8) . .
C38B Yb2 C69B C64B -173.8(7) . .
C32B Yb2 C69B C64B -141.0(7) . .
C41B Yb2 C69B C64B 132.6(7) . .
C67B Yb2 C69B C64B 90.9(7) . .
C34B Yb2 C69B C64B -73.8(7) . .
C24B Yb2 C69B C64B -171.6(7) . .
C75B Yb2 C69B C64B 106.1(7) . .
C37B Yb2 C69B C68B 29.4(4) . .
C33B Yb2 C69B C68B 125.6(7) . .
C38B Yb2 C69B C68B 63.9(4) . .
C32B Yb2 C69B C68B 96.7(5) . .
C41B Yb2 C69B C68B 10.3(3) . .
C67B Yb2 C69B C68B -31.38(8) . .
C64B Yb2 C69B C68B -122.3(7) . .
C34B Yb2 C69B C68B 163.9(5) . .
C24B Yb2 C69B C68B 66.1(3) . .
C75B Yb2 C69B C68B -16.2(3) . .
C68B Yb2 C69B C33B -125.6(7) . .
C37B Yb2 C69B C33B -96.2(7) . .
C38B Yb2 C69B C33B -61.6(6) . .
C32B Yb2 C69B C33B -28.9(5) . .
C41B Yb2 C69B C33B -115.2(6) . .
C67B Yb2 C69B C33B -157.0(7) . .
C64B Yb2 C69B C33B 112.1(8) . .
C34B Yb2 C69B C33B 38.4(4) . .
C24B Yb2 C69B C33B -59.5(6) . .
C75B Yb2 C69B C33B -141.8(6) . .
C60B C63B C70B C73B 142.2(15) . .
C77B C63B C70B C73B 1.7(14) . .
C60B C63B C70B C71B 2.6(18) . .
C77B C63B C70B C71B -137.8(7) . .
C66B C65B C71B C67B -163.2(7) . .
C64B C65B C71B C67B -0.8(10) . .
Yb2 C65B C71B C67B -54.8(6) . .
C66B C65B C71B C70B -0.6(10) . .
C64B C65B C71B C70B 161.7(4) . .
Yb2 C65B C71B C70B 107.8(5) . .
C66B C65B C71B Yb2 -108.4(7) . .
C64B C65B C71B Yb2 54.0(4) . .
C68B C67B C71B C65B 3.3(9) . .
C75B C67B C71B C65B 137.9(11) . .
Yb2 C67B C71B C65B 58.8(8) . .
C68B C67B C71B C70B -160.1 . .
C75B C67B C71B C70B -25.5(9) . .
Yb2 C67B C71B C70B -104.6(3) . .
C68B C67B C71B Yb2 -55.5(3) . .
C75B C67B C71B Yb2 79.1(9) . .
C63B C70B C71B C65B -1.8(9) . .
C73B C70B C71B C65B -137.6(14) . .
C63B C70B C71B C67B 160.5(12) . .
C73B C70B C71B C67B 24.6(8) . .
C63B C70B C71B Yb2 84.9(10) . .
C73B C70B C71B Yb2 -51.0(9) . .
C68B Yb2 C71B C65B -96.8(6) . .
C37B Yb2 C71B C65B -118.4(6) . .
C69B Yb2 C71B C65B -58.9(7) . .
C33B Yb2 C71B C65B -54.0(6) . .
C38B Yb2 C71B C65B -108.0(6) . .
C32B Yb2 C71B C65B -77.2(7) . .
C41B Yb2 C71B C65B -149.2(6) . .
C67B Yb2 C71B C65B -127.6(6) . .
C64B Yb2 C71B C65B -27.3(4) . .
C34B Yb2 C71B C65B -24.1(6) . .
C24B Yb2 C71B C65B -131.8(6) . .
C75B Yb2 C71B C65B -161.2(7) . .
C68B Yb2 C71B C67B 30.77(16) . .
C37B Yb2 C71B C67B 9.2(3) . .
C69B Yb2 C71B C67B 68.8(3) . .
C33B Yb2 C71B C67B 73.6(3) . .
C38B Yb2 C71B C67B 19.6(4) . .
C32B Yb2 C71B C67B 50.4(4) . .
C41B Yb2 C71B C67B -21.6(3) . .
C64B Yb2 C71B C67B 100.4(5) . .
C34B Yb2 C71B C67B 103.5(3) . .
C24B Yb2 C71B C67B -4.2(4) . .
C75B Yb2 C71B C67B -33.6(4) . .
C68B Yb2 C71B C70B 143.18(14) . .
C37B Yb2 C71B C70B 121.6(3) . .
C69B Yb2 C71B C70B -178.85(14) . .
C33B Yb2 C71B C70B -174.0(3) . .
C38B Yb2 C71B C70B 132.0(4) . .
C32B Yb2 C71B C70B 162.8(4) . .
C41B Yb2 C71B C70B 90.8(3) . .
C67B Yb2 C71B C70B 112.40(15) . .
C64B Yb2 C71B C70B -147.2(5) . .
C34B Yb2 C71B C70B -144.1(3) . .
C24B Yb2 C71B C70B 108.2(5) . .
C75B Yb2 C71B C70B 78.8(4) . .
C40B C39B C72B C80B -135.2(14) . .
C18B C39B C72B C80B 4.1(18) . .
C40B C39B C72B C74B 8(2) . .
C18B C39B C72B C74B 147.6(15) . .
C63B C70B C73B C74B -146.4(8) . .
C71B C70B C73B C74B -6.3(11) . .
C63B C70B C73B C78B -2.2(13) . .
C71B C70B C73B C78B 137.9(7) . .
C39B C72B C74B C73B -152.9(13) . .
C80B C72B C74B C73B -9(2) . .
C39B C72B C74B C75B 8(2) . .
C80B C72B C74B C75B 151.6(14) . .
C70B C73B C74B C72B 149.4(16) . .
C78B C73B C74B C72B 8.8(17) . .
C70B C73B C74B C75B -11.3(13) . .
C78B C73B C74B C75B -151.9 . .
C40B C41B C75B C74B -6.5(10) . .
C37B C41B C75B C74B -147.5(6) . .
Yb2 C41B C75B C74B -86.7(7) . .
C40B C41B C75B C67B 138.2(8) . .
C37B C41B C75B C67B -2.8(12) . .
Yb2 C41B C75B C67B 58.0(10) . .
C40B C41B C75B Yb2 80.2(4) . .
C37B C41B C75B Yb2 -60.8(3) . .
C72B C74B C75B C41B -9.1(14) . .
C73B C74B C75B C41B 151.8(10) . .
C72B C74B C75B C67B -150.6(17) . .
C73B C74B C75B C67B 10.4(15) . .
C72B C74B C75B Yb2 -79.6(12) . .
C73B C74B C75B Yb2 81.4(9) . .
C68B C67B C75B C41B 1.5(12) . .
C71B C67B C75B C41B -138.4(8) . .
Yb2 C67B C75B C41B -57.8(10) . .
C68B C67B C75B C74B 147.8(9) . .
C71B C67B C75B C74B 7.9(15) . .
Yb2 C67B C75B C74B 88.5(10) . .
C68B C67B C75B Yb2 59.4(4) . .
C71B C67B C75B Yb2 -80.6(6) . .
C68B Yb2 C75B C41B 82.5(6) . .
C37B Yb2 C75B C41B 38.7(5) . .
C69B Yb2 C75B C41B 94.1(7) . .
C33B Yb2 C75B C41B 74.0(8) . .
C38B Yb2 C75B C41B 25.9(7) . .
C32B Yb2 C75B C41B 41.4(8) . .
C67B Yb2 C75B C41B 120.8(8) . .
C64B Yb2 C75B C41B 120.5(8) . .
C34B Yb2 C75B C41B 94.3(9) . .
C24B Yb2 C75B C41B -3.2(7) . .
C68B Yb2 C75B C74B -155.8(8) . .
C37B Yb2 C75B C74B 160.4(8) . .
C69B Yb2 C75B C74B -144.2(6) . .
C33B Yb2 C75B C74B -164.3(5) . .
C38B Yb2 C75B C74B 147.6(6) . .
C32B Yb2 C75B C74B 163.1(5) . .
C41B Yb2 C75B C74B 121.7(11) . .
C67B Yb2 C75B C74B -117.5(7) . .
C64B Yb2 C75B C74B -117.8(5) . .
C34B Yb2 C75B C74B -144.0(6) . .
C24B Yb2 C75B C74B 118.5(6) . .
C68B Yb2 C75B C67B -38.3(4) . .
C37B Yb2 C75B C67B -82.1(5) . .
C69B Yb2 C75B C67B -26.7(4) . .
C33B Yb2 C75B C67B -46.8(5) . .
C38B Yb2 C75B C67B -94.9(5) . .
C32B Yb2 C75B C67B -79.3(5) . .
C41B Yb2 C75B C67B -120.8(8) . .
C64B Yb2 C75B C67B -0.2(5) . .
C34B Yb2 C75B C67B -26.5(6) . .
C24B Yb2 C75B C67B -123.9(5) . .
C09B C11B C76B C77B 16.3(14) . .
C51B C11B C76B C77B 151.8(10) . .
C09B C11B C76B C62B -127.4(10) . .
C51B C11B C76B C62B 8.1(15) . .
C50B C62B C76B C11B -0.7(16) . .
C61B C62B C76B C11B 141.9(11) . .
C50B C62B C76B C77B -144.8(8) . .
C61B C62B C76B C77B -2.1(14) . .
C11B C76B C77B C78B -6.6(15) . .
C62B C76B C77B C78B 138.0(14) . .
C11B C76B C77B C63B -145.9(13) . .
C62B C76B C77B C63B -1.3(10) . .
C70B C63B C77B C78B -0.7(13) . .
C60B C63B C77B C78B -141.4(13) . .
C70B C63B C77B C76B 143.7(8) . .
C60B C63B C77B C76B 3.0(16) . .
C76B C77B C78B C79B -1.5(17) . .
C63B C77B C78B C79B 143.8(14) . .
C76B C77B C78B C73B -145.9 . .
C63B C77B C78B C73B -0.6(12) . .
C70B C73B C78B C79B -140.9(16) . .
C74B C73B C78B C79B 3.9(19) . .
C70B C73B C78B C77B 1.7(12) . .
C74B C73B C78B C77B 146.5 . .
C77B C78B C79B C09B 0(3) . .
C73B C78B C79B C09B 139.2(15) . .
C77B C78B C79B C80B -152.9(15) . .
C73B C78B C79B C80B -14(3) . .
C08B C09B C79B C78B -152.3(14) . .
C11B C09B C79B C78B 8(2) . .
C08B C09B C79B C80B -1(3) . .
C11B C09B C79B C80B 159.4(18) . .
C39B C72B C80B C79B 143(2) . .
C74B C72B C80B C79B -2(3) . .
C39B C72B C80B C05B -2(2) . .
C74B C72B C80B C05B -146.8(17) . .
C78B C79B C80B C72B 14(3) . .
C09B C79B C80B C72B -140(2) . .
C78B C79B C80B C05B 154.4(18) . .
C09B C79B C80B C05B 1(3) . .
C18B C05B C80B C72B -2(2) . .
C07B C05B C80B C72B 151.3(17) . .
C18B C05B C80B C79B -151(2) . .
C07B C05B C80B C79B 2(3) . .
C3Y C1Y C2Y C3Y -1(2) 2_677 .
C1Y C2Y C3Y C1Y 1(2) . 2_677
C6Z C1Z C2Z C3Z 0.9(14) . .
C1Z C2Z C3Z C4Z -2.6(15) . .
C2Z C3Z C4Z C5Z 1.4(17) . .
C3Z C4Z C5Z C6Z 1.4(16) . .
C2Z C1Z C6Z C5Z 1.9(14) . .
C4Z C5Z C6Z C1Z -3.1(15) . .
